data_7005228
loop_
_publ_author_name
'Ronson, Tanya K.'
'Adams, Harry'
'Harding, Lindsay P.'
'Pope, Simon J. A.'
'Sykes, Daniel'
'Faulkner, Stephen'
'Ward, Michael D.'

_publ_section_title
;
 Polynuclear lanthanide complexes of a series of bridging ligands
 containing two tridentate N,N',O-donor units: structures and
 luminescence properties.
;
_journal_issue 10
_journal_name_full 'Dalton transactions (Cambridge, England : 2003)'
_journal_page_first 1006
_journal_page_last 1022
_journal_paper_doi 10.1039/b618258e
_journal_year 2007
_chemical_formula_sum 'C146 H196 Cl12 N37 Nd4 O69.5'
_chemical_formula_weight 4583.76
_chemical_name_systematic
;
?
;
_space_group_IT_number 2
_symmetry_cell_setting triclinic
_symmetry_space_group_name_Hall '-P 1'
_symmetry_space_group_name_H-M 'P -1'
_atom_sites_solution_hydrogens geom
_atom_sites_solution_primary direct
_atom_sites_solution_secondary difmap
_audit_creation_method SHELXL-97
_cell_angle_alpha 69.8650(10)
_cell_angle_beta 83.7540(10)
_cell_angle_gamma 70.5190(10)
_cell_formula_units_Z 2
_cell_length_a 21.7720(2)
_cell_length_b 22.2268(3)
_cell_length_c 24.6165(3)
_cell_measurement_reflns_used 46550
_cell_measurement_temperature 100(2)
_cell_measurement_theta_max 27.48
_cell_measurement_theta_min 1.00
_cell_volume 10543.9(2)
_computing_cell_refinement 'DENZO (Otwinowski & Minor, 1997; and COLLECT'
_computing_data_collection 'COLLECT (R. W. W. Hooft, 1998)'
_computing_data_reduction 'DENZO (Otwinowski & Minor, 1997; and COLLECT'
_computing_molecular_graphics 'Bruker SHELXTL'
_computing_publication_material 'Bruker SHELXTL'
_computing_structure_refinement 'SHELXL-97 (Sheldrick, 1997)'
_computing_structure_solution 'SHELXS-97 (Sheldrick, 1990)'
_diffrn_ambient_temperature 100(2)
_diffrn_detector_area_resol_mean 9.091
_diffrn_measured_fraction_theta_full 0.997
_diffrn_measured_fraction_theta_max 0.997
_diffrn_measurement_device_type 'Bruker-Nonius 95mm CCD camera'
_diffrn_measurement_method 'phi and omega scans'
_diffrn_radiation_monochromator graphite
_diffrn_radiation_source 'fine-focus sealed tube'
_diffrn_radiation_type MoK\a
_diffrn_radiation_wavelength 0.71073
_diffrn_reflns_av_R_equivalents 0.0493
_diffrn_reflns_av_sigmaI/netI 0.0387
_diffrn_reflns_limit_h_max 25
_diffrn_reflns_limit_h_min -25
_diffrn_reflns_limit_k_max 26
_diffrn_reflns_limit_k_min -26
_diffrn_reflns_limit_l_max 29
_diffrn_reflns_limit_l_min -29
_diffrn_reflns_number 190146
_diffrn_reflns_theta_full 25.00
_diffrn_reflns_theta_max 25.00
_diffrn_reflns_theta_min 0.99
_exptl_absorpt_coefficient_mu 1.209
_exptl_absorpt_correction_T_max 0.9880
_exptl_absorpt_correction_T_min 0.6184
_exptl_absorpt_correction_type multi-scan
_exptl_absorpt_process_details 'sadabs v2.10 (G. M. Sheldrick, 2003)'
_exptl_crystal_colour colourless
_exptl_crystal_density_diffrn 1.444
_exptl_crystal_density_method 'not measured'
_exptl_crystal_description plate
_exptl_crystal_F_000 4662
_exptl_crystal_size_max 0.44
_exptl_crystal_size_mid 0.38
_exptl_crystal_size_min 0.01
_refine_diff_density_max 2.765
_refine_diff_density_min -1.743
_refine_diff_density_rms 0.253
_refine_ls_extinction_method none
_refine_ls_goodness_of_fit_ref 1.077
_refine_ls_hydrogen_treatment constr
_refine_ls_matrix_type full
_refine_ls_number_parameters 2225
_refine_ls_number_reflns 37016
_refine_ls_number_restraints 401
_refine_ls_restrained_S_all 1.083
_refine_ls_R_factor_all 0.1060
_refine_ls_R_factor_gt 0.0848
_refine_ls_shift/su_max 0.020
_refine_ls_shift/su_mean 0.001
_refine_ls_structure_factor_coef Fsqd
_refine_ls_weighting_details 'calc w=1/[\s^2^(Fo^2^)+(0.1511P)^2^+74.6899P] where P=(Fo^2^+2Fc^2^)/3'
_refine_ls_weighting_scheme calc
_refine_ls_wR_factor_gt 0.2427
_refine_ls_wR_factor_ref 0.2673
_reflns_number_gt 29177
_reflns_number_total 37016
_reflns_threshold_expression >2sigma(I)
_cod_data_source_file b618258e.txt
_cod_data_source_block src0057
_cod_original_sg_symbol_H-M P-1
_cod_original_formula_sum 'C146 H196 Cl12 N37 Nd4 O69.50'
_cod_database_code 7005228

loop_
_symmetry_equiv_pos_as_xyz
'x, y, z'
'-x, -y, -z'

loop_
_atom_site_label
_atom_site_type_symbol
_atom_site_fract_x
_atom_site_fract_y
_atom_site_fract_z
_atom_site_U_iso_or_equiv
_atom_site_adp_type
_atom_site_occupancy
_atom_site_symmetry_multiplicity
_atom_site_calc_flag
_atom_site_refinement_flags
_atom_site_disorder_assembly
_atom_site_disorder_group
Nd1 Nd 0.77834(3) 0.27187(3) 0.76404(2) 0.04883(15) Uani 1 1 d . . .
Nd2 Nd 0.87056(2) -0.26995(2) 0.874112(17) 0.03134(12) Uani 1 1 d . . .
Nd3 Nd 1.39165(2) -0.34465(2) 0.747901(19) 0.03682(13) Uani 1 1 d . . .
Nd4 Nd 1.27097(2) 0.21701(2) 0.60886(2) 0.04081(14) Uani 1 1 d . . .
O101 O 0.7199(4) 0.3765(3) 0.7840(3) 0.0629(19) Uani 1 1 d . . .
O102 O 0.9543(3) -0.3741(3) 0.9305(2) 0.0408(13) Uani 1 1 d . . .
O201 O 0.7885(3) -0.3133(3) 0.9304(3) 0.0459(14) Uani 1 1 d . . .
O202 O 1.4866(3) -0.3117(3) 0.7547(3) 0.0455(14) Uani 1 1 d . . .
O301 O 1.4678(3) -0.4561(3) 0.7777(3) 0.0551(17) Uani 1 1 d . A .
O302 O 1.2098(3) 0.3161(4) 0.6338(3) 0.0591(18) Uani 1 1 d . A .
O402 O 0.7270(4) 0.2125(4) 0.8470(3) 0.0609(18) Uani 1 1 d . A .
O501 O 0.8695(5) 0.3182(5) 0.7458(4) 0.085(3) Uani 1 1 d . . .
N502 N 0.7547(6) 0.3711(7) 0.6685(5) 0.088(3) Uiso 1 1 d D . .
C501 C 0.7321(11) 0.4260(12) 0.6384(10) 0.128(6) Uiso 1 1 d D . .
C502 C 0.6961(16) 0.5006(16) 0.6029(15) 0.214(13) Uiso 1 1 d D . .
H50A H 0.6771 0.5021 0.5680 0.320 Uiso 1 1 calc R . .
H50B H 0.7271 0.5261 0.5919 0.320 Uiso 1 1 calc R . .
H50C H 0.6615 0.5206 0.6264 0.320 Uiso 1 1 calc R . .
O503 O 0.6642(4) 0.2996(4) 0.7338(4) 0.085(3) Uani 1 1 d . . .
O504 O 0.8018(3) -0.1639(3) 0.8905(2) 0.0419(13) Uani 1 1 d . . .
O505 O 0.7706(3) -0.2213(3) 0.8109(3) 0.0468(14) Uani 1 1 d . . .
O506 O 0.8627(3) -0.3553(3) 0.8332(3) 0.0499(15) Uani 1 1 d . . .
O507 O 1.3158(3) -0.3972(4) 0.8128(3) 0.0561(17) Uani 1 1 d . . .
O508 O 1.3523(4) -0.4113(4) 0.7007(3) 0.0608(18) Uani 1 1 d . . .
O509 O 1.4566(3) -0.3535(4) 0.6597(3) 0.0592(18) Uani 1 1 d . . .
O510 O 1.3528(4) 0.1053(4) 0.6539(4) 0.079(3) Uani 1 1 d . A .
O511 O 1.3442(4) 0.1765(4) 0.5323(4) 0.091(3) Uani 1 1 d . A .
O512 O 1.2485(3) 0.3062(3) 0.5103(3) 0.0516(16) Uani 1 1 d . A .
N101 N 0.7416(4) 0.4604(4) 0.8039(4) 0.063(2) Uani 1 1 d D . .
N102 N 0.8089(4) 0.2840(4) 0.8596(4) 0.052(2) Uani 1 1 d . . .
N103 N 0.8789(4) 0.1724(4) 0.8321(4) 0.0465(18) Uani 1 1 d . . .
N104 N 0.9247(4) 0.1140(4) 0.8316(4) 0.0501(19) Uani 1 1 d . . .
N105 N 0.8542(4) -0.1345(3) 0.7274(3) 0.0417(16) Uani 1 1 d . . .
N106 N 0.8920(3) -0.1923(3) 0.7670(3) 0.0342(14) Uani 1 1 d . . .
N107 N 0.9781(3) -0.3143(3) 0.8212(3) 0.0342(14) Uani 1 1 d . . .
N108 N 1.0633(3) -0.4217(4) 0.9495(3) 0.0436(17) Uani 1 1 d D . .
N201 N 0.7098(3) -0.3028(4) 0.9961(3) 0.0500(19) Uani 1 1 d D . .
N202 N 0.8673(3) -0.2857(3) 0.9847(3) 0.0347(14) Uani 1 1 d . . .
N203 N 0.9517(3) -0.2266(3) 0.9158(3) 0.0361(15) Uani 1 1 d . . .
N204 N 0.9945(3) -0.1909(4) 0.8952(3) 0.0404(16) Uani 1 1 d . . .
N205 N 1.2329(3) -0.2726(4) 0.6657(3) 0.0458(18) Uani 1 1 d . . .
N206 N 1.2860(3) -0.2626(4) 0.6804(3) 0.0420(16) Uani 1 1 d . . .
N207 N 1.3931(3) -0.2258(4) 0.6798(3) 0.0402(16) Uani 1 1 d . . .
N208 N 1.5189(4) -0.2274(4) 0.7613(4) 0.054(2) Uani 1 1 d . . .
N301 N 1.5113(5) -0.5578(4) 0.8414(3) 0.061(2) Uani 1 1 d D A .
N302 N 1.4405(3) -0.3928(3) 0.8530(3) 0.0375(15) Uani 1 1 d . . .
N303 N 1.3449(3) -0.2696(3) 0.8178(3) 0.0368(15) Uani 1 1 d . A .
N304 N 1.2964(3) -0.2127(4) 0.8185(3) 0.0409(16) Uani 1 1 d . A .
N305 N 1.2359(5) 0.0946(4) 0.5501(3) 0.056(2) Uani 1 1 d . . .
N306 N 1.2153(4) 0.1492(3) 0.5684(3) 0.0398(16) Uani 1 1 d . A .
N307 N 1.1462(3) 0.2711(3) 0.5828(3) 0.0371(15) Uani 1 1 d . A .
N308 N 1.1197(4) 0.3845(5) 0.6614(4) 0.072(3) Uani 1 1 d D . .
N403 N 1.2311(5) 0.1571(4) 0.7145(4) 0.060(2) Uani 1 1 d . A .
N404 N 1.1934(6) 0.1160(5) 0.7387(4) 0.073(3) Uani 1 1 d . . .
N405 N 0.8557(5) 0.2484(5) 0.6245(4) 0.073(3) Uani 1 1 d . A .
N406 N 0.8257(4) 0.2247(4) 0.6763(4) 0.057(2) Uani 1 1 d . A .
N407 N 0.7541(4) 0.1652(4) 0.7607(3) 0.0460(18) Uani 1 1 d . . .
N408 N 0.7132(6) 0.1168(5) 0.9085(4) 0.084(3) Uani 1 1 d D A .
C101 C 0.9088(4) 0.0500(4) 0.7719(4) 0.045(2) Uani 1 1 d . . .
C102 C 0.9163(5) 0.0346(5) 0.7211(4) 0.055(2) Uani 1 1 d . . .
H102 H 0.9433 0.0530 0.6916 0.066 Uiso 1 1 calc R . .
C103 C 0.8861(5) -0.0063(5) 0.7120(4) 0.052(2) Uani 1 1 d . . .
H103 H 0.8912 -0.0147 0.6762 0.062 Uiso 1 1 calc R . .
C104 C 0.8475(4) -0.0357(4) 0.7556(4) 0.045(2) Uani 1 1 d . . .
C105 C 0.8411(5) -0.0220(4) 0.8067(4) 0.046(2) Uani 1 1 d . . .
H105 H 0.8151 -0.0416 0.8366 0.055 Uiso 1 1 calc R . .
C106 C 0.8711(5) 0.0192(4) 0.8157(4) 0.048(2) Uani 1 1 d . . .
H106 H 0.8664 0.0270 0.8518 0.058 Uiso 1 1 calc R . .
C107 C 0.9410(5) 0.0971(5) 0.7781(5) 0.053(2) Uani 1 1 d . . .
H10A H 0.9888 0.0764 0.7767 0.064 Uiso 1 1 calc R . .
H10B H 0.9283 0.1394 0.7447 0.064 Uiso 1 1 calc R . .
C108 C 0.9521(5) 0.0770(6) 0.8837(5) 0.062(3) Uani 1 1 d . . .
H108 H 0.9855 0.0345 0.8927 0.074 Uiso 1 1 calc R . .
C109 C 0.9241(5) 0.1106(5) 0.9215(5) 0.060(3) Uani 1 1 d . . .
H109 H 0.9329 0.0966 0.9617 0.072 Uiso 1 1 calc R . .
C110 C 0.8797(5) 0.1700(5) 0.8880(5) 0.051(2) Uani 1 1 d . . .
C111 C 0.8404(5) 0.2302(5) 0.9032(5) 0.053(2) Uani 1 1 d . . .
C112 C 0.8370(5) 0.2307(6) 0.9604(5) 0.063(3) Uani 1 1 d . . .
H112 H 0.8576 0.1912 0.9912 0.076 Uiso 1 1 calc R . .
C113 C 0.8028(5) 0.2904(6) 0.9702(6) 0.067(3) Uani 1 1 d . . .
H113 H 0.7994 0.2927 1.0083 0.080 Uiso 1 1 calc R . .
C114 C 0.7732(6) 0.3476(6) 0.9237(5) 0.067(3) Uani 1 1 d . . .
H114 H 0.7502 0.3895 0.9295 0.080 Uiso 1 1 calc R . .
C115 C 0.7782(5) 0.3419(5) 0.8694(5) 0.054(2) Uani 1 1 d . . .
C116 C 0.7448(5) 0.3959(6) 0.8159(6) 0.066(3) Uani 1 1 d . . .
C117 C 0.7828(6) 0.4852(7) 0.8298(6) 0.082(4) Uani 1 1 d D . .
H11A H 0.8117 0.4467 0.8598 0.099 Uiso 1 1 calc R . .
H11B H 0.8105 0.5056 0.7995 0.099 Uiso 1 1 calc R . .
C118 C 0.7423(10) 0.5360(7) 0.8562(7) 0.109(6) Uani 1 1 d . . .
H11C H 0.7162 0.5758 0.8261 0.163 Uiso 1 1 calc R . .
H11D H 0.7705 0.5492 0.8752 0.163 Uiso 1 1 calc R . .
H11E H 0.7132 0.5165 0.8849 0.163 Uiso 1 1 calc R . .
C119 C 0.7031(6) 0.5108(6) 0.7521(4) 0.072(3) Uiso 1 1 d D . .
H11F H 0.7113 0.4913 0.7204 0.087 Uiso 1 1 calc R . .
H11G H 0.7176 0.5513 0.7391 0.087 Uiso 1 1 calc R . .
C120 C 0.6312(7) 0.5315(8) 0.7643(7) 0.096(4) Uiso 1 1 d . . .
H12A H 0.6158 0.4925 0.7735 0.143 Uiso 1 1 calc R . .
H12B H 0.6079 0.5673 0.7302 0.143 Uiso 1 1 calc R . .
H12C H 0.6232 0.5483 0.7973 0.143 Uiso 1 1 calc R . .
C121 C 0.8103(5) -0.0776(4) 0.7455(4) 0.043(2) Uani 1 1 d . . .
H12Y H 0.7878 -0.0957 0.7816 0.052 Uiso 1 1 calc R . .
H12Z H 0.7767 -0.0485 0.7152 0.052 Uiso 1 1 calc R . .
C122 C 0.8691(5) -0.1327(5) 0.6731(4) 0.052(2) Uani 1 1 d . . .
H122 H 0.8496 -0.0972 0.6391 0.062 Uiso 1 1 calc R . .
C123 C 0.9193(5) -0.1933(5) 0.6755(4) 0.047(2) Uani 1 1 d . . .
H123 H 0.9404 -0.2075 0.6441 0.057 Uiso 1 1 calc R . .
C124 C 0.9310(4) -0.2280(4) 0.7350(4) 0.0392(18) Uani 1 1 d . . .
C125 C 0.9778(4) -0.2935(4) 0.7626(4) 0.0364(18) Uani 1 1 d . . .
C126 C 1.0200(5) -0.3327(5) 0.7322(4) 0.046(2) Uani 1 1 d . . .
H126 H 1.0200 -0.3166 0.6911 0.055 Uiso 1 1 calc R . .
C127 C 1.0611(4) -0.3938(5) 0.7617(4) 0.049(2) Uani 1 1 d . . .
H127 H 1.0884 -0.4217 0.7410 0.058 Uiso 1 1 calc R . .
C128 C 1.0640(4) -0.4166(5) 0.8220(4) 0.044(2) Uani 1 1 d . . .
H128 H 1.0936 -0.4589 0.8431 0.053 Uiso 1 1 calc R . .
C129 C 1.0212(4) -0.3741(4) 0.8496(4) 0.0358(17) Uani 1 1 d . . .
C130 C 1.0129(4) -0.3912(4) 0.9137(4) 0.0372(18) Uani 1 1 d . . .
C131 C 1.0527(5) -0.4416(6) 1.0130(3) 0.059(3) Uani 1 1 d D . .
H13A H 1.0663 -0.4915 1.0296 0.071 Uiso 1 1 calc R . .
H13B H 1.0057 -0.4239 1.0208 0.071 Uiso 1 1 calc R . .
C132 C 1.0906(6) -0.4151(7) 1.0421(5) 0.076(3) Uani 1 1 d . . .
H13C H 1.1373 -0.4339 1.0357 0.114 Uiso 1 1 calc R . .
H13D H 1.0819 -0.4285 1.0837 0.114 Uiso 1 1 calc R . .
H13E H 1.0773 -0.3657 1.0258 0.114 Uiso 1 1 calc R . .
C133 C 1.1327(3) -0.4352(5) 0.9318(4) 0.048(2) Uani 1 1 d D . .
H13F H 1.1540 -0.4139 0.9500 0.057 Uiso 1 1 calc R . .
H13G H 1.1352 -0.4149 0.8893 0.057 Uiso 1 1 calc R . .
C134 C 1.1682(6) -0.5102(5) 0.9495(6) 0.070(3) Uani 1 1 d . . .
H13H H 1.1688 -0.5297 0.9918 0.105 Uiso 1 1 calc R . .
H13I H 1.2130 -0.5179 0.9352 0.105 Uiso 1 1 calc R . .
H13J H 1.1459 -0.5316 0.9330 0.105 Uiso 1 1 calc R . .
C201 C 1.0548(4) -0.1969(4) 0.8033(4) 0.0374(18) Uani 1 1 d . . .
C202 C 1.0548(4) -0.1733(5) 0.7432(4) 0.048(2) Uani 1 1 d . . .
H202 H 1.0227 -0.1326 0.7228 0.057 Uiso 1 1 calc R . .
C203 C 1.1009(4) -0.2087(5) 0.7130(4) 0.048(2) Uani 1 1 d . . .
H203 H 1.1006 -0.1922 0.6719 0.057 Uiso 1 1 calc R . .
C204 C 1.1484(4) -0.2691(5) 0.7427(4) 0.0414(19) Uani 1 1 d . . .
C205 C 1.1489(4) -0.2910(5) 0.8016(4) 0.0418(19) Uani 1 1 d . . .
H205 H 1.1816 -0.3313 0.8220 0.050 Uiso 1 1 calc R . .
C206 C 1.1029(4) -0.2560(4) 0.8321(4) 0.042(2) Uani 1 1 d . . .
H206 H 1.1041 -0.2724 0.8732 0.051 Uiso 1 1 calc R . .
C207 C 1.0007(4) -0.1564(5) 0.8335(4) 0.0415(19) Uani 1 1 d . . .
H20A H 1.0085 -0.1135 0.8287 0.050 Uiso 1 1 calc R . .
H20B H 0.9588 -0.1449 0.8141 0.050 Uiso 1 1 calc R . .
C208 C 1.0273(5) -0.1916(5) 0.9386(4) 0.050(2) Uani 1 1 d . . .
H208 H 1.0595 -0.1703 0.9344 0.060 Uiso 1 1 calc R . .
C209 C 1.0070(5) -0.2275(5) 0.9887(4) 0.051(2) Uani 1 1 d . . .
H209 H 1.0219 -0.2370 1.0265 0.061 Uiso 1 1 calc R . .
C210 C 0.9590(4) -0.2478(4) 0.9733(4) 0.0393(18) Uani 1 1 d . . .
C211 C 0.9172(4) -0.2846(4) 1.0107(3) 0.0394(19) Uani 1 1 d . . .
C212 C 0.9282(5) -0.3172(5) 1.0702(4) 0.055(2) Uani 1 1 d . . .
H212 H 0.9646 -0.3171 1.0882 0.066 Uiso 1 1 calc R . .
C213 C 0.8862(5) -0.3491(5) 1.1019(4) 0.053(2) Uani 1 1 d . . .
H213 H 0.8941 -0.3731 1.1420 0.064 Uiso 1 1 calc R . .
C214 C 0.8319(5) -0.3466(5) 1.0756(4) 0.049(2) Uani 1 1 d . . .
H214 H 0.8013 -0.3673 1.0976 0.059 Uiso 1 1 calc R . .
C215 C 0.8232(4) -0.3134(4) 1.0170(4) 0.0381(18) Uani 1 1 d . . .
C216 C 0.7711(4) -0.3098(4) 0.9793(4) 0.0405(19) Uani 1 1 d . . .
C217 C 0.6810(6) -0.2912(8) 1.0506(5) 0.083(4) Uani 1 1 d D . .
H21A H 0.6430 -0.2496 1.0412 0.099 Uiso 1 1 calc R . .
H21B H 0.7136 -0.2843 1.0710 0.099 Uiso 1 1 calc R . .
C218 C 0.6597(8) -0.3501(10) 1.0906(7) 0.107(6) Uani 1 1 d . . .
H21C H 0.6370 -0.3651 1.0679 0.161 Uiso 1 1 calc R . .
H21D H 0.6302 -0.3357 1.1200 0.161 Uiso 1 1 calc R . .
H21E H 0.6980 -0.3875 1.1095 0.161 Uiso 1 1 calc R . .
C219 C 0.6630(4) -0.3007(6) 0.9553(4) 0.059(3) Uani 1 1 d D . .
H21F H 0.6180 -0.2797 0.9665 0.070 Uiso 1 1 calc R . .
H21G H 0.6704 -0.2724 0.9158 0.070 Uiso 1 1 calc R . .
C220 C 0.6702(6) -0.3693(6) 0.9550(6) 0.077(4) Uani 1 1 d . . .
H22A H 0.7090 -0.3847 0.9330 0.116 Uiso 1 1 calc R . .
H22B H 0.6316 -0.3682 0.9371 0.116 Uiso 1 1 calc R . .
H22C H 0.6748 -0.4006 0.9949 0.116 Uiso 1 1 calc R . .
C221 C 1.1967(4) -0.3112(5) 0.7097(4) 0.047(2) Uani 1 1 d . . .
H22D H 1.2280 -0.3500 0.7375 0.057 Uiso 1 1 calc R . .
H22E H 1.1728 -0.3294 0.6906 0.057 Uiso 1 1 calc R . .
C222 C 1.2154(5) -0.2346(7) 0.6104(4) 0.066(3) Uani 1 1 d . . .
H222 H 1.1792 -0.2329 0.5908 0.079 Uiso 1 1 calc R . .
C223 C 1.2574(5) -0.1994(6) 0.5873(4) 0.059(3) Uani 1 1 d . . .
H223 H 1.2570 -0.1688 0.5492 0.071 Uiso 1 1 calc R . .
C224 C 1.3004(4) -0.2177(5) 0.6309(4) 0.045(2) Uani 1 1 d . . .
C225 C 1.3569(4) -0.1967(5) 0.6312(4) 0.046(2) Uani 1 1 d . . .
C226 C 1.3725(5) -0.1477(5) 0.5839(5) 0.060(3) Uani 1 1 d . . .
H226 H 1.3453 -0.1261 0.5504 0.072 Uiso 1 1 calc R . .
C227 C 1.4260(6) -0.1311(5) 0.5857(5) 0.068(3) Uani 1 1 d . . .
H227 H 1.4375 -0.0989 0.5529 0.082 Uiso 1 1 calc R . .
C228 C 1.4648(5) -0.1607(5) 0.6354(5) 0.060(3) Uani 1 1 d . . .
H228 H 1.5028 -0.1495 0.6372 0.071 Uiso 1 1 calc R . .
C229 C 1.4456(4) -0.2078(5) 0.6826(4) 0.048(2) Uani 1 1 d . . .
C230 C 1.4853(4) -0.2508(5) 0.7362(4) 0.049(2) Uani 1 1 d . . .
C231 C 1.5677(5) -0.2765(5) 0.8068(5) 0.059(3) Uani 1 1 d . . .
H23A H 1.5565 -0.2662 0.8434 0.071 Uiso 1 1 calc R . .
H23B H 1.5667 -0.3228 0.8138 0.071 Uiso 1 1 calc R . .
C232 C 1.6336(6) -0.2732(7) 0.7888(6) 0.079(4) Uani 1 1 d . . .
H23C H 1.6475 -0.2903 0.7562 0.119 Uiso 1 1 calc R . .
H23D H 1.6641 -0.3009 0.8213 0.119 Uiso 1 1 calc R . .
H23E H 1.6333 -0.2262 0.7770 0.119 Uiso 1 1 calc R . .
C233 C 1.5067(5) -0.1548(6) 0.7508(6) 0.071(3) Uani 1 1 d . . .
H23F H 1.4724 -0.1278 0.7208 0.085 Uiso 1 1 calc R . .
H23G H 1.5470 -0.1434 0.7359 0.085 Uiso 1 1 calc R . .
C234 C 1.4858(7) -0.1358(8) 0.8046(8) 0.099(5) Uani 1 1 d . . .
H23H H 1.4472 -0.1492 0.8207 0.148 Uiso 1 1 calc R . .
H23I H 1.4752 -0.0869 0.7950 0.148 Uiso 1 1 calc R . .
H23J H 1.5212 -0.1592 0.8332 0.148 Uiso 1 1 calc R . .
C301 C 1.2573(4) -0.1197(4) 0.7257(4) 0.042(2) Uani 1 1 d . A .
C302 C 1.2141(5) -0.0877(5) 0.6789(4) 0.050(2) Uani 1 1 d . . .
H302 H 1.1770 -0.1014 0.6797 0.060 Uiso 1 1 calc R . .
C303 C 1.2243(5) -0.0361(5) 0.6309(5) 0.054(2) Uani 1 1 d . A .
H303 H 1.1945 -0.0153 0.5993 0.065 Uiso 1 1 calc R . .
C304 C 1.2779(5) -0.0149(5) 0.6291(4) 0.051(2) Uani 1 1 d . . .
C305 C 1.3195(5) -0.0449(4) 0.6767(4) 0.047(2) Uani 1 1 d . A .
H305 H 1.3553 -0.0295 0.6768 0.057 Uiso 1 1 calc R . .
C306 C 1.3097(4) -0.0968(4) 0.7242(4) 0.047(2) Uani 1 1 d . . .
H306 H 1.3391 -0.1169 0.7561 0.056 Uiso 1 1 calc R A .
C307 C 1.2446(4) -0.1773(4) 0.7745(4) 0.0405(19) Uani 1 1 d . . .
H30A H 1.2032 -0.1596 0.7933 0.049 Uiso 1 1 calc R A .
H30B H 1.2390 -0.2102 0.7582 0.049 Uiso 1 1 calc R . .
C308 C 1.3010(5) -0.1937(5) 0.8643(4) 0.051(2) Uani 1 1 d . . .
H308 H 1.2727 -0.1554 0.8731 0.061 Uiso 1 1 calc R A .
C309 C 1.3558(5) -0.2418(5) 0.8958(4) 0.050(2) Uani 1 1 d . A .
H309 H 1.3724 -0.2430 0.9304 0.060 Uiso 1 1 calc R . .
C310 C 1.3808(4) -0.2871(5) 0.8660(4) 0.0414(19) Uani 1 1 d . . .
C311 C 1.4343(4) -0.3508(5) 0.8830(4) 0.0408(19) Uani 1 1 d . A .
C312 C 1.4776(4) -0.3685(5) 0.9291(4) 0.048(2) Uani 1 1 d . . .
H312 H 1.4733 -0.3380 0.9496 0.057 Uiso 1 1 calc R A .
C313 C 1.5258(4) -0.4296(5) 0.9437(4) 0.048(2) Uani 1 1 d . A .
H313 H 1.5553 -0.4422 0.9744 0.058 Uiso 1 1 calc R . .
C314 C 1.5307(4) -0.4732(5) 0.9127(4) 0.048(2) Uani 1 1 d . . .
H314 H 1.5635 -0.5162 0.9221 0.057 Uiso 1 1 calc R A .
C315 C 1.4869(4) -0.4527(4) 0.8679(4) 0.0400(19) Uani 1 1 d . A .
C316 C 1.4883(5) -0.4907(5) 0.8273(4) 0.051(2) Uani 1 1 d . . .
C317 C 1.5185(7) -0.5878(7) 0.7942(5) 0.081(4) Uiso 1 1 d D . .
H31A H 1.5540 -0.6316 0.8040 0.097 Uiso 1 1 calc R A .
H31B H 1.5294 -0.5571 0.7574 0.097 Uiso 1 1 calc R . .
C318 C 1.4545(11) -0.5984(12) 0.7877(10) 0.148(8) Uiso 1 1 d . A .
H31C H 1.4421 -0.6256 0.8252 0.223 Uiso 1 1 calc R . .
H31D H 1.4597 -0.6219 0.7595 0.223 Uiso 1 1 calc R . .
H31E H 1.4204 -0.5544 0.7743 0.223 Uiso 1 1 calc R . .
C319 C 1.5271(6) -0.6078(5) 0.9011(4) 0.066(3) Uani 1 1 d D . .
H31Y H 1.5053 -0.6423 0.9073 0.080 Uiso 1 1 calc R A .
H31Z H 1.5096 -0.5842 0.9297 0.080 Uiso 1 1 calc R . .
C320 C 1.6002(7) -0.6428(7) 0.9111(6) 0.088(4) Uani 1 1 d . A .
H32A H 1.6192 -0.6590 0.8788 0.132 Uiso 1 1 calc R . .
H32B H 1.6078 -0.6812 0.9472 0.132 Uiso 1 1 calc R . .
H32C H 1.6206 -0.6108 0.9138 0.132 Uiso 1 1 calc R . .
C321 C 1.2938(6) 0.0371(5) 0.5766(4) 0.058(3) Uani 1 1 d . A .
H32D H 1.3253 0.0543 0.5878 0.069 Uiso 1 1 calc R . .
H32E H 1.3150 0.0152 0.5475 0.069 Uiso 1 1 calc R . .
C322 C 1.1947(7) 0.0985(6) 0.5115(5) 0.076(4) Uani 1 1 d . A .
H322 H 1.1999 0.0659 0.4931 0.091 Uiso 1 1 calc R . .
C323 C 1.1442(6) 0.1568(5) 0.5032(5) 0.065(3) Uani 1 1 d . . .
H323 H 1.1073 0.1729 0.4787 0.078 Uiso 1 1 calc R A .
C324 C 1.1587(5) 0.1879(4) 0.5389(4) 0.044(2) Uani 1 1 d . A .
C325 C 1.1218(4) 0.2524(4) 0.5460(4) 0.0410(19) Uani 1 1 d . . .
C326 C 1.0632(5) 0.2931(5) 0.5152(5) 0.053(2) Uani 1 1 d . A .
H326 H 1.0463 0.2784 0.4899 0.064 Uiso 1 1 calc R . .
C327 C 1.0320(5) 0.3528(6) 0.5222(6) 0.068(3) Uani 1 1 d . . .
H327 H 0.9920 0.3802 0.5024 0.082 Uiso 1 1 calc R A .
C328 C 1.0571(5) 0.3750(5) 0.5580(5) 0.057(3) Uani 1 1 d . A .
H328 H 1.0364 0.4186 0.5611 0.069 Uiso 1 1 calc R . .
C329 C 1.1139(4) 0.3316(5) 0.5897(4) 0.046(2) Uani 1 1 d . . .
C330 C 1.1485(5) 0.3452(5) 0.6300(5) 0.054(2) Uani 1 1 d . A .
C331 C 1.0480(5) 0.4185(6) 0.6648(6) 0.077(4) Uani 1 1 d D . .
H33A H 1.0240 0.3975 0.6488 0.092 Uiso 1 1 calc R . .
H33B H 1.0356 0.4113 0.7059 0.092 Uiso 1 1 calc R . .
C332 C 1.0282(9) 0.4925(7) 0.6326(8) 0.116(6) Uani 1 1 d . . .
H33C H 1.0497 0.5140 0.6498 0.174 Uiso 1 1 calc R . .
H33D H 0.9808 0.5121 0.6348 0.174 Uiso 1 1 calc R . .
H33E H 1.0411 0.5000 0.5920 0.174 Uiso 1 1 calc R . .
C333 C 1.1602(8) 0.3917(9) 0.7028(6) 0.100(5) Uiso 1 1 d D . .
H33F H 1.1424 0.4370 0.7070 0.121 Uiso 1 1 calc R . .
H33G H 1.2058 0.3847 0.6893 0.121 Uiso 1 1 calc R . .
C334 C 1.1565(11) 0.3344(11) 0.7624(9) 0.136(7) Uiso 1 1 d . . .
H33H H 1.1118 0.3448 0.7770 0.203 Uiso 1 1 calc R . .
H33I H 1.1861 0.3325 0.7907 0.203 Uiso 1 1 calc R . .
H33J H 1.1693 0.2906 0.7562 0.203 Uiso 1 1 calc R . .
C401 C 1.0939(6) 0.1430(6) 0.6847(5) 0.065(3) Uani 1 1 d . . .
C402 C 1.0585(7) 0.1324(7) 0.6467(5) 0.073(4) Uani 1 1 d . A .
H402 H 1.0769 0.0937 0.6349 0.087 Uiso 1 1 calc R . .
C403 C 0.9976(7) 0.1762(7) 0.6259(5) 0.072(3) Uani 1 1 d . . .
H403 H 0.9750 0.1674 0.6000 0.087 Uiso 1 1 calc R A .
C404 C 0.9690(7) 0.2338(7) 0.6426(5) 0.075(4) Uani 1 1 d . A .
C405 C 1.0041(7) 0.2439(7) 0.6805(6) 0.077(4) Uani 1 1 d . . .
H405 H 0.9859 0.2825 0.6924 0.093 Uiso 1 1 calc R A .
C406 C 1.0639(7) 0.2001(7) 0.7011(6) 0.075(4) Uani 1 1 d . A .
H406 H 1.0858 0.2088 0.7275 0.090 Uiso 1 1 calc R . .
C407 C 1.1602(6) 0.0942(6) 0.7049(5) 0.065(3) Uani 1 1 d . A .
H40A H 1.1558 0.0497 0.7286 0.078 Uiso 1 1 calc R . .
H40B H 1.1870 0.0883 0.6708 0.078 Uiso 1 1 calc R . .
C408 C 1.1896(10) 0.1031(10) 0.7971(6) 0.115(6) Uani 1 1 d . A .
H408 H 1.1666 0.0756 0.8234 0.138 Uiso 1 1 calc R . .
C409 C 1.2243(11) 0.1361(10) 0.8112(7) 0.120(7) Uani 1 1 d . . .
H409 H 1.2303 0.1366 0.8486 0.144 Uiso 1 1 calc R A .
C410 C 1.2494(7) 0.1694(7) 0.7586(5) 0.075(3) Uani 1 1 d D A .
C421 C 0.9014(7) 0.2836(7) 0.6204(6) 0.077(3) Uani 1 1 d . . .
H42A H 0.8857 0.3144 0.6435 0.093 Uiso 1 1 calc R A .
H42B H 0.9047 0.3112 0.5796 0.093 Uiso 1 1 calc R . .
C422 C 0.8427(7) 0.2267(8) 0.5852(5) 0.087(4) Uani 1 1 d . . .
H422 H 0.8582 0.2368 0.5466 0.104 Uiso 1 1 calc R A .
C423 C 0.8036(8) 0.1876(8) 0.6080(5) 0.086(4) Uani 1 1 d . A .
H423 H 0.7864 0.1654 0.5896 0.103 Uiso 1 1 calc R . .
C424 C 0.7947(6) 0.1878(5) 0.6645(4) 0.058(3) Uani 1 1 d . . .
C425 C 0.7550(5) 0.1551(5) 0.7101(5) 0.054(2) Uani 1 1 d . A .
C426 C 0.7209(5) 0.1177(5) 0.6995(5) 0.060(3) Uani 1 1 d . . .
H426 H 0.7237 0.1106 0.6633 0.072 Uiso 1 1 calc R A .
C427 C 0.6829(6) 0.0912(6) 0.7429(6) 0.071(3) Uani 1 1 d . A .
H427 H 0.6580 0.0663 0.7366 0.085 Uiso 1 1 calc R . .
C428 C 0.6807(5) 0.1004(5) 0.7947(5) 0.061(3) Uani 1 1 d . . .
H428 H 0.6538 0.0828 0.8248 0.073 Uiso 1 1 calc R A .
C429 C 0.7188(5) 0.1362(5) 0.8033(5) 0.053(2) Uani 1 1 d . A .
C430 C 0.7196(5) 0.1556(6) 0.8561(4) 0.058(3) Uani 1 1 d . . .
C431 C 0.7041(10) 0.1459(10) 0.9566(7) 0.119(6) Uiso 1 1 d D . .
H43A H 0.7016 0.1940 0.9403 0.143 Uiso 1 1 calc R A .
H43B H 0.6626 0.1434 0.9766 0.143 Uiso 1 1 calc R . .
C432 C 0.7542(13) 0.1118(14) 0.9954(12) 0.171(10) Uiso 1 1 d . A .
H43C H 0.7409 0.0793 1.0288 0.256 Uiso 1 1 calc R . .
H43D H 0.7656 0.1439 1.0082 0.256 Uiso 1 1 calc R . .
H43E H 0.7921 0.0877 0.9771 0.256 Uiso 1 1 calc R . .
C433 C 0.7096(8) 0.0471(6) 0.9213(7) 0.098(4) Uiso 1 1 d D . .
H43F H 0.7421 0.0154 0.9518 0.118 Uiso 1 1 calc R A .
H43G H 0.7223 0.0341 0.8860 0.118 Uiso 1 1 calc R . .
C434 C 0.6406(10) 0.0379(10) 0.9416(9) 0.124(6) Uiso 1 1 d . A .
H43H H 0.6292 0.0462 0.9786 0.186 Uiso 1 1 calc R . .
H43I H 0.6424 -0.0083 0.9463 0.186 Uiso 1 1 calc R . .
H43J H 0.6075 0.0701 0.9124 0.186 Uiso 1 1 calc R . .
O1A O 1.3640(7) 0.2595(7) 0.5839(6) 0.053(4) Uiso 0.517(8) 1 d PD A 1
N1 N 1.4660(15) 0.258(2) 0.6029(14) 0.181(16) Uiso 0.517(8) 1 d PD A 1
C11 C 1.2963(7) 0.2103(8) 0.7444(6) 0.085(3) Uiso 0.517(8) 1 d PGDU A 1
C12 C 1.3080(9) 0.2383(10) 0.7832(6) 0.087(3) Uiso 0.517(8) 1 d PGDU A 1
H12 H 1.2860 0.2326 0.8192 0.104 Uiso 0.517(8) 1 calc PR A 1
C13 C 1.3519(9) 0.2746(10) 0.7693(7) 0.088(3) Uiso 0.517(8) 1 d PGDU A 1
H13 H 1.3599 0.2937 0.7958 0.105 Uiso 0.517(8) 1 calc PR A 1
C14 C 1.3840(8) 0.2828(9) 0.7166(7) 0.088(3) Uiso 0.517(8) 1 d PGDU A 1
H14 H 1.4140 0.3076 0.7071 0.105 Uiso 0.517(8) 1 calc PR A 1
C15 C 1.3724(7) 0.2548(8) 0.6778(5) 0.064(3) Uiso 0.517(8) 1 d PGDU A 1
N2 N 1.3285(6) 0.2185(6) 0.6917(5) 0.040(3) Uiso 0.517(8) 1 d PGD A 1
C16 C 1.3963(10) 0.2627(11) 0.6203(8) 0.065(3) Uiso 0.517(8) 1 d PDU A 1
C17 C 1.4792(19) 0.2781(19) 0.5391(15) 0.145(8) Uiso 0.517(8) 1 d PDU A 1
H17A H 1.5029 0.3116 0.5264 0.173 Uiso 0.517(8) 1 calc PR A 1
H17B H 1.4388 0.2954 0.5159 0.173 Uiso 0.517(8) 1 calc PR A 1
C18 C 1.522(2) 0.208(2) 0.5373(19) 0.145(8) Uiso 0.517(8) 1 d PDU A 1
H18A H 1.5370 0.2113 0.4976 0.218 Uiso 0.517(8) 1 calc PR A 1
H18B H 1.4972 0.1763 0.5505 0.218 Uiso 0.517(8) 1 calc PR A 1
H18C H 1.5602 0.1915 0.5628 0.218 Uiso 0.517(8) 1 calc PR A 1
C19 C 1.525(2) 0.212(3) 0.639(2) 0.23(2) Uiso 0.517(8) 1 d PDU A 1
H19A H 1.5565 0.1849 0.6171 0.277 Uiso 0.517(8) 1 calc PR A 1
H19B H 1.5130 0.1810 0.6751 0.277 Uiso 0.517(8) 1 calc PR A 1
C20 C 1.551(3) 0.265(3) 0.650(3) 0.23(2) Uiso 0.517(8) 1 d PDU A 1
H20C H 1.5910 0.2418 0.6727 0.348 Uiso 0.517(8) 1 calc PR A 1
H20D H 1.5178 0.2910 0.6711 0.348 Uiso 0.517(8) 1 calc PR A 1
H20E H 1.5592 0.2965 0.6128 0.348 Uiso 0.517(8) 1 calc PR A 1
O1A' O 1.3473(8) 0.2750(8) 0.6007(6) 0.054(4) Uiso 0.483(8) 1 d PD A 2
N1' N 1.3698(19) 0.3680(16) 0.6094(13) 0.165(15) Uiso 0.483(8) 1 d PD A 2
C11' C 1.2904(8) 0.2014(8) 0.7624(6) 0.086(3) Uiso 0.483(8) 1 d PGDU A 2
C12' C 1.3141(9) 0.2106(10) 0.8082(5) 0.087(3) Uiso 0.483(8) 1 d PGDU A 2
H12' H 1.3032 0.1892 0.8469 0.104 Uiso 0.483(8) 1 calc PR A 2
C13' C 1.3538(9) 0.2511(11) 0.7975(7) 0.088(3) Uiso 0.483(8) 1 d PGDU A 2
H13' H 1.3700 0.2573 0.8288 0.106 Uiso 0.483(8) 1 calc PR A 2
C14' C 1.3698(9) 0.2824(9) 0.7410(8) 0.088(3) Uiso 0.483(8) 1 d PGDU A 2
H14' H 1.3969 0.3101 0.7336 0.106 Uiso 0.483(8) 1 calc PR A 2
C15' C 1.3461(8) 0.2733(8) 0.6952(6) 0.064(3) Uiso 0.483(8) 1 d PGDU A 2
N2' N 1.3064(7) 0.2328(7) 0.7059(5) 0.049(4) Uiso 0.483(8) 1 d PGD A 2
C16' C 1.3581(12) 0.2998(11) 0.6346(8) 0.064(3) Uiso 0.483(8) 1 d PDU A 2
C17' C 1.369(2) 0.4040(19) 0.5461(13) 0.141(8) Uiso 0.483(8) 1 d PDU A 2
H17C H 1.3704 0.4507 0.5370 0.169 Uiso 0.483(8) 1 calc PR A 2
H17D H 1.3321 0.4046 0.5261 0.169 Uiso 0.483(8) 1 calc PR A 2
C18' C 1.434(2) 0.357(2) 0.5328(19) 0.144(8) Uiso 0.483(8) 1 d PDU A 2
H18D H 1.4421 0.3713 0.4910 0.216 Uiso 0.483(8) 1 calc PR A 2
H18E H 1.4324 0.3104 0.5458 0.216 Uiso 0.483(8) 1 calc PR A 2
H18F H 1.4698 0.3582 0.5531 0.216 Uiso 0.483(8) 1 calc PR A 2
C19' C 1.357(2) 0.415(2) 0.643(2) 0.170(15) Uiso 0.483(8) 1 d PDU A 2
H19C H 1.3324 0.3997 0.6791 0.204 Uiso 0.483(8) 1 calc PR A 2
H19D H 1.3321 0.4613 0.6204 0.204 Uiso 0.483(8) 1 calc PR A 2
C20' C 1.428(2) 0.409(3) 0.658(2) 0.170(15) Uiso 0.483(8) 1 d PDU A 2
H20F H 1.4247 0.4397 0.6800 0.255 Uiso 0.483(8) 1 calc PR A 2
H20G H 1.4514 0.4225 0.6222 0.255 Uiso 0.483(8) 1 calc PR A 2
H20H H 1.4508 0.3628 0.6814 0.255 Uiso 0.483(8) 1 calc PR A 2
Cl1 Cl 0.87655(12) 0.06126(13) 0.12388(13) 0.0607(6) Uani 1 1 d D . .
O1 O 0.9150(5) 0.0613(4) 0.0722(4) 0.079(2) Uani 1 1 d . B .
O2 O 0.9059(9) 0.0011(7) 0.1697(7) 0.095(5) Uiso 0.50 1 d PDU B 1
O3 O 0.8139(7) 0.0590(8) 0.1097(8) 0.080(4) Uiso 0.50 1 d PDU B 1
O4 O 0.8663(7) 0.1204(6) 0.1381(7) 0.065(4) Uiso 0.50 1 d PDU B 1
O2' O 0.9215(9) 0.0310(9) 0.1717(7) 0.097(5) Uiso 0.50 1 d PDU B 2
O3' O 0.8218(7) 0.0386(9) 0.1391(9) 0.093(5) Uiso 0.50 1 d PDU B 2
O4' O 0.8536(7) 0.1335(6) 0.1131(7) 0.061(3) Uiso 0.50 1 d PDU B 2
Cl2 Cl 0.36830(15) 0.08186(16) 0.16769(15) 0.0767(8) Uani 1 1 d D . .
O7 O 0.3160(5) 0.0625(6) 0.1572(5) 0.097(3) Uani 1 1 d . C .
O5 O 0.4155(13) 0.0694(14) 0.1231(11) 0.122(6) Uiso 0.46(2) 1 d PDU C 1
O6 O 0.4016(16) 0.0411(13) 0.2209(9) 0.139(8) Uiso 0.46(2) 1 d PDU C 1
O8 O 0.3565(12) 0.1504(8) 0.1629(11) 0.090(5) Uiso 0.46(2) 1 d PDU C 1
O5' O 0.4296(9) 0.0477(11) 0.1494(11) 0.119(6) Uiso 0.54(2) 1 d PDU C 2
O6' O 0.3641(14) 0.0673(13) 0.2291(6) 0.136(7) Uiso 0.54(2) 1 d PDU C 2
O8' O 0.3441(9) 0.1513(7) 0.1361(9) 0.093(5) Uiso 0.54(2) 1 d PDU C 2
Cl3 Cl 0.7479(3) 0.0413(2) 0.5641(2) 0.0493(11) Uiso 0.50 1 d PDU D 1
O9 O 0.7136(11) 0.0287(10) 0.5277(8) 0.095(5) Uiso 0.50 1 d PDU D 1
O10 O 0.7400(13) 0.0118(11) 0.6227(8) 0.109(5) Uiso 0.50 1 d PDU D 1
O11 O 0.8149(12) 0.0058(13) 0.5564(12) 0.135(6) Uiso 0.50 1 d PDU D 1
O12 O 0.7320(10) 0.1112(7) 0.5512(7) 0.076(4) Uiso 0.50 1 d PDU D 1
Cl3' Cl 0.7180(3) 0.0453(3) 0.5738(2) 0.0590(12) Uiso 0.50 1 d PDU E 2
O9' O 0.6867(10) 0.0244(10) 0.5408(8) 0.089(5) Uiso 0.50 1 d PDU E 2
O10' O 0.6991(12) 0.0227(11) 0.6309(8) 0.106(5) Uiso 0.50 1 d PDU E 2
O11' O 0.7876(13) 0.0217(14) 0.5764(12) 0.132(5) Uiso 0.50 1 d PDU E 2
O12' O 0.6967(9) 0.1161(7) 0.5566(7) 0.071(4) Uiso 0.50 1 d PDU E 2
Cl11 Cl 0.68835(11) 0.43267(11) 0.03473(9) 0.0445(5) Uani 1 1 d D . .
O13 O 0.7215(4) 0.3752(4) 0.0812(3) 0.0630(19) Uani 1 1 d D . .
O14 O 0.6499(4) 0.4127(4) 0.0043(3) 0.071(2) Uani 1 1 d D . .
O15 O 0.7340(3) 0.4584(4) -0.0050(3) 0.0595(18) Uani 1 1 d D . .
O16 O 0.6469(4) 0.4839(4) 0.0581(3) 0.071(2) Uani 1 1 d D . .
Cl5 Cl 0.9280(3) 0.3038(5) 0.4264(3) 0.0662(16) Uiso 0.498(10) 1 d PDU F 1
O17 O 0.8850(9) 0.3473(12) 0.3802(7) 0.090(5) Uiso 0.498(10) 1 d PDU F 1
O18 O 0.9950(8) 0.2908(11) 0.4089(8) 0.085(4) Uiso 0.498(10) 1 d PDU F 1
O19 O 0.9189(8) 0.3276(9) 0.4719(6) 0.062(4) Uiso 0.498(10) 1 d PDU F 1
O20 O 0.9356(11) 0.2316(12) 0.4497(10) 0.095(4) Uiso 0.498(10) 1 d PDU F 1
Cl5' Cl 0.9366(3) 0.2696(5) 0.4366(3) 0.0602(15) Uiso 0.502(10) 1 d PDU F 2
O17' O 0.8980(9) 0.3082(11) 0.3857(7) 0.086(5) Uiso 0.502(10) 1 d PDU F 2
O18' O 1.0029(7) 0.2479(11) 0.4251(9) 0.088(4) Uiso 0.502(10) 1 d PDU F 2
O19' O 0.9274(8) 0.2928(10) 0.4822(6) 0.067(4) Uiso 0.502(10) 1 d PDU F 2
O20' O 0.9173(12) 0.2090(11) 0.4623(10) 0.113(6) Uiso 0.502(10) 1 d PDU F 2
Cl6 Cl 1.03457(13) -0.48551(14) 0.20772(12) 0.0609(6) Uani 1 1 d . . .
O21 O 1.0746(5) -0.5254(6) 0.2566(4) 0.114(4) Uani 1 1 d . . .
O22 O 1.0449(6) -0.4200(5) 0.1842(4) 0.096(3) Uani 1 1 d . . .
O23 O 1.0511(4) -0.5184(4) 0.1646(4) 0.081(2) Uani 1 1 d . . .
O24 O 0.9675(4) -0.4744(5) 0.2219(4) 0.078(2) Uani 1 1 d . . .
Cl7 Cl 0.1408(2) 0.48974(18) 0.46075(19) 0.1024(12) Uani 1 1 d D . .
O25 O 0.1502(8) 0.4672(8) 0.4131(6) 0.174(6) Uiso 1 1 d D . .
O26 O 0.0748(6) 0.5053(8) 0.4761(7) 0.190(7) Uiso 1 1 d D . .
O27 O 0.1558(8) 0.5505(7) 0.4426(7) 0.203(8) Uiso 1 1 d D . .
O28 O 0.1799(6) 0.4424(6) 0.5064(5) 0.125(4) Uiso 1 1 d D . .
Cl12 Cl 0.2394(2) 0.13833(17) 0.97190(14) 0.0892(11) Uani 1 1 d . . .
O29 O 0.2150(6) 0.1961(5) 0.9233(4) 0.104(4) Uani 1 1 d . . .
O30 O 0.1852(6) 0.1318(6) 1.0141(5) 0.108(4) Uani 1 1 d . . .
O31 O 0.2891(6) 0.1452(8) 1.0000(5) 0.130(4) Uani 1 1 d . . .
O32 O 0.2625(7) 0.0803(4) 0.9538(4) 0.116(4) Uani 1 1 d . . .
Cl9 Cl 0.24259(19) 0.48355(19) 0.7728(2) 0.0526(9) Uiso 0.756(9) 1 d PDU G 1
O33 O 0.1989(7) 0.4507(7) 0.8036(6) 0.103(4) Uiso 0.756(9) 1 d PDU G 1
O34 O 0.2100(6) 0.5259(6) 0.7191(6) 0.082(3) Uiso 0.756(9) 1 d PDU G 1
O35 O 0.2386(8) 0.5254(8) 0.8096(7) 0.111(4) Uiso 0.756(9) 1 d PDU G 1
O36 O 0.3071(9) 0.4609(11) 0.7587(9) 0.149(7) Uiso 0.756(9) 1 d PDU G 1
Cl9' Cl 0.2531(6) 0.4739(6) 0.7942(7) 0.055(2) Uiso 0.244(9) 1 d PDU G 2
O33' O 0.1977(15) 0.493(2) 0.8259(16) 0.110(5) Uiso 0.244(9) 1 d PDU G 2
O34' O 0.234(2) 0.5288(15) 0.7378(12) 0.092(6) Uiso 0.244(9) 1 d PDU G 2
O35' O 0.2973(19) 0.491(2) 0.8214(18) 0.120(7) Uiso 0.244(9) 1 d PDU G 2
O36' O 0.286(2) 0.4208(19) 0.774(2) 0.138(9) Uiso 0.244(9) 1 d PDU G 2
Cl10 Cl 0.62096(19) 0.6920(2) 0.61062(16) 0.1070(14) Uani 1 1 d D . .
O37 O 0.5849(9) 0.6444(9) 0.6214(8) 0.131(6) Uiso 0.628(11) 1 d PDU H 1
O38 O 0.5871(9) 0.7522(8) 0.5626(8) 0.154(6) Uiso 0.628(11) 1 d PDU H 1
O39 O 0.6135(10) 0.7139(10) 0.6599(7) 0.150(7) Uiso 0.628(11) 1 d PDU H 1
O40 O 0.6844(7) 0.6652(9) 0.5956(9) 0.140(6) Uiso 0.628(11) 1 d PDU H 1
O37' O 0.5613(10) 0.6845(16) 0.6304(12) 0.138(8) Uiso 0.372(11) 1 d PDU H 2
O38' O 0.6367(14) 0.6862(15) 0.5546(8) 0.139(6) Uiso 0.372(11) 1 d PDU H 2
O39' O 0.6227(15) 0.7574(11) 0.6090(14) 0.161(6) Uiso 0.372(11) 1 d PDU H 2
O40' O 0.6740(11) 0.6422(12) 0.6497(11) 0.137(7) Uiso 0.372(11) 1 d PDU H 2
Cl4 Cl 0.4711(3) 0.7788(3) 0.1587(4) 0.176(3) Uani 1 1 d D . .
O41 O 0.5322(12) 0.7543(19) 0.1245(15) 0.261(15) Uiso 0.50 1 d PDU I 1
O42 O 0.4612(16) 0.8513(11) 0.1530(18) 0.241(11) Uiso 0.50 1 d PDU I 1
O43 O 0.4138(10) 0.7696(13) 0.1376(12) 0.128(6) Uiso 0.50 1 d PDU I 1
O44 O 0.4831(17) 0.7351(18) 0.2231(9) 0.246(12) Uiso 0.50 1 d PDU I 1
O41' O 0.5277(13) 0.7270(15) 0.1424(17) 0.262(15) Uiso 0.50 1 d PDU I 2
O42' O 0.4924(17) 0.802(2) 0.2032(14) 0.245(11) Uiso 0.50 1 d PDU I 2
O43' O 0.4143(10) 0.7531(12) 0.1811(11) 0.125(6) Uiso 0.50 1 d PDU I 2
O44' O 0.4485(16) 0.8430(14) 0.1045(13) 0.241(12) Uiso 0.50 1 d PDU I 2
Cl8 Cl 0.4749(8) 0.7815(9) 0.0013(7) 0.168(4) Uiso 0.50 1 d PDU J 1
O45 O 0.5100(15) 0.7233(13) -0.0080(15) 0.165(9) Uiso 0.50 1 d PDU J 1
O46 O 0.448(2) 0.767(2) 0.0609(13) 0.262(14) Uiso 0.50 1 d PDU J 1
O47 O 0.506(2) 0.834(2) -0.002(2) 0.264(13) Uiso 0.50 1 d PDU J 1
O48 O 0.4212(19) 0.817(2) -0.0411(19) 0.32(2) Uiso 0.50 1 d PDU J 1
Cl8' Cl 0.4868(9) 0.8053(9) -0.0241(8) 0.178(4) Uiso 0.50 1 d PDU K 2
O45' O 0.4939(16) 0.7605(16) -0.0505(14) 0.167(9) Uiso 0.50 1 d PDU K 2
O46' O 0.494(3) 0.771(2) 0.0402(11) 0.265(13) Uiso 0.50 1 d PDU K 2
O47' O 0.529(2) 0.849(2) -0.031(2) 0.262(14) Uiso 0.50 1 d PDU K 2
O48' O 0.4226(17) 0.858(2) -0.038(2) 0.32(2) Uiso 0.50 1 d PDU K 2
N1S N 0.2051(10) 0.3363(10) 0.2660(8) 0.149(6) Uiso 1 1 d D . .
C1S C 0.1877(10) 0.3329(11) 0.3131(8) 0.123(6) Uiso 1 1 d D . .
C2S C 0.1649(12) 0.3323(12) 0.3716(9) 0.149(8) Uiso 1 1 d D . .
H2S1 H 0.1408 0.3785 0.3708 0.224 Uiso 1 1 calc R . .
H2S2 H 0.2025 0.3137 0.3978 0.224 Uiso 1 1 calc R . .
H2S3 H 0.1363 0.3041 0.3852 0.224 Uiso 1 1 calc R . .
N2S N 0.6458(9) -0.0222(9) 0.2299(8) 0.135(6) Uiso 1 1 d D . .
C3S C 0.6557(11) 0.0019(11) 0.1806(9) 0.132(7) Uiso 1 1 d D . .
C4S C 0.6675(13) 0.0383(13) 0.1189(9) 0.161(9) Uiso 1 1 d D . .
H4S1 H 0.6896 0.0053 0.0993 0.242 Uiso 1 1 calc R . .
H4S2 H 0.6948 0.0660 0.1174 0.242 Uiso 1 1 calc R . .
H4S3 H 0.6257 0.0673 0.0996 0.242 Uiso 1 1 calc R . .
N3S N 1.2689(8) 0.1699(9) 0.3070(8) 0.129(5) Uiso 1 1 d D . .
C5S C 1.2944(12) 0.1538(12) 0.3520(9) 0.145(8) Uiso 1 1 d D . .
C6S C 1.3098(13) 0.1495(14) 0.4111(10) 0.173(10) Uiso 1 1 d D . .
H6S1 H 1.3248 0.1874 0.4083 0.259 Uiso 1 1 calc R . .
H6S2 H 1.3441 0.1068 0.4288 0.259 Uiso 1 1 calc R . .
H6S3 H 1.2706 0.1515 0.4350 0.259 Uiso 1 1 calc R . .
O1W O 1.1388(6) -0.4494(6) 0.2991(5) 0.114(4) Uiso 1 1 d . . .
O2W O 0.5149(6) -0.0172(6) 0.4629(5) 0.047(3) Uiso 0.50 1 d P . .
N4S N 0.9489(8) -0.1826(9) 1.1225(7) 0.130(5) Uiso 1 1 d D . .
C7S C 0.9228(9) -0.1334(9) 1.0843(8) 0.114(5) Uiso 1 1 d D . .
C8S C 0.9043(14) -0.0722(12) 1.0317(10) 0.179(10) Uiso 1 1 d D . .
H8S1 H 0.8868 -0.0317 1.0433 0.269 Uiso 1 1 calc R . .
H8S2 H 0.8711 -0.0751 1.0096 0.269 Uiso 1 1 calc R . .
H8S3 H 0.9428 -0.0696 1.0075 0.269 Uiso 1 1 calc R . .
O3W O 1.5521(12) 0.4692(13) 0.6231(11) 0.118(7) Uiso 0.50 1 d P L 1
O3W' O 1.5794(13) 0.4297(13) 0.5820(12) 0.125(8) Uiso 0.50 1 d P M 2

loop_
_atom_site_aniso_label
_atom_site_aniso_U_11
_atom_site_aniso_U_22
_atom_site_aniso_U_33
_atom_site_aniso_U_23
_atom_site_aniso_U_13
_atom_site_aniso_U_12
Nd1 0.0519(3) 0.0448(3) 0.0501(3) -0.0201(2) 0.0022(2) -0.0117(2)
Nd2 0.0346(2) 0.0304(2) 0.0292(2) -0.01057(17) 0.00057(17) -0.00981(17)
Nd3 0.0353(2) 0.0413(3) 0.0306(2) -0.00921(19) -0.00170(17) -0.01020(19)
Nd4 0.0365(3) 0.0353(2) 0.0488(3) -0.0080(2) -0.0094(2) -0.01221(19)
O101 0.063(4) 0.046(4) 0.073(5) -0.023(4) -0.013(4) -0.002(3)
O102 0.041(3) 0.037(3) 0.036(3) -0.007(2) -0.001(2) -0.007(3)
O201 0.048(4) 0.056(4) 0.042(3) -0.016(3) 0.005(3) -0.029(3)
O202 0.033(3) 0.050(4) 0.047(4) -0.006(3) 0.000(3) -0.015(3)
O301 0.065(4) 0.048(4) 0.047(4) -0.016(3) -0.016(3) -0.006(3)
O302 0.054(4) 0.065(4) 0.071(5) -0.043(4) -0.008(3) -0.012(3)
O402 0.065(5) 0.078(5) 0.051(4) -0.031(4) 0.015(3) -0.031(4)
O501 0.104(7) 0.092(6) 0.086(6) -0.042(5) 0.023(5) -0.061(6)
O503 0.068(5) 0.073(5) 0.111(7) -0.040(5) -0.029(5) 0.000(4)
O504 0.050(3) 0.035(3) 0.036(3) -0.013(2) -0.001(3) -0.006(3)
O505 0.044(3) 0.050(4) 0.046(4) -0.013(3) -0.011(3) -0.013(3)
O506 0.054(4) 0.048(4) 0.058(4) -0.026(3) -0.007(3) -0.018(3)
O507 0.059(4) 0.081(5) 0.040(3) -0.012(3) -0.002(3) -0.045(4)
O508 0.061(4) 0.066(5) 0.063(4) -0.029(4) -0.007(3) -0.018(4)
O509 0.060(4) 0.067(5) 0.045(4) -0.018(3) 0.010(3) -0.017(4)
O510 0.067(5) 0.044(4) 0.108(7) 0.001(4) -0.034(5) -0.010(4)
O511 0.080(6) 0.061(5) 0.110(7) -0.023(5) 0.048(5) -0.014(4)
O512 0.051(4) 0.058(4) 0.045(4) -0.012(3) 0.006(3) -0.022(3)
N101 0.064(6) 0.050(5) 0.072(6) -0.025(4) -0.007(5) -0.005(4)
N102 0.046(4) 0.049(5) 0.069(5) -0.035(4) 0.002(4) -0.008(4)
N103 0.044(4) 0.046(4) 0.057(5) -0.029(4) 0.003(3) -0.010(3)
N104 0.050(4) 0.036(4) 0.062(5) -0.024(4) 0.005(4) -0.003(3)
N105 0.053(4) 0.033(4) 0.034(4) -0.010(3) -0.004(3) -0.008(3)
N106 0.038(4) 0.034(3) 0.028(3) -0.009(3) 0.000(3) -0.010(3)
N107 0.037(4) 0.031(3) 0.037(4) -0.014(3) -0.001(3) -0.011(3)
N108 0.045(4) 0.037(4) 0.043(4) -0.009(3) -0.007(3) -0.008(3)
N201 0.039(4) 0.049(4) 0.061(5) -0.018(4) 0.003(4) -0.014(3)
N202 0.039(4) 0.034(3) 0.032(3) -0.009(3) 0.000(3) -0.014(3)
N203 0.034(3) 0.040(4) 0.036(4) -0.013(3) 0.000(3) -0.014(3)
N204 0.039(4) 0.045(4) 0.039(4) -0.012(3) 0.002(3) -0.019(3)
N205 0.032(4) 0.071(5) 0.040(4) -0.025(4) -0.002(3) -0.015(3)
N206 0.035(4) 0.051(4) 0.036(4) -0.015(3) -0.003(3) -0.008(3)
N207 0.033(4) 0.044(4) 0.036(4) -0.008(3) 0.002(3) -0.008(3)
N208 0.037(4) 0.057(5) 0.070(6) -0.022(4) -0.004(4) -0.015(4)
N301 0.078(6) 0.042(5) 0.064(6) -0.017(4) -0.017(5) -0.015(4)
N302 0.037(4) 0.041(4) 0.035(4) -0.009(3) 0.003(3) -0.016(3)
N303 0.031(3) 0.041(4) 0.039(4) -0.015(3) -0.001(3) -0.010(3)
N304 0.038(4) 0.043(4) 0.039(4) -0.013(3) -0.001(3) -0.008(3)
N305 0.084(6) 0.032(4) 0.042(4) -0.011(3) -0.015(4) -0.004(4)
N306 0.054(4) 0.032(4) 0.036(4) -0.010(3) -0.002(3) -0.016(3)
N307 0.035(4) 0.038(4) 0.038(4) -0.013(3) 0.000(3) -0.011(3)
N308 0.085(7) 0.072(6) 0.068(6) -0.044(5) 0.000(5) -0.014(5)
N403 0.088(7) 0.056(5) 0.043(5) -0.017(4) -0.004(4) -0.029(5)
N404 0.109(8) 0.076(6) 0.048(5) -0.018(5) 0.015(5) -0.052(6)
N405 0.092(7) 0.088(7) 0.038(5) -0.015(5) 0.017(5) -0.039(6)
N406 0.068(5) 0.054(5) 0.047(5) -0.014(4) 0.007(4) -0.022(4)
N407 0.052(4) 0.045(4) 0.036(4) -0.014(3) 0.004(3) -0.010(3)
N408 0.116(9) 0.071(7) 0.051(6) -0.021(5) 0.032(6) -0.020(6)
C101 0.048(5) 0.029(4) 0.052(5) -0.016(4) 0.008(4) -0.005(4)
C102 0.071(7) 0.047(5) 0.048(5) -0.018(4) 0.019(5) -0.024(5)
C103 0.064(6) 0.046(5) 0.043(5) -0.017(4) 0.012(4) -0.018(5)
C104 0.043(5) 0.034(4) 0.044(5) -0.008(4) 0.000(4) 0.000(4)
C105 0.056(5) 0.036(5) 0.042(5) -0.013(4) 0.008(4) -0.012(4)
C106 0.063(6) 0.036(5) 0.046(5) -0.020(4) 0.010(4) -0.013(4)
C107 0.049(5) 0.049(5) 0.064(6) -0.030(5) 0.023(5) -0.014(4)
C108 0.053(6) 0.052(6) 0.075(8) -0.027(6) 0.010(5) -0.006(5)
C109 0.061(6) 0.050(6) 0.059(6) -0.021(5) -0.001(5) -0.002(5)
C110 0.042(5) 0.049(5) 0.063(6) -0.028(5) -0.002(4) -0.007(4)
C111 0.040(5) 0.054(6) 0.070(7) -0.037(5) -0.009(5) -0.002(4)
C112 0.055(6) 0.069(7) 0.071(7) -0.037(6) -0.013(5) -0.008(5)
C113 0.059(6) 0.075(8) 0.075(8) -0.048(7) -0.002(6) -0.008(6)
C114 0.071(7) 0.061(7) 0.079(8) -0.048(6) 0.000(6) -0.007(6)
C115 0.044(5) 0.048(5) 0.073(7) -0.033(5) 0.000(5) -0.005(4)
C116 0.050(6) 0.057(7) 0.096(9) -0.046(6) 0.006(6) -0.003(5)
C117 0.099(10) 0.070(8) 0.085(9) -0.029(7) -0.005(7) -0.030(7)
C118 0.179(18) 0.062(8) 0.089(11) -0.031(8) -0.007(11) -0.034(10)
C121 0.052(5) 0.031(4) 0.040(5) -0.009(4) 0.001(4) -0.009(4)
C122 0.076(7) 0.043(5) 0.033(5) -0.010(4) -0.007(4) -0.017(5)
C123 0.066(6) 0.047(5) 0.031(4) -0.016(4) 0.000(4) -0.017(4)
C124 0.044(5) 0.041(5) 0.031(4) -0.011(4) -0.001(3) -0.010(4)
C125 0.036(4) 0.041(4) 0.035(4) -0.016(4) 0.003(3) -0.014(4)
C126 0.051(5) 0.054(6) 0.041(5) -0.028(4) 0.007(4) -0.015(4)
C127 0.044(5) 0.058(6) 0.056(6) -0.039(5) 0.009(4) -0.013(4)
C128 0.035(4) 0.043(5) 0.057(6) -0.022(4) -0.003(4) -0.009(4)
C129 0.036(4) 0.031(4) 0.044(5) -0.018(4) -0.003(3) -0.009(3)
C130 0.037(4) 0.027(4) 0.047(5) -0.013(4) -0.001(4) -0.008(3)
C131 0.053(6) 0.061(6) 0.041(5) -0.001(5) -0.009(4) -0.005(5)
C132 0.069(7) 0.098(9) 0.055(7) -0.032(7) -0.013(6) -0.007(7)
C133 0.042(5) 0.041(5) 0.054(6) -0.013(4) -0.006(4) -0.007(4)
C134 0.055(6) 0.052(6) 0.093(9) -0.028(6) -0.012(6) 0.003(5)
C201 0.033(4) 0.043(5) 0.042(5) -0.014(4) 0.001(3) -0.020(4)
C202 0.042(5) 0.049(5) 0.044(5) -0.006(4) -0.009(4) -0.011(4)
C203 0.047(5) 0.065(6) 0.033(5) -0.016(4) 0.000(4) -0.020(5)
C204 0.031(4) 0.048(5) 0.052(5) -0.019(4) -0.003(4) -0.016(4)
C205 0.033(4) 0.045(5) 0.046(5) -0.009(4) -0.005(4) -0.015(4)
C206 0.047(5) 0.043(5) 0.036(4) -0.005(4) -0.005(4) -0.019(4)
C207 0.038(4) 0.044(5) 0.041(5) -0.009(4) 0.003(4) -0.017(4)
C208 0.048(5) 0.059(6) 0.056(6) -0.024(5) 0.002(4) -0.030(5)
C209 0.060(6) 0.064(6) 0.040(5) -0.018(5) 0.002(4) -0.032(5)
C210 0.041(5) 0.042(5) 0.040(5) -0.018(4) 0.002(4) -0.016(4)
C211 0.049(5) 0.042(5) 0.028(4) -0.012(4) -0.001(4) -0.014(4)
C212 0.066(6) 0.066(6) 0.041(5) -0.016(5) -0.006(5) -0.031(5)
C213 0.064(6) 0.065(6) 0.031(5) -0.008(4) 0.002(4) -0.030(5)
C214 0.056(6) 0.054(6) 0.041(5) -0.013(4) 0.007(4) -0.026(5)
C215 0.039(4) 0.035(4) 0.040(5) -0.012(4) 0.007(4) -0.014(4)
C216 0.046(5) 0.034(4) 0.043(5) -0.012(4) 0.004(4) -0.016(4)
C217 0.060(7) 0.116(11) 0.085(9) -0.061(9) 0.027(6) -0.024(7)
C218 0.094(11) 0.173(17) 0.077(9) -0.050(11) 0.043(8) -0.074(11)
C219 0.042(5) 0.065(7) 0.066(7) -0.017(5) 0.005(5) -0.020(5)
C220 0.069(8) 0.065(7) 0.100(10) -0.011(7) -0.023(7) -0.033(6)
C221 0.040(5) 0.057(6) 0.052(5) -0.025(5) -0.002(4) -0.016(4)
C222 0.053(6) 0.104(9) 0.038(5) -0.028(6) -0.011(5) -0.012(6)
C223 0.055(6) 0.084(8) 0.029(5) -0.013(5) -0.007(4) -0.014(5)
C224 0.043(5) 0.047(5) 0.034(4) -0.009(4) -0.001(4) -0.006(4)
C225 0.044(5) 0.042(5) 0.040(5) -0.009(4) 0.002(4) -0.004(4)
C226 0.060(6) 0.051(6) 0.050(6) -0.002(5) -0.006(5) -0.008(5)
C227 0.077(8) 0.046(6) 0.060(7) 0.005(5) 0.004(6) -0.017(5)
C228 0.053(6) 0.053(6) 0.065(7) -0.005(5) 0.002(5) -0.022(5)
C229 0.041(5) 0.043(5) 0.051(5) -0.013(4) 0.003(4) -0.008(4)
C230 0.032(4) 0.053(6) 0.054(6) -0.010(5) 0.000(4) -0.011(4)
C231 0.046(6) 0.056(6) 0.069(7) -0.015(5) -0.014(5) -0.011(5)
C232 0.051(6) 0.070(8) 0.092(9) 0.002(7) -0.012(6) -0.013(6)
C233 0.047(6) 0.053(6) 0.110(10) -0.021(6) -0.013(6) -0.015(5)
C234 0.078(9) 0.090(10) 0.148(15) -0.062(10) -0.013(9) -0.024(8)
C301 0.041(5) 0.036(4) 0.052(5) -0.022(4) -0.005(4) -0.006(4)
C302 0.047(5) 0.041(5) 0.061(6) -0.015(4) -0.014(4) -0.010(4)
C303 0.056(6) 0.047(5) 0.055(6) -0.012(5) -0.015(5) -0.012(5)
C304 0.060(6) 0.037(5) 0.050(5) -0.018(4) 0.000(5) -0.004(4)
C305 0.044(5) 0.036(5) 0.057(6) -0.013(4) -0.002(4) -0.009(4)
C306 0.038(5) 0.039(5) 0.058(6) -0.014(4) -0.004(4) -0.005(4)
C307 0.032(4) 0.041(5) 0.045(5) -0.013(4) -0.004(4) -0.007(4)
C308 0.051(5) 0.055(6) 0.050(5) -0.026(5) 0.000(4) -0.012(4)
C309 0.046(5) 0.062(6) 0.043(5) -0.022(5) -0.004(4) -0.011(4)
C310 0.042(5) 0.049(5) 0.033(4) -0.013(4) -0.002(4) -0.013(4)
C311 0.038(4) 0.051(5) 0.032(4) -0.008(4) 0.001(3) -0.018(4)
C312 0.042(5) 0.063(6) 0.040(5) -0.018(4) -0.003(4) -0.017(4)
C313 0.040(5) 0.061(6) 0.041(5) -0.012(4) -0.007(4) -0.015(4)
C314 0.039(5) 0.050(5) 0.042(5) -0.005(4) -0.007(4) -0.006(4)
C315 0.035(4) 0.037(4) 0.044(5) -0.008(4) -0.003(4) -0.011(4)
C316 0.054(6) 0.046(5) 0.046(5) -0.005(4) -0.014(4) -0.013(4)
C319 0.089(8) 0.040(5) 0.058(7) -0.002(5) -0.015(6) -0.016(5)
C320 0.102(10) 0.062(7) 0.077(9) -0.024(7) -0.027(7) 0.013(7)
C321 0.081(7) 0.032(5) 0.048(6) -0.010(4) -0.003(5) -0.005(5)
C322 0.137(12) 0.046(6) 0.049(6) -0.017(5) -0.024(7) -0.025(7)
C323 0.095(9) 0.046(6) 0.056(6) -0.016(5) -0.028(6) -0.016(6)
C324 0.058(6) 0.038(5) 0.040(5) -0.008(4) -0.006(4) -0.024(4)
C325 0.037(4) 0.040(5) 0.041(5) -0.007(4) -0.002(4) -0.012(4)
C326 0.042(5) 0.057(6) 0.058(6) -0.012(5) -0.018(4) -0.014(4)
C327 0.043(6) 0.061(7) 0.086(8) -0.020(6) -0.012(5) 0.001(5)
C328 0.045(5) 0.052(6) 0.066(7) -0.021(5) -0.005(5) -0.001(4)
C329 0.041(5) 0.042(5) 0.047(5) -0.017(4) -0.001(4) -0.003(4)
C330 0.058(6) 0.048(5) 0.059(6) -0.026(5) 0.005(5) -0.014(5)
C331 0.069(7) 0.074(8) 0.084(9) -0.046(7) 0.016(6) -0.002(6)
C332 0.132(14) 0.069(9) 0.122(14) -0.046(9) 0.016(11) 0.010(9)
C401 0.094(9) 0.072(7) 0.052(6) -0.025(5) 0.036(6) -0.061(7)
C402 0.102(10) 0.074(8) 0.068(7) -0.042(6) 0.035(7) -0.051(8)
C403 0.099(10) 0.081(8) 0.052(6) -0.027(6) 0.024(6) -0.048(8)
C404 0.109(10) 0.083(8) 0.056(7) -0.033(6) 0.044(7) -0.065(8)
C405 0.101(10) 0.077(8) 0.074(8) -0.043(7) 0.042(8) -0.048(8)
C406 0.091(9) 0.089(9) 0.074(8) -0.049(7) 0.035(7) -0.054(8)
C407 0.089(8) 0.062(7) 0.062(7) -0.026(5) 0.023(6) -0.048(6)
C408 0.172(18) 0.132(14) 0.041(7) -0.013(8) 0.030(9) -0.071(13)
C409 0.19(2) 0.147(16) 0.058(9) -0.041(10) 0.002(10) -0.083(15)
C410 0.096(9) 0.085(8) 0.050(6) -0.026(6) -0.021(6) -0.025(7)
C421 0.090(9) 0.072(8) 0.065(8) -0.010(6) 0.016(7) -0.038(7)
C422 0.104(10) 0.119(12) 0.045(7) -0.036(7) 0.022(7) -0.044(9)
C423 0.122(12) 0.097(10) 0.053(7) -0.031(7) 0.003(7) -0.048(9)
C424 0.074(7) 0.053(6) 0.047(6) -0.018(5) 0.013(5) -0.021(5)
C425 0.056(6) 0.042(5) 0.059(6) -0.021(5) -0.003(5) -0.005(4)
C426 0.068(7) 0.047(6) 0.067(7) -0.025(5) -0.001(5) -0.015(5)
C427 0.077(8) 0.047(6) 0.091(9) -0.034(6) -0.006(7) -0.010(6)
C428 0.052(6) 0.045(5) 0.077(8) -0.015(5) 0.014(5) -0.015(5)
C429 0.049(5) 0.041(5) 0.060(6) -0.015(4) 0.006(5) -0.006(4)
C430 0.060(6) 0.060(6) 0.045(6) -0.020(5) 0.014(5) -0.011(5)
Cl1 0.0522(14) 0.0510(14) 0.0792(18) -0.0266(13) 0.0062(12) -0.0132(11)
O1 0.094(6) 0.070(5) 0.070(5) -0.029(4) 0.012(5) -0.019(5)
Cl2 0.0607(17) 0.0638(17) 0.092(2) -0.0196(16) -0.0142(15) -0.0045(13)
O7 0.079(6) 0.113(8) 0.105(8) -0.035(6) 0.008(5) -0.041(6)
Cl11 0.0457(11) 0.0527(12) 0.0364(11) -0.0126(9) -0.0013(9) -0.0187(10)
O13 0.079(5) 0.052(4) 0.049(4) -0.002(3) -0.010(4) -0.021(4)
O14 0.065(5) 0.096(6) 0.067(5) -0.031(4) -0.005(4) -0.039(4)
O15 0.061(4) 0.069(5) 0.052(4) -0.020(3) 0.014(3) -0.027(4)
O16 0.086(6) 0.064(5) 0.060(5) -0.026(4) 0.018(4) -0.018(4)
Cl6 0.0553(14) 0.0642(16) 0.0626(16) -0.0278(13) -0.0007(12) -0.0106(12)
O21 0.075(6) 0.151(10) 0.073(6) -0.005(6) -0.017(5) -0.008(6)
O22 0.139(9) 0.088(6) 0.095(7) -0.048(6) 0.021(6) -0.068(6)
O23 0.092(6) 0.060(5) 0.099(7) -0.048(5) 0.025(5) -0.022(4)
O24 0.052(4) 0.088(6) 0.108(7) -0.057(5) 0.010(4) -0.016(4)
Cl7 0.097(3) 0.065(2) 0.112(3) -0.014(2) 0.003(2) -0.0007(18)
Cl12 0.128(3) 0.076(2) 0.0552(17) -0.0320(16) -0.0148(18) -0.0069(19)
O29 0.166(10) 0.062(5) 0.068(6) -0.025(5) -0.022(6) -0.006(6)
O30 0.151(10) 0.125(9) 0.084(7) -0.071(7) 0.019(7) -0.058(8)
O31 0.122(9) 0.182(13) 0.094(8) -0.070(8) -0.020(7) -0.027(9)
O32 0.204(12) 0.058(5) 0.058(5) -0.026(4) -0.009(6) 0.003(6)
Cl10 0.084(2) 0.143(4) 0.065(2) -0.015(2) 0.0292(18) -0.028(2)
Cl4 0.144(5) 0.136(5) 0.281(10) -0.113(6) -0.023(5) -0.033(4)

loop_
_atom_type_symbol
_atom_type_description
_atom_type_scat_dispersion_real
_atom_type_scat_dispersion_imag
_atom_type_scat_source
C C 0.0033 0.0016 'International Tables Vol C Tables 4.2.6.8 and 6.1.1.4'
H H 0.0000 0.0000 'International Tables Vol C Tables 4.2.6.8 and 6.1.1.4'
Cl Cl 0.1484 0.1585 'International Tables Vol C Tables 4.2.6.8 and 6.1.1.4'
N N 0.0061 0.0033 'International Tables Vol C Tables 4.2.6.8 and 6.1.1.4'
Nd Nd -0.1943 3.0179 'International Tables Vol C Tables 4.2.6.8 and 6.1.1.4'
O O 0.0106 0.0060 'International Tables Vol C Tables 4.2.6.8 and 6.1.1.4'

loop_
_geom_angle_atom_site_label_1
_geom_angle_atom_site_label_2
_geom_angle_atom_site_label_3
_geom_angle
_geom_angle_site_symmetry_1
_geom_angle_site_symmetry_3
_geom_angle_publ_flag
O402 Nd1 O101 88.8(3) . . ?
O402 Nd1 O501 137.0(3) . . ?
O101 Nd1 O501 83.0(3) . . ?
O402 Nd1 O503 74.3(3) . . ?
O101 Nd1 O503 75.4(3) . . ?
O501 Nd1 O503 141.8(3) . . ?
O402 Nd1 N502 143.1(3) . . ?
O101 Nd1 N502 70.6(3) . . ?
O501 Nd1 N502 72.2(4) . . ?
O503 Nd1 N502 71.1(4) . . ?
O402 Nd1 N407 62.3(2) . . ?
O101 Nd1 N407 138.2(3) . . ?
O501 Nd1 N407 138.8(3) . . ?
O503 Nd1 N407 68.2(3) . . ?
N502 Nd1 N407 114.1(3) . . ?
O402 Nd1 N102 68.8(3) . . ?
O101 Nd1 N102 62.5(2) . . ?
O501 Nd1 N102 70.0(3) . . ?
O503 Nd1 N102 123.2(3) . . ?
N502 Nd1 N102 121.9(3) . . ?
N407 Nd1 N102 123.6(2) . . ?
O402 Nd1 N406 122.9(3) . . ?
O101 Nd1 N406 141.5(3) . . ?
O501 Nd1 N406 85.8(3) . . ?
O503 Nd1 N406 91.8(3) . . ?
N502 Nd1 N406 71.0(3) . . ?
N407 Nd1 N406 61.1(2) . . ?
N102 Nd1 N406 144.6(3) . . ?
O402 Nd1 N103 74.9(3) . . ?
O101 Nd1 N103 122.8(2) . . ?
O501 Nd1 N103 74.6(3) . . ?
O503 Nd1 N103 143.5(3) . . ?
N502 Nd1 N103 142.0(3) . . ?
N407 Nd1 N103 80.5(2) . . ?
N102 Nd1 N103 60.5(2) . . ?
N406 Nd1 N103 88.9(2) . . ?
O201 Nd2 O504 83.0(2) . . ?
O201 Nd2 O102 88.8(2) . . ?
O504 Nd2 O102 135.61(19) . . ?
O201 Nd2 O506 75.2(2) . . ?
O504 Nd2 O506 140.1(2) . . ?
O102 Nd2 O506 77.5(2) . . ?
O201 Nd2 O505 73.1(2) . . ?
O504 Nd2 O505 71.5(2) . . ?
O102 Nd2 O505 146.1(2) . . ?
O506 Nd2 O505 70.3(2) . . ?
O201 Nd2 N107 137.8(2) . . ?
O504 Nd2 N107 139.2(2) . . ?
O102 Nd2 N107 62.4(2) . . ?
O506 Nd2 N107 69.2(2) . . ?
O505 Nd2 N107 113.5(2) . . ?
O201 Nd2 N202 62.9(2) . . ?
O504 Nd2 N202 70.1(2) . . ?
O102 Nd2 N202 67.4(2) . . ?
O506 Nd2 N202 124.5(2) . . ?
O505 Nd2 N202 123.8(2) . . ?
N107 Nd2 N202 122.5(2) . . ?
O201 Nd2 N106 141.4(2) . . ?
O504 Nd2 N106 86.91(19) . . ?
O102 Nd2 N106 122.98(19) . . ?
O506 Nd2 N106 89.8(2) . . ?
O505 Nd2 N106 68.4(2) . . ?
N107 Nd2 N106 61.1(2) . . ?
N202 Nd2 N106 145.4(2) . . ?
O201 Nd2 N203 124.0(2) . . ?
O504 Nd2 N203 74.2(2) . . ?
O102 Nd2 N203 74.9(2) . . ?
O506 Nd2 N203 145.5(2) . . ?
O505 Nd2 N203 139.0(2) . . ?
N107 Nd2 N203 79.8(2) . . ?
N202 Nd2 N203 61.3(2) . . ?
N106 Nd2 N203 88.2(2) . . ?
O301 Nd3 O202 83.4(2) . . ?
O301 Nd3 O507 84.7(3) . . ?
O202 Nd3 O507 138.8(2) . . ?
O301 Nd3 O509 75.6(2) . . ?
O202 Nd3 O509 74.8(2) . . ?
O507 Nd3 O509 138.8(2) . . ?
O301 Nd3 O508 74.5(2) . . ?
O202 Nd3 O508 142.0(2) . . ?
O507 Nd3 O508 70.0(2) . . ?
O509 Nd3 O508 70.0(2) . . ?
O301 Nd3 N207 136.2(2) . . ?
O202 Nd3 N207 63.0(2) . . ?
O507 Nd3 N207 139.1(2) . . ?
O509 Nd3 N207 69.4(2) . . ?
O508 Nd3 N207 115.0(2) . . ?
O301 Nd3 N302 62.3(2) . . ?
O202 Nd3 N302 66.5(2) . . ?
O507 Nd3 N302 73.0(2) . . ?
O509 Nd3 N302 124.5(2) . . ?
O508 Nd3 N302 124.7(2) . . ?
N207 Nd3 N302 120.0(2) . . ?
O301 Nd3 N303 124.2(2) . . ?
O202 Nd3 N303 79.4(2) . . ?
O507 Nd3 N303 75.2(2) . . ?
O509 Nd3 N303 145.3(2) . . ?
O508 Nd3 N303 138.5(2) . . ?
N207 Nd3 N303 78.5(2) . . ?
N302 Nd3 N303 62.1(2) . . ?
O301 Nd3 N206 144.3(2) . . ?
O202 Nd3 N206 124.2(2) . . ?
O507 Nd3 N206 85.9(2) . . ?
O509 Nd3 N206 89.6(2) . . ?
O508 Nd3 N206 69.9(2) . . ?
N207 Nd3 N206 61.4(2) . . ?
N302 Nd3 N206 145.2(2) . . ?
N303 Nd3 N206 86.1(2) . . ?
O1A' Nd4 O302 75.8(5) . . ?
O1A' Nd4 O1A 15.0(4) . . ?
O302 Nd4 O1A 89.7(4) . . ?
O1A' Nd4 O510 92.4(4) . . ?
O302 Nd4 O510 138.5(3) . . ?
O1A Nd4 O510 85.5(4) . . ?
O1A' Nd4 O512 75.7(4) . . ?
O302 Nd4 O512 78.7(2) . . ?
O1A Nd4 O512 72.6(3) . . ?
O510 Nd4 O512 137.4(3) . . ?
O1A' Nd4 N2 54.1(4) . . ?
O302 Nd4 N2 71.7(3) . . ?
O1A Nd4 N2 63.5(4) . . ?
O510 Nd4 N2 69.3(4) . . ?
O512 Nd4 N2 126.1(3) . . ?
O1A' Nd4 O511 81.4(5) . . ?
O302 Nd4 O511 143.7(3) . . ?
O1A Nd4 O511 66.4(4) . . ?
O510 Nd4 O511 69.4(3) . . ?
O512 Nd4 O511 68.4(3) . . ?
N2 Nd4 O511 115.8(4) . . ?
O1A' Nd4 N307 127.1(4) . . ?
O302 Nd4 N307 61.5(2) . . ?
O1A Nd4 N307 133.7(4) . . ?
O510 Nd4 N307 140.3(2) . . ?
O512 Nd4 N307 67.0(2) . . ?
N2 Nd4 N307 127.7(3) . . ?
O511 Nd4 N307 115.6(3) . . ?
O1A' Nd4 N403 118.7(4) . . ?
O302 Nd4 N403 80.8(3) . . ?
O1A Nd4 N403 127.9(4) . . ?
O510 Nd4 N403 70.3(3) . . ?
O512 Nd4 N403 150.9(3) . . ?
N2 Nd4 N403 65.0(3) . . ?
O511 Nd4 N403 135.3(3) . . ?
N307 Nd4 N403 85.0(3) . . ?
O1A' Nd4 N306 151.2(4) . . ?
O302 Nd4 N306 123.2(2) . . ?
O1A Nd4 N306 136.9(4) . . ?
O510 Nd4 N306 85.5(2) . . ?
O512 Nd4 N306 86.4(2) . . ?
N2 Nd4 N306 147.4(3) . . ?
O511 Nd4 N306 71.0(3) . . ?
N307 Nd4 N306 62.2(2) . . ?
N403 Nd4 N306 87.6(2) . . ?
O1A' Nd4 N2' 60.4(4) . . ?
O302 Nd4 N2' 61.0(4) . . ?
O1A Nd4 N2' 71.9(4) . . ?
O510 Nd4 N2' 78.4(4) . . ?
O512 Nd4 N2' 125.4(3) . . ?
N2 Nd4 N2' 12.7(4) . . ?
O511 Nd4 N2' 128.4(4) . . ?
N307 Nd4 N2' 115.0(4) . . ?
N403 Nd4 N2' 58.7(3) . . ?
N306 Nd4 N2' 145.8(3) . . ?
C116 O101 Nd1 120.5(6) . . ?
C130 O102 Nd2 122.2(5) . . ?
C216 O201 Nd2 124.7(5) . . ?
C230 O202 Nd3 122.1(5) . . ?
C316 O301 Nd3 126.9(6) . . ?
C330 O302 Nd4 127.6(6) . . ?
C430 O402 Nd1 126.0(6) . . ?
C501 N502 Nd1 156.9(15) . . ?
N502 C501 C502 174(3) . . ?
C501 C502 H50A 109.5 . . ?
C501 C502 H50B 109.5 . . ?
H50A C502 H50B 109.5 . . ?
C501 C502 H50C 109.5 . . ?
H50A C502 H50C 109.5 . . ?
H50B C502 H50C 109.5 . . ?
C116 N101 C117 126.4(9) . . ?
C116 N101 C119 117.0(9) . . ?
C117 N101 C119 115.3(9) . . ?
C115 N102 C111 119.0(9) . . ?
C115 N102 Nd1 117.3(7) . . ?
C111 N102 Nd1 121.6(6) . . ?
N104 N103 C110 103.3(8) . . ?
N104 N103 Nd1 138.9(6) . . ?
C110 N103 Nd1 116.5(6) . . ?
C108 N104 N103 112.2(8) . . ?
C108 N104 C107 126.6(8) . . ?
N103 N104 C107 121.1(8) . . ?
C122 N105 N106 112.4(7) . . ?
C122 N105 C121 125.7(7) . . ?
N106 N105 C121 121.2(7) . . ?
C124 N106 N105 104.8(6) . . ?
C124 N106 Nd2 113.4(5) . . ?
N105 N106 Nd2 133.9(5) . . ?
C129 N107 C125 118.1(7) . . ?
C129 N107 Nd2 118.0(5) . . ?
C125 N107 Nd2 118.5(5) . . ?
C130 N108 C133 125.2(7) . . ?
C130 N108 C131 120.0(7) . . ?
C133 N108 C131 114.7(7) . . ?
C216 N201 C217 126.3(8) . . ?
C216 N201 C219 118.2(7) . . ?
C217 N201 C219 115.4(8) . . ?
C211 N202 C215 119.3(7) . . ?
C211 N202 Nd2 121.0(5) . . ?
C215 N202 Nd2 117.1(5) . . ?
C210 N203 N204 103.9(6) . . ?
C210 N203 Nd2 117.1(5) . . ?
N204 N203 Nd2 138.8(5) . . ?
C208 N204 N203 111.1(7) . . ?
C208 N204 C207 126.6(7) . . ?
N203 N204 C207 122.2(7) . . ?
C222 N205 N206 110.3(8) . . ?
C222 N205 C221 128.0(8) . . ?
N206 N205 C221 120.9(7) . . ?
N205 N206 C224 103.8(7) . . ?
N205 N206 Nd3 133.4(6) . . ?
C224 N206 Nd3 113.3(5) . . ?
C225 N207 C229 119.4(8) . . ?
C225 N207 Nd3 118.7(6) . . ?
C229 N207 Nd3 117.4(6) . . ?
C230 N208 C233 123.8(9) . . ?
C230 N208 C231 118.6(8) . . ?
C233 N208 C231 117.3(9) . . ?
C316 N301 C319 126.5(8) . . ?
C316 N301 C317 118.0(9) . . ?
C319 N301 C317 115.3(9) . . ?
C315 N302 C311 119.4(7) . . ?
C315 N302 Nd3 117.7(6) . . ?
C311 N302 Nd3 119.8(5) . . ?
N304 N303 C310 104.3(7) . . ?
N304 N303 Nd3 139.0(5) . . ?
C310 N303 Nd3 116.4(5) . . ?
N303 N304 C308 112.4(7) . . ?
N303 N304 C307 122.7(7) . . ?
C308 N304 C307 124.9(7) . . ?
C322 N305 N306 111.9(8) . . ?
C322 N305 C321 127.4(9) . . ?
N306 N305 C321 120.4(8) . . ?
C324 N306 N305 104.1(7) . . ?
C324 N306 Nd4 114.3(5) . . ?
N305 N306 Nd4 136.7(6) . . ?
C325 N307 C329 118.6(7) . . ?
C325 N307 Nd4 119.0(5) . . ?
C329 N307 Nd4 118.3(5) . . ?
C330 N308 C333 118.7(10) . . ?
C330 N308 C331 126.6(9) . . ?
C333 N308 C331 114.5(10) . . ?
C410 N403 N404 105.3(9) . . ?
C410 N403 Nd4 116.7(8) . . ?
N404 N403 Nd4 137.9(6) . . ?
C408 N404 N403 110.3(12) . . ?
C408 N404 C407 126.5(12) . . ?
N403 N404 C407 123.1(9) . . ?
C422 N405 N406 110.9(10) . . ?
C422 N405 C421 127.5(11) . . ?
N406 N405 C421 121.1(10) . . ?
C424 N406 N405 103.1(9) . . ?
C424 N406 Nd1 116.2(6) . . ?
N405 N406 Nd1 134.6(7) . . ?
C425 N407 C429 117.2(9) . . ?
C425 N407 Nd1 119.8(6) . . ?
C429 N407 Nd1 118.6(6) . . ?
C430 N408 C433 122.4(11) . . ?
C430 N408 C431 117.9(12) . . ?
C433 N408 C431 119.5(12) . . ?
C102 C101 C106 117.3(9) . . ?
C102 C101 C107 119.5(9) . . ?
C106 C101 C107 123.3(8) . . ?
C103 C102 C101 122.2(9) . . ?
C103 C102 H102 118.9 . . ?
C101 C102 H102 118.9 . . ?
C102 C103 C104 120.0(9) . . ?
C102 C103 H103 120.0 . . ?
C104 C103 H103 120.0 . . ?
C105 C104 C103 118.2(9) . . ?
C105 C104 C121 120.5(8) . . ?
C103 C104 C121 121.2(8) . . ?
C106 C105 C104 121.8(9) . . ?
C106 C105 H105 119.1 . . ?
C104 C105 H105 119.1 . . ?
C105 C106 C101 120.5(9) . . ?
C105 C106 H106 119.8 . . ?
C101 C106 H106 119.8 . . ?
N104 C107 C101 114.1(8) . . ?
N104 C107 H10A 108.7 . . ?
C101 C107 H10A 108.7 . . ?
N104 C107 H10B 108.7 . . ?
C101 C107 H10B 108.7 . . ?
H10A C107 H10B 107.6 . . ?
N104 C108 C109 108.4(9) . . ?
N104 C108 H108 125.8 . . ?
C109 C108 H108 125.8 . . ?
C108 C109 C110 104.2(10) . . ?
C108 C109 H109 127.9 . . ?
C110 C109 H109 127.9 . . ?
N103 C110 C109 111.9(8) . . ?
N103 C110 C111 118.3(9) . . ?
C109 C110 C111 129.5(10) . . ?
N102 C111 C112 122.3(9) . . ?
N102 C111 C110 116.2(9) . . ?
C112 C111 C110 121.6(10) . . ?
C113 C112 C111 117.8(11) . . ?
C113 C112 H112 121.1 . . ?
C111 C112 H112 121.1 . . ?
C112 C113 C114 119.5(11) . . ?
C112 C113 H113 120.2 . . ?
C114 C113 H113 120.2 . . ?
C115 C114 C113 118.4(9) . . ?
C115 C114 H114 120.8 . . ?
C113 C114 H114 120.8 . . ?
N102 C115 C114 122.7(10) . . ?
N102 C115 C116 111.4(9) . . ?
C114 C115 C116 125.6(9) . . ?
O101 C116 N101 123.2(11) . . ?
O101 C116 C115 115.5(10) . . ?
N101 C116 C115 121.4(10) . . ?
C118 C117 N101 111.2(12) . . ?
C118 C117 H11A 109.4 . . ?
N101 C117 H11A 109.4 . . ?
C118 C117 H11B 109.4 . . ?
N101 C117 H11B 109.4 . . ?
H11A C117 H11B 108.0 . . ?
C117 C118 H11C 109.5 . . ?
C117 C118 H11D 109.5 . . ?
H11C C118 H11D 109.5 . . ?
C117 C118 H11E 109.5 . . ?
H11C C118 H11E 109.5 . . ?
H11D C118 H11E 109.5 . . ?
N101 C119 C120 111.9(10) . . ?
N101 C119 H11F 109.2 . . ?
C120 C119 H11F 109.2 . . ?
N101 C119 H11G 109.2 . . ?
C120 C119 H11G 109.2 . . ?
H11F C119 H11G 107.9 . . ?
C119 C120 H12A 109.5 . . ?
C119 C120 H12B 109.5 . . ?
H12A C120 H12B 109.5 . . ?
C119 C120 H12C 109.5 . . ?
H12A C120 H12C 109.5 . . ?
H12B C120 H12C 109.5 . . ?
N105 C121 C104 111.5(7) . . ?
N105 C121 H12Y 109.3 . . ?
C104 C121 H12Y 109.3 . . ?
N105 C121 H12Z 109.3 . . ?
C104 C121 H12Z 109.3 . . ?
H12Y C121 H12Z 108.0 . . ?
N105 C122 C123 107.1(8) . . ?
N105 C122 H122 126.4 . . ?
C123 C122 H122 126.4 . . ?
C124 C123 C122 104.3(8) . . ?
C124 C123 H123 127.8 . . ?
C122 C123 H123 127.8 . . ?
N106 C124 C123 111.3(8) . . ?
N106 C124 C125 120.5(7) . . ?
C123 C124 C125 128.2(8) . . ?
N107 C125 C126 121.5(8) . . ?
N107 C125 C124 115.0(7) . . ?
C126 C125 C124 123.5(8) . . ?
C127 C126 C125 119.4(9) . . ?
C127 C126 H126 120.3 . . ?
C125 C126 H126 120.3 . . ?
C126 C127 C128 121.0(8) . . ?
C126 C127 H127 119.5 . . ?
C128 C127 H127 119.5 . . ?
C129 C128 C127 116.5(8) . . ?
C129 C128 H128 121.7 . . ?
C127 C128 H128 121.7 . . ?
N107 C129 C128 123.4(8) . . ?
N107 C129 C130 111.4(7) . . ?
C128 C129 C130 125.0(8) . . ?
O102 C130 N108 123.3(8) . . ?
O102 C130 C129 115.0(7) . . ?
N108 C130 C129 121.8(7) . . ?
N108 C131 C132 111.7(9) . . ?
N108 C131 H13A 109.3 . . ?
C132 C131 H13A 109.3 . . ?
N108 C131 H13B 109.3 . . ?
C132 C131 H13B 109.3 . . ?
H13A C131 H13B 107.9 . . ?
C131 C132 H13C 109.5 . . ?
C131 C132 H13D 109.5 . . ?
H13C C132 H13D 109.5 . . ?
C131 C132 H13E 109.5 . . ?
H13C C132 H13E 109.5 . . ?
H13D C132 H13E 109.5 . . ?
N108 C133 C134 110.9(8) . . ?
N108 C133 H13F 109.5 . . ?
C134 C133 H13F 109.5 . . ?
N108 C133 H13G 109.5 . . ?
C134 C133 H13G 109.5 . . ?
H13F C133 H13G 108.0 . . ?
C133 C134 H13H 109.5 . . ?
C133 C134 H13I 109.5 . . ?
H13H C134 H13I 109.5 . . ?
C133 C134 H13J 109.5 . . ?
H13H C134 H13J 109.5 . . ?
H13I C134 H13J 109.5 . . ?
C206 C201 C202 118.6(8) . . ?
C206 C201 C207 124.0(8) . . ?
C202 C201 C207 117.3(8) . . ?
C203 C202 C201 120.5(9) . . ?
C203 C202 H202 119.8 . . ?
C201 C202 H202 119.8 . . ?
C202 C203 C204 120.3(8) . . ?
C202 C203 H203 119.9 . . ?
C204 C203 H203 119.9 . . ?
C205 C204 C203 118.9(8) . . ?
C205 C204 C221 120.5(8) . . ?
C203 C204 C221 120.6(8) . . ?
C204 C205 C206 121.3(8) . . ?
C204 C205 H205 119.4 . . ?
C206 C205 H205 119.4 . . ?
C205 C206 C201 120.5(8) . . ?
C205 C206 H206 119.8 . . ?
C201 C206 H206 119.8 . . ?
N204 C207 C201 114.6(7) . . ?
N204 C207 H20A 108.6 . . ?
C201 C207 H20A 108.6 . . ?
N204 C207 H20B 108.6 . . ?
C201 C207 H20B 108.6 . . ?
H20A C207 H20B 107.6 . . ?
C209 C208 N204 108.6(8) . . ?
C209 C208 H208 125.7 . . ?
N204 C208 H208 125.7 . . ?
C208 C209 C210 105.1(8) . . ?
C208 C209 H209 127.4 . . ?
C210 C209 H209 127.4 . . ?
N203 C210 C209 111.2(8) . . ?
N203 C210 C211 119.7(7) . . ?
C209 C210 C211 129.1(8) . . ?
N202 C211 C212 121.1(8) . . ?
N202 C211 C210 115.8(7) . . ?
C212 C211 C210 123.0(8) . . ?
C213 C212 C211 119.2(9) . . ?
C213 C212 H212 120.4 . . ?
C211 C212 H212 120.4 . . ?
C212 C213 C214 119.9(9) . . ?
C212 C213 H213 120.1 . . ?
C214 C213 H213 120.1 . . ?
C215 C214 C213 118.5(9) . . ?
C215 C214 H214 120.7 . . ?
C213 C214 H214 120.7 . . ?
N202 C215 C214 121.7(8) . . ?
N202 C215 C216 110.9(7) . . ?
C214 C215 C216 127.1(8) . . ?
O201 C216 N201 120.8(8) . . ?
O201 C216 C215 116.0(7) . . ?
N201 C216 C215 123.2(8) . . ?
N201 C217 C218 112.1(11) . . ?
N201 C217 H21A 109.2 . . ?
C218 C217 H21A 109.2 . . ?
N201 C217 H21B 109.2 . . ?
C218 C217 H21B 109.2 . . ?
H21A C217 H21B 107.9 . . ?
C217 C218 H21C 109.5 . . ?
C217 C218 H21D 109.5 . . ?
H21C C218 H21D 109.5 . . ?
C217 C218 H21E 109.5 . . ?
H21C C218 H21E 109.5 . . ?
H21D C218 H21E 109.5 . . ?
C220 C219 N201 111.5(9) . . ?
C220 C219 H21F 109.3 . . ?
N201 C219 H21F 109.3 . . ?
C220 C219 H21G 109.3 . . ?
N201 C219 H21G 109.3 . . ?
H21F C219 H21G 108.0 . . ?
C219 C220 H22A 109.5 . . ?
C219 C220 H22B 109.5 . . ?
H22A C220 H22B 109.5 . . ?
C219 C220 H22C 109.5 . . ?
H22A C220 H22C 109.5 . . ?
H22B C220 H22C 109.5 . . ?
N205 C221 C204 113.1(8) . . ?
N205 C221 H22D 109.0 . . ?
C204 C221 H22D 109.0 . . ?
N205 C221 H22E 109.0 . . ?
C204 C221 H22E 109.0 . . ?
H22D C221 H22E 107.8 . . ?
N205 C222 C223 109.2(9) . . ?
N205 C222 H222 125.4 . . ?
C223 C222 H222 125.4 . . ?
C222 C223 C224 104.7(9) . . ?
C222 C223 H223 127.7 . . ?
C224 C223 H223 127.7 . . ?
C223 C224 N206 112.0(9) . . ?
C223 C224 C225 129.6(9) . . ?
N206 C224 C225 118.3(8) . . ?
N207 C225 C226 121.0(9) . . ?
N207 C225 C224 116.9(8) . . ?
C226 C225 C224 122.0(9) . . ?
C227 C226 C225 119.9(10) . . ?
C227 C226 H226 120.1 . . ?
C225 C226 H226 120.1 . . ?
C226 C227 C228 120.4(10) . . ?
C226 C227 H227 119.8 . . ?
C228 C227 H227 119.8 . . ?
C227 C228 C229 117.6(10) . . ?
C227 C228 H228 121.2 . . ?
C229 C228 H228 121.2 . . ?
N207 C229 C228 121.7(9) . . ?
N207 C229 C230 112.8(8) . . ?
C228 C229 C230 124.8(9) . . ?
O202 C230 N208 122.3(9) . . ?
O202 C230 C229 115.2(9) . . ?
N208 C230 C229 122.4(9) . . ?
C232 C231 N208 110.6(9) . . ?
C232 C231 H23A 109.5 . . ?
N208 C231 H23A 109.5 . . ?
C232 C231 H23B 109.5 . . ?
N208 C231 H23B 109.5 . . ?
H23A C231 H23B 108.1 . . ?
C231 C232 H23C 109.5 . . ?
C231 C232 H23D 109.5 . . ?
H23C C232 H23D 109.5 . . ?
C231 C232 H23E 109.5 . . ?
H23C C232 H23E 109.5 . . ?
H23D C232 H23E 109.5 . . ?
N208 C233 C234 112.4(11) . . ?
N208 C233 H23F 109.1 . . ?
C234 C233 H23F 109.1 . . ?
N208 C233 H23G 109.1 . . ?
C234 C233 H23G 109.1 . . ?
H23F C233 H23G 107.8 . . ?
C233 C234 H23H 109.5 . . ?
C233 C234 H23I 109.5 . . ?
H23H C234 H23I 109.5 . . ?
C233 C234 H23J 109.5 . . ?
H23H C234 H23J 109.5 . . ?
H23I C234 H23J 109.5 . . ?
C306 C301 C302 118.0(9) . . ?
C306 C301 C307 124.0(8) . . ?
C302 C301 C307 118.0(8) . . ?
C303 C302 C301 121.3(9) . . ?
C303 C302 H302 119.3 . . ?
C301 C302 H302 119.3 . . ?
C304 C303 C302 120.2(9) . . ?
C304 C303 H303 119.9 . . ?
C302 C303 H303 119.9 . . ?
C303 C304 C305 118.4(9) . . ?
C303 C304 C321 122.3(9) . . ?
C305 C304 C321 119.2(10) . . ?
C306 C305 C304 121.2(9) . . ?
C306 C305 H305 119.4 . . ?
C304 C305 H305 119.4 . . ?
C305 C306 C301 120.7(9) . . ?
C305 C306 H306 119.6 . . ?
C301 C306 H306 119.6 . . ?
N304 C307 C301 114.1(7) . . ?
N304 C307 H30A 108.7 . . ?
C301 C307 H30A 108.7 . . ?
N304 C307 H30B 108.7 . . ?
C301 C307 H30B 108.7 . . ?
H30A C307 H30B 107.6 . . ?
N304 C308 C309 106.3(8) . . ?
N304 C308 H308 126.9 . . ?
C309 C308 H308 126.9 . . ?
C310 C309 C308 105.5(8) . . ?
C310 C309 H309 127.3 . . ?
C308 C309 H309 127.3 . . ?
N303 C310 C309 111.5(8) . . ?
N303 C310 C311 119.8(8) . . ?
C309 C310 C311 128.3(8) . . ?
N302 C311 C312 120.9(8) . . ?
N302 C311 C310 116.8(7) . . ?
C312 C311 C310 122.3(8) . . ?
C313 C312 C311 119.4(9) . . ?
C313 C312 H312 120.3 . . ?
C311 C312 H312 120.3 . . ?
C312 C313 C314 118.8(8) . . ?
C312 C313 H313 120.6 . . ?
C314 C313 H313 120.6 . . ?
C315 C314 C313 118.8(9) . . ?
C315 C314 H314 120.6 . . ?
C313 C314 H314 120.6 . . ?
N302 C315 C314 122.6(8) . . ?
N302 C315 C316 111.3(7) . . ?
C314 C315 C316 125.9(8) . . ?
O301 C316 N301 119.5(9) . . ?
O301 C316 C315 116.4(8) . . ?
N301 C316 C315 124.1(8) . . ?
N301 C317 C318 108.6(12) . . ?
N301 C317 H31A 110.0 . . ?
C318 C317 H31A 110.0 . . ?
N301 C317 H31B 110.0 . . ?
C318 C317 H31B 110.0 . . ?
H31A C317 H31B 108.3 . . ?
C317 C318 H31C 109.5 . . ?
C317 C318 H31D 109.5 . . ?
H31C C318 H31D 109.5 . . ?
C317 C318 H31E 109.5 . . ?
H31C C318 H31E 109.5 . . ?
H31D C318 H31E 109.5 . . ?
N301 C319 C320 112.4(10) . . ?
N301 C319 H31Y 109.1 . . ?
C320 C319 H31Y 109.1 . . ?
N301 C319 H31Z 109.1 . . ?
C320 C319 H31Z 109.1 . . ?
H31Y C319 H31Z 107.9 . . ?
C319 C320 H32A 109.5 . . ?
C319 C320 H32B 109.5 . . ?
H32A C320 H32B 109.5 . . ?
C319 C320 H32C 109.5 . . ?
H32A C320 H32C 109.5 . . ?
H32B C320 H32C 109.5 . . ?
N305 C321 C304 113.0(9) . . ?
N305 C321 H32D 109.0 . . ?
C304 C321 H32D 109.0 . . ?
N305 C321 H32E 109.0 . . ?
C304 C321 H32E 109.0 . . ?
H32D C321 H32E 107.8 . . ?
N305 C322 C323 108.5(9) . . ?
N305 C322 H322 125.7 . . ?
C323 C322 H322 125.7 . . ?
C322 C323 C324 104.6(10) . . ?
C322 C323 H323 127.7 . . ?
C324 C323 H323 127.7 . . ?
N306 C324 C323 110.9(8) . . ?
N306 C324 C325 120.9(8) . . ?
C323 C324 C325 128.2(9) . . ?
N307 C325 C326 121.9(8) . . ?
N307 C325 C324 116.8(7) . . ?
C326 C325 C324 121.3(8) . . ?
C327 C326 C325 118.9(10) . . ?
C327 C326 H326 120.6 . . ?
C325 C326 H326 120.6 . . ?
C326 C327 C328 120.7(10) . . ?
C326 C327 H327 119.6 . . ?
C328 C327 H327 119.6 . . ?
C327 C328 C329 118.5(9) . . ?
C327 C328 H328 120.8 . . ?
C329 C328 H328 120.8 . . ?
N307 C329 C328 121.2(9) . . ?
N307 C329 C330 111.5(8) . . ?
C328 C329 C330 127.2(9) . . ?
O302 C330 N308 120.1(9) . . ?
O302 C330 C329 115.8(8) . . ?
N308 C330 C329 124.1(9) . . ?
C332 C331 N308 112.5(12) . . ?
C332 C331 H33A 109.1 . . ?
N308 C331 H33A 109.1 . . ?
C332 C331 H33B 109.1 . . ?
N308 C331 H33B 109.1 . . ?
H33A C331 H33B 107.8 . . ?
C331 C332 H33C 109.5 . . ?
C331 C332 H33D 109.5 . . ?
H33C C332 H33D 109.5 . . ?
C331 C332 H33E 109.5 . . ?
H33C C332 H33E 109.5 . . ?
H33D C332 H33E 109.5 . . ?
N308 C333 C334 104.7(12) . . ?
N308 C333 H33F 110.8 . . ?
C334 C333 H33F 110.8 . . ?
N308 C333 H33G 110.8 . . ?
C334 C333 H33G 110.8 . . ?
H33F C333 H33G 108.9 . . ?
C333 C334 H33H 109.5 . . ?
C333 C334 H33I 109.5 . . ?
H33H C334 H33I 109.5 . . ?
C333 C334 H33J 109.5 . . ?
H33H C334 H33J 109.5 . . ?
H33I C334 H33J 109.5 . . ?
C406 C401 C402 116.0(13) . . ?
C406 C401 C407 124.3(12) . . ?
C402 C401 C407 119.6(11) . . ?
C403 C402 C401 122.3(12) . . ?
C403 C402 H402 118.8 . . ?
C401 C402 H402 118.8 . . ?
C402 C403 C404 120.2(13) . . ?
C402 C403 H403 119.9 . . ?
C404 C403 H403 119.9 . . ?
C405 C404 C403 117.2(14) . . ?
C405 C404 C421 121.0(12) . . ?
C403 C404 C421 121.8(13) . . ?
C406 C405 C404 122.0(12) . . ?
C406 C405 H405 119.0 . . ?
C404 C405 H405 119.0 . . ?
C405 C406 C401 122.1(13) . . ?
C405 C406 H406 118.9 . . ?
C401 C406 H406 118.9 . . ?
N404 C407 C401 112.9(10) . . ?
N404 C407 H40A 109.0 . . ?
C401 C407 H40A 109.0 . . ?
N404 C407 H40B 109.0 . . ?
C401 C407 H40B 109.0 . . ?
H40A C407 H40B 107.8 . . ?
C409 C408 N404 108.1(14) . . ?
C409 C408 H408 125.9 . . ?
N404 C408 H408 125.9 . . ?
C408 C409 C410 105.4(13) . . ?
C408 C409 H409 127.3 . . ?
C410 C409 H409 127.3 . . ?
N403 C410 C11' 132.7(13) . . ?
N403 C410 C409 110.9(13) . . ?
C11' C410 C409 116.1(12) . . ?
N403 C410 C11 116.5(11) . . ?
C11' C410 C11 16.3(8) . . ?
C409 C410 C11 132.4(12) . . ?
N405 C421 C404 111.0(10) . . ?
N405 C421 H42A 109.4 . . ?
C404 C421 H42A 109.4 . . ?
N405 C421 H42B 109.4 . . ?
C404 C421 H42B 109.4 . . ?
H42A C421 H42B 108.0 . . ?
N405 C422 C423 109.8(11) . . ?
N405 C422 H422 125.1 . . ?
C423 C422 H422 125.1 . . ?
C422 C423 C424 103.5(12) . . ?
C422 C423 H423 128.2 . . ?
C424 C423 H423 128.2 . . ?
N406 C424 C423 112.7(10) . . ?
N406 C424 C425 118.8(9) . . ?
C423 C424 C425 128.5(11) . . ?
N407 C425 C426 123.6(10) . . ?
N407 C425 C424 115.5(9) . . ?
C426 C425 C424 120.9(10) . . ?
C427 C426 C425 117.9(11) . . ?
C427 C426 H426 121.1 . . ?
C425 C426 H426 121.1 . . ?
C428 C427 C426 120.2(11) . . ?
C428 C427 H427 119.9 . . ?
C426 C427 H427 119.9 . . ?
C427 C428 C429 118.9(11) . . ?
C427 C428 H428 120.6 . . ?
C429 C428 H428 120.6 . . ?
N407 C429 C428 122.0(10) . . ?
N407 C429 C430 110.8(9) . . ?
C428 C429 C430 126.7(10) . . ?
O402 C430 N408 120.9(10) . . ?
O402 C430 C429 116.2(9) . . ?
N408 C430 C429 122.9(10) . . ?
C432 C431 N408 111.1(18) . . ?
C432 C431 H43A 109.4 . . ?
N408 C431 H43A 109.4 . . ?
C432 C431 H43B 109.4 . . ?
N408 C431 H43B 109.4 . . ?
H43A C431 H43B 108.0 . . ?
C431 C432 H43C 109.5 . . ?
C431 C432 H43D 109.5 . . ?
H43C C432 H43D 109.5 . . ?
C431 C432 H43E 109.5 . . ?
H43C C432 H43E 109.5 . . ?
H43D C432 H43E 109.5 . . ?
N408 C433 C434 115.6(13) . . ?
N408 C433 H43F 108.4 . . ?
C434 C433 H43F 108.4 . . ?
N408 C433 H43G 108.4 . . ?
C434 C433 H43G 108.4 . . ?
H43F C433 H43G 107.4 . . ?
C433 C434 H43H 109.5 . . ?
C433 C434 H43I 109.5 . . ?
H43H C434 H43I 109.5 . . ?
C433 C434 H43J 109.5 . . ?
H43H C434 H43J 109.5 . . ?
H43I C434 H43J 109.5 . . ?
C16 O1A Nd4 123.0(12) . . ?
C19 N1 C17 113(3) . . ?
C19 N1 C16 125(3) . . ?
C17 N1 C16 116(3) . . ?
C12 C11 N2 120.0 . . ?
C12 C11 C410 121.4(10) . . ?
N2 C11 C410 118.6(10) . . ?
C13 C12 C11 120.0 . . ?
C13 C12 H12 120.0 . . ?
C11 C12 H12 120.0 . . ?
C12 C13 C14 120.0 . . ?
C12 C13 H13 120.0 . . ?
C14 C13 H13 120.0 . . ?
C15 C14 C13 120.0 . . ?
C15 C14 H14 120.0 . . ?
C13 C14 H14 120.0 . . ?
N2 C15 C14 120.0 . . ?
N2 C15 C16 112.0(11) . . ?
C14 C15 C16 127.8(11) . . ?
C15 N2 C11 120.0 . . ?
C15 N2 Nd4 117.1(6) . . ?
C11 N2 Nd4 116.9(7) . . ?
O1A C16 C15 119.7(16) . . ?
O1A C16 N1 114(2) . . ?
C15 C16 N1 124.4(19) . . ?
N1 C17 C18 98(3) . . ?
N1 C17 H17A 112.2 . . ?
C18 C17 H17A 112.2 . . ?
N1 C17 H17B 112.2 . . ?
C18 C17 H17B 112.2 . . ?
H17A C17 H17B 109.8 . . ?
C17 C18 H18A 109.5 . . ?
C17 C18 H18B 109.5 . . ?
H18A C18 H18B 109.5 . . ?
C17 C18 H18C 109.5 . . ?
H18A C18 H18C 109.5 . . ?
H18B C18 H18C 109.5 . . ?
N1 C19 C20 100(3) . . ?
N1 C19 H19A 111.9 . . ?
C20 C19 H19A 111.8 . . ?
N1 C19 H19B 111.8 . . ?
C20 C19 H19B 111.8 . . ?
H19A C19 H19B 109.6 . . ?
C19 C20 H20C 109.5 . . ?
C19 C20 H20D 109.5 . . ?
H20C C20 H20D 109.5 . . ?
C19 C20 H20E 109.5 . . ?
H20C C20 H20E 109.5 . . ?
H20D C20 H20E 109.5 . . ?
C16' O1A' Nd4 128.7(15) . . ?
C19' N1' C17' 112(3) . . ?
C19' N1' C16' 121(3) . . ?
C17' N1' C16' 123(3) . . ?
C410 C11' C12' 133.9(11) . . ?
C410 C11' N2' 106.0(11) . . ?
C12' C11' N2' 120.0 . . ?
C13' C12' C11' 120.0 . . ?
C13' C12' H12' 120.0 . . ?
C11' C12' H12' 120.0 . . ?
C14' C13' C12' 120.0 . . ?
C14' C13' H13' 120.0 . . ?
C12' C13' H13' 120.0 . . ?
C13' C14' C15' 120.0 . . ?
C13' C14' H14' 120.0 . . ?
C15' C14' H14' 120.0 . . ?
N2' C15' C14' 120.0 . . ?
N2' C15' C16' 111.7(11) . . ?
C14' C15' C16' 128.3(12) . . ?
C15' N2' C11' 120.0 . . ?
C15' N2' Nd4 114.6(6) . . ?
C11' N2' Nd4 125.3(6) . . ?
O1A' C16' C15' 120.5(17) . . ?
O1A' C16' N1' 117.7(19) . . ?
C15' C16' N1' 120.4(18) . . ?
N1' C17' C18' 97(3) . . ?
N1' C17' H17C 112.4 . . ?
C18' C17' H17C 112.4 . . ?
N1' C17' H17D 112.4 . . ?
C18' C17' H17D 112.4 . . ?
H17C C17' H17D 109.9 . . ?
C17' C18' H18D 109.5 . . ?
C17' C18' H18E 109.5 . . ?
H18D C18' H18E 109.5 . . ?
C17' C18' H18F 109.5 . . ?
H18D C18' H18F 109.5 . . ?
H18E C18' H18F 109.5 . . ?
N1' C19' C20' 103(3) . . ?
N1' C19' H19C 111.2 . . ?
C20' C19' H19C 111.2 . . ?
N1' C19' H19D 111.2 . . ?
C20' C19' H19D 111.2 . . ?
H19C C19' H19D 109.1 . . ?
C19' C20' H20F 109.5 . . ?
C19' C20' H20G 109.5 . . ?
H20F C20' H20G 109.5 . . ?
C19' C20' H20H 109.5 . . ?
H20F C20' H20H 109.5 . . ?
H20G C20' H20H 109.5 . . ?
O3' Cl1 O4 110.4(11) . . ?
O3' Cl1 O2 82.3(10) . . ?
O4 Cl1 O2 112.8(9) . . ?
O3' Cl1 O2' 109.9(9) . . ?
O4 Cl1 O2' 82.9(10) . . ?
O2 Cl1 O2' 35.0(9) . . ?
O3' Cl1 O1 125.9(10) . . ?
O4 Cl1 O1 112.4(8) . . ?
O2 Cl1 O1 109.2(9) . . ?
O2' Cl1 O1 106.8(9) . . ?
O3' Cl1 O4' 107.1(8) . . ?
O4 Cl1 O4' 25.5(8) . . ?
O2 Cl1 O4' 138.2(10) . . ?
O2' Cl1 O4' 107.4(9) . . ?
O1 Cl1 O4' 98.0(7) . . ?
O3' Cl1 O3 28.6(9) . . ?
O4 Cl1 O3 109.3(8) . . ?
O2 Cl1 O3 108.3(9) . . ?
O2' Cl1 O3 138.5(10) . . ?
O1 Cl1 O3 104.6(9) . . ?
O4' Cl1 O3 94.3(9) . . ?
O8' Cl2 O5' 114.6(10) . . ?
O8' Cl2 O6 137.1(13) . . ?
O5' Cl2 O6 77.6(13) . . ?
O8' Cl2 O7 98.2(10) . . ?
O5' Cl2 O7 114.4(12) . . ?
O6 Cl2 O7 114.3(14) . . ?
O8' Cl2 O8 29.9(10) . . ?
O5' Cl2 O8 117.1(14) . . ?
O6 Cl2 O8 107.2(12) . . ?
O7 Cl2 O8 118.7(11) . . ?
O8' Cl2 O6' 113.6(10) . . ?
O5' Cl2 O6' 113.4(10) . . ?
O6 Cl2 O6' 35.9(12) . . ?
O7 Cl2 O6' 101.1(13) . . ?
O8 Cl2 O6' 87.3(13) . . ?
O8' Cl2 O5 92.0(13) . . ?
O5' Cl2 O5 27.8(13) . . ?
O6 Cl2 O5 105.3(12) . . ?
O7 Cl2 O5 104.4(14) . . ?
O8 Cl2 O5 105.7(11) . . ?
O6' Cl2 O5 140.6(13) . . ?
O9 Cl3 O10 116.0(14) . . ?
O9 Cl3 O12 109.2(11) . . ?
O10 Cl3 O12 109.2(12) . . ?
O9 Cl3 O11 104.7(14) . . ?
O10 Cl3 O11 101.6(15) . . ?
O12 Cl3 O11 116.1(14) . . ?
O10' Cl3' O9' 108.2(13) . . ?
O10' Cl3' O12' 106.5(12) . . ?
O9' Cl3' O12' 109.7(11) . . ?
O10' Cl3' O11' 104.3(14) . . ?
O9' Cl3' O11' 118.9(15) . . ?
O12' Cl3' O11' 108.6(14) . . ?
O13 Cl11 O15 110.5(5) . . ?
O13 Cl11 O14 108.7(5) . . ?
O15 Cl11 O14 108.4(5) . . ?
O13 Cl11 O16 108.7(5) . . ?
O15 Cl11 O16 110.2(5) . . ?
O14 Cl11 O16 110.3(5) . . ?
O19 Cl5 O17 112.3(12) . . ?
O19 Cl5 O18 109.4(10) . . ?
O17 Cl5 O18 112.2(12) . . ?
O19 Cl5 O20 107.7(11) . . ?
O17 Cl5 O20 121.2(13) . . ?
O18 Cl5 O20 92.1(13) . . ?
O19' Cl5' O18' 109.5(11) . . ?
O19' Cl5' O17' 119.9(12) . . ?
O18' Cl5' O17' 112.9(11) . . ?
O19' Cl5' O20' 100.3(12) . . ?
O18' Cl5' O20' 106.6(14) . . ?
O17' Cl5' O20' 106.0(12) . . ?
O21 Cl6 O24 111.5(6) . . ?
O21 Cl6 O23 109.3(7) . . ?
O24 Cl6 O23 109.6(5) . . ?
O21 Cl6 O22 109.5(7) . . ?
O24 Cl6 O22 107.9(6) . . ?
O23 Cl6 O22 109.1(5) . . ?
O28 Cl7 O25 110.8(7) . . ?
O28 Cl7 O26 111.4(8) . . ?
O25 Cl7 O26 109.7(8) . . ?
O28 Cl7 O27 111.0(8) . . ?
O25 Cl7 O27 106.8(8) . . ?
O26 Cl7 O27 106.9(8) . . ?
O29 Cl12 O31 110.7(8) . . ?
O29 Cl12 O32 108.9(6) . . ?
O31 Cl12 O32 111.7(8) . . ?
O29 Cl12 O30 108.4(8) . . ?
O31 Cl12 O30 107.6(7) . . ?
O32 Cl12 O30 109.4(7) . . ?
O36 Cl9 O33 133.1(12) . . ?
O36 Cl9 O34 105.1(10) . . ?
O33 Cl9 O34 104.2(8) . . ?
O36 Cl9 O35 106.5(11) . . ?
O33 Cl9 O35 97.4(9) . . ?
O34 Cl9 O35 109.1(8) . . ?
O33' Cl9' O36' 139(3) . . ?
O33' Cl9' O35' 98(2) . . ?
O36' Cl9' O35' 112(2) . . ?
O33' Cl9' O34' 99.5(19) . . ?
O36' Cl9' O34' 99(2) . . ?
O35' Cl9' O34' 106(2) . . ?
O40 Cl10 O37' 150.3(15) . . ?
O40 Cl10 O38' 58.9(13) . . ?
O37' Cl10 O38' 113.8(11) . . ?
O40 Cl10 O39 114.9(9) . . ?
O37' Cl10 O39 79.7(14) . . ?
O38' Cl10 O39 162.6(14) . . ?
O40 Cl10 O39' 99.3(15) . . ?
O37' Cl10 O39' 110.0(11) . . ?
O38' Cl10 O39' 108.2(11) . . ?
O39 Cl10 O39' 55.2(14) . . ?
O40 Cl10 O37 111.4(9) . . ?
O37' Cl10 O37 39.4(13) . . ?
O38' Cl10 O37 89.2(14) . . ?
O39 Cl10 O37 108.0(9) . . ?
O39' Cl10 O37 149.3(13) . . ?
O40 Cl10 O40' 53.4(13) . . ?
O37' Cl10 O40' 111.8(11) . . ?
O38' Cl10 O40' 107.3(10) . . ?
O39 Cl10 O40' 75.5(14) . . ?
O39' Cl10 O40' 105.3(10) . . ?
O37 Cl10 O40' 92.7(14) . . ?
O40 Cl10 O38 109.9(9) . . ?
O37' Cl10 O38 88.9(14) . . ?
O38' Cl10 O38 65.3(13) . . ?
O39 Cl10 O38 105.7(9) . . ?
O39' Cl10 O38 61.8(14) . . ?
O37 Cl10 O38 106.5(9) . . ?
O40' Cl10 O38 159.0(14) . . ?
O43 Cl4 O41' 102.2(18) . . ?
O43 Cl4 O43' 39.1(11) . . ?
O41' Cl4 O43' 112.3(11) . . ?
O43 Cl4 O42 113.1(11) . . ?
O41' Cl4 O42 131(2) . . ?
O43' Cl4 O42 116.4(17) . . ?
O43 Cl4 O42' 143.4(16) . . ?
O41' Cl4 O42' 110.5(11) . . ?
O43' Cl4 O42' 110.3(10) . . ?
O42 Cl4 O42' 54.5(16) . . ?
O43 Cl4 O41 109.7(10) . . ?
O41' Cl4 O41 25(2) . . ?
O43' Cl4 O41 132.8(17) . . ?
O42 Cl4 O41 108.5(10) . . ?
O42' Cl4 O41 106.9(19) . . ?
O43 Cl4 O44 108.4(10) . . ?
O41' Cl4 O44 90(2) . . ?
O43' Cl4 O44 70.8(14) . . ?
O42 Cl4 O44 108.6(10) . . ?
O42' Cl4 O44 57.2(15) . . ?
O41 Cl4 O44 108.3(11) . . ?
O43 Cl4 O44' 77.6(14) . . ?
O41' Cl4 O44' 109.1(11) . . ?
O43' Cl4 O44' 108.8(10) . . ?
O42 Cl4 O44' 51.8(16) . . ?
O42' Cl4 O44' 105.6(10) . . ?
O41 Cl4 O44' 88(2) . . ?
O44 Cl4 O44' 158.9(19) . . ?
O45 Cl8 O48 108(2) . . ?
O45 Cl8 O46 110(2) . . ?
O48 Cl8 O46 109(2) . . ?
O45 Cl8 O47 121(2) . . ?
O48 Cl8 O47 105(2) . . ?
O46 Cl8 O47 103(2) . . ?
O45' Cl8' O48' 110(2) . . ?
O45' Cl8' O47' 127(2) . . ?
O48' Cl8' O47' 100(2) . . ?
O45' Cl8' O46' 110(2) . . ?
O48' Cl8' O46' 111(2) . . ?
O47' Cl8' O46' 98.2(19) . . ?
N1S C1S C2S 177(2) . . ?
C1S C2S H2S1 109.5 . . ?
C1S C2S H2S2 109.5 . . ?
H2S1 C2S H2S2 109.5 . . ?
C1S C2S H2S3 109.5 . . ?
H2S1 C2S H2S3 109.5 . . ?
H2S2 C2S H2S3 109.5 . . ?
N2S C3S C4S 175(2) . . ?
C3S C4S H4S1 109.5 . . ?
C3S C4S H4S2 109.5 . . ?
H4S1 C4S H4S2 109.5 . . ?
C3S C4S H4S3 109.5 . . ?
H4S1 C4S H4S3 109.5 . . ?
H4S2 C4S H4S3 109.5 . . ?
N3S C5S C6S 163(3) . . ?
C5S C6S H6S1 109.5 . . ?
C5S C6S H6S2 109.5 . . ?
H6S1 C6S H6S2 109.5 . . ?
C5S C6S H6S3 109.5 . . ?
H6S1 C6S H6S3 109.5 . . ?
H6S2 C6S H6S3 109.5 . . ?
N4S C7S C8S 168(2) . . ?
C7S C8S H8S1 109.5 . . ?
C7S C8S H8S2 109.5 . . ?
H8S1 C8S H8S2 109.5 . . ?
C7S C8S H8S3 109.5 . . ?
H8S1 C8S H8S3 109.5 . . ?
H8S2 C8S H8S3 109.5 . . ?

loop_
_geom_bond_atom_site_label_1
_geom_bond_atom_site_label_2
_geom_bond_distance
_geom_bond_site_symmetry_2
_geom_bond_publ_flag
Nd1 O402 2.408(7) . ?
Nd1 O101 2.437(7) . ?
Nd1 O501 2.461(8) . ?
Nd1 O503 2.486(8) . ?
Nd1 N502 2.568(13) . ?
Nd1 N407 2.623(8) . ?
Nd1 N102 2.635(8) . ?
Nd1 N406 2.680(9) . ?
Nd1 N103 2.741(8) . ?
Nd2 O201 2.393(6) . ?
Nd2 O504 2.475(6) . ?
Nd2 O102 2.477(6) . ?
Nd2 O506 2.492(6) . ?
Nd2 O505 2.516(6) . ?
Nd2 N107 2.614(7) . ?
Nd2 N202 2.618(7) . ?
Nd2 N106 2.700(6) . ?
Nd2 N203 2.703(7) . ?
Nd3 O301 2.387(6) . ?
Nd3 O202 2.451(6) . ?
Nd3 O507 2.465(6) . ?
Nd3 O509 2.488(7) . ?
Nd3 O508 2.555(7) . ?
Nd3 N207 2.604(7) . ?
Nd3 N302 2.627(7) . ?
Nd3 N303 2.692(7) . ?
Nd3 N206 2.706(7) . ?
Nd4 O1A' 2.375(14) . ?
Nd4 O302 2.407(7) . ?
Nd4 O1A 2.444(13) . ?
Nd4 O510 2.481(7) . ?
Nd4 O512 2.522(6) . ?
Nd4 N2 2.522(10) . ?
Nd4 O511 2.542(8) . ?
Nd4 N307 2.629(7) . ?
Nd4 N403 2.680(9) . ?
Nd4 N306 2.692(7) . ?
Nd4 N2' 2.754(11) . ?
O101 C116 1.258(13) . ?
O102 C130 1.270(10) . ?
O201 C216 1.244(10) . ?
O202 C230 1.262(11) . ?
O301 C316 1.233(11) . ?
O302 C330 1.273(12) . ?
O402 C430 1.268(13) . ?
N502 C501 1.16(2) . ?
C501 C502 1.55(3) . ?
C502 H50A 0.9800 . ?
C502 H50B 0.9800 . ?
C502 H50C 0.9800 . ?
N101 C116 1.340(14) . ?
N101 C117 1.486(5) . ?
N101 C119 1.486(5) . ?
N102 C115 1.329(12) . ?
N102 C111 1.334(13) . ?
N103 N104 1.350(10) . ?
N103 C110 1.359(13) . ?
N104 C108 1.338(14) . ?
N104 C107 1.467(12) . ?
N105 C122 1.331(12) . ?
N105 N106 1.373(9) . ?
N105 C121 1.483(11) . ?
N106 C124 1.344(11) . ?
N107 C129 1.345(10) . ?
N107 C125 1.355(10) . ?
N108 C130 1.320(11) . ?
N108 C133 1.486(5) . ?
N108 C131 1.486(5) . ?
N201 C216 1.328(11) . ?
N201 C217 1.486(5) . ?
N201 C219 1.486(5) . ?
N202 C211 1.331(11) . ?
N202 C215 1.352(10) . ?
N203 C210 1.340(11) . ?
N203 N204 1.367(9) . ?
N204 C208 1.339(12) . ?
N204 C207 1.461(11) . ?
N205 C222 1.348(13) . ?
N205 N206 1.355(10) . ?
N205 C221 1.468(12) . ?
N206 C224 1.365(12) . ?
N207 C225 1.343(12) . ?
N207 C229 1.346(12) . ?
N208 C230 1.327(13) . ?
N208 C233 1.478(14) . ?
N208 C231 1.489(13) . ?
N301 C316 1.334(12) . ?
N301 C319 1.498(6) . ?
N301 C317 1.498(6) . ?
N302 C315 1.333(11) . ?
N302 C311 1.342(11) . ?
N303 N304 1.355(10) . ?
N303 C310 1.359(11) . ?
N304 C308 1.356(12) . ?
N304 C307 1.466(11) . ?
N305 C322 1.338(14) . ?
N305 N306 1.359(10) . ?
N305 C321 1.476(13) . ?
N306 C324 1.358(12) . ?
N307 C325 1.338(11) . ?
N307 C329 1.353(11) . ?
N308 C330 1.324(12) . ?
N308 C333 1.498(6) . ?
N308 C331 1.498(6) . ?
N403 C410 1.337(13) . ?
N403 N404 1.371(13) . ?
N404 C408 1.366(16) . ?
N404 C407 1.448(15) . ?
N405 C422 1.310(16) . ?
N405 N406 1.384(12) . ?
N405 C421 1.435(16) . ?
N406 C424 1.339(14) . ?
N407 C425 1.337(12) . ?
N407 C429 1.341(12) . ?
N408 C430 1.305(14) . ?
N408 C433 1.498(6) . ?
N408 C431 1.498(6) . ?
C101 C102 1.386(14) . ?
C101 C106 1.407(13) . ?
C101 C107 1.495(14) . ?
C102 C103 1.371(14) . ?
C102 H102 0.9500 . ?
C103 C104 1.403(13) . ?
C103 H103 0.9500 . ?
C104 C105 1.375(13) . ?
C104 C121 1.515(13) . ?
C105 C106 1.373(13) . ?
C105 H105 0.9500 . ?
C106 H106 0.9500 . ?
C107 H10A 0.9900 . ?
C107 H10B 0.9900 . ?
C108 C109 1.359(15) . ?
C108 H108 0.9500 . ?
C109 C110 1.390(14) . ?
C109 H109 0.9500 . ?
C110 C111 1.476(13) . ?
C111 C112 1.405(15) . ?
C112 C113 1.376(15) . ?
C112 H112 0.9500 . ?
C113 C114 1.397(17) . ?
C113 H113 0.9500 . ?
C114 C115 1.377(15) . ?
C114 H114 0.9500 . ?
C115 C116 1.497(17) . ?
C117 C118 1.479(19) . ?
C117 H11A 0.9900 . ?
C117 H11B 0.9900 . ?
C118 H11C 0.9800 . ?
C118 H11D 0.9800 . ?
C118 H11E 0.9800 . ?
C119 C120 1.505(19) . ?
C119 H11F 0.9900 . ?
C119 H11G 0.9900 . ?
C120 H12A 0.9800 . ?
C120 H12B 0.9800 . ?
C120 H12C 0.9800 . ?
C121 H12Y 0.9900 . ?
C121 H12Z 0.9900 . ?
C122 C123 1.411(14) . ?
C122 H122 0.9500 . ?
C123 C124 1.406(12) . ?
C123 H123 0.9500 . ?
C124 C125 1.448(12) . ?
C125 C126 1.388(12) . ?
C126 C127 1.351(14) . ?
C126 H126 0.9500 . ?
C127 C128 1.394(14) . ?
C127 H127 0.9500 . ?
C128 C129 1.393(12) . ?
C128 H128 0.9500 . ?
C129 C130 1.496(12) . ?
C131 C132 1.514(16) . ?
C131 H13A 0.9900 . ?
C131 H13B 0.9900 . ?
C132 H13C 0.9800 . ?
C132 H13D 0.9800 . ?
C132 H13E 0.9800 . ?
C133 C134 1.509(13) . ?
C133 H13F 0.9900 . ?
C133 H13G 0.9900 . ?
C134 H13H 0.9800 . ?
C134 H13I 0.9800 . ?
C134 H13J 0.9800 . ?
C201 C206 1.389(12) . ?
C201 C202 1.391(12) . ?
C201 C207 1.521(12) . ?
C202 C203 1.375(13) . ?
C202 H202 0.9500 . ?
C203 C204 1.403(13) . ?
C203 H203 0.9500 . ?
C204 C205 1.361(13) . ?
C204 C221 1.523(13) . ?
C205 C206 1.376(13) . ?
C205 H205 0.9500 . ?
C206 H206 0.9500 . ?
C207 H20A 0.9900 . ?
C207 H20B 0.9900 . ?
C208 C209 1.338(13) . ?
C208 H208 0.9500 . ?
C209 C210 1.399(12) . ?
C209 H209 0.9500 . ?
C210 C211 1.463(12) . ?
C211 C212 1.398(13) . ?
C212 C213 1.358(14) . ?
C212 H212 0.9500 . ?
C213 C214 1.384(14) . ?
C213 H213 0.9500 . ?
C214 C215 1.376(13) . ?
C214 H214 0.9500 . ?
C215 C216 1.508(13) . ?
C217 C218 1.52(2) . ?
C217 H21A 0.9900 . ?
C217 H21B 0.9900 . ?
C218 H21C 0.9800 . ?
C218 H21D 0.9800 . ?
C218 H21E 0.9800 . ?
C219 C220 1.483(16) . ?
C219 H21F 0.9900 . ?
C219 H21G 0.9900 . ?
C220 H22A 0.9800 . ?
C220 H22B 0.9800 . ?
C220 H22C 0.9800 . ?
C221 H22D 0.9900 . ?
C221 H22E 0.9900 . ?
C222 C223 1.353(16) . ?
C222 H222 0.9500 . ?
C223 C224 1.364(13) . ?
C223 H223 0.9500 . ?
C224 C225 1.456(14) . ?
C225 C226 1.395(14) . ?
C226 C227 1.345(16) . ?
C226 H226 0.9500 . ?
C227 C228 1.393(16) . ?
C227 H227 0.9500 . ?
C228 C229 1.403(14) . ?
C228 H228 0.9500 . ?
C229 C230 1.493(13) . ?
C231 C232 1.474(15) . ?
C231 H23A 0.9900 . ?
C231 H23B 0.9900 . ?
C232 H23C 0.9800 . ?
C232 H23D 0.9800 . ?
C232 H23E 0.9800 . ?
C233 C234 1.50(2) . ?
C233 H23F 0.9900 . ?
C233 H23G 0.9900 . ?
C234 H23H 0.9800 . ?
C234 H23I 0.9800 . ?
C234 H23J 0.9800 . ?
C301 C306 1.388(13) . ?
C301 C302 1.395(13) . ?
C301 C307 1.504(13) . ?
C302 C303 1.393(14) . ?
C302 H302 0.9500 . ?
C303 C304 1.388(14) . ?
C303 H303 0.9500 . ?
C304 C305 1.389(14) . ?
C304 C321 1.505(14) . ?
C305 C306 1.388(13) . ?
C305 H305 0.9500 . ?
C306 H306 0.9500 . ?
C307 H30A 0.9900 . ?
C307 H30B 0.9900 . ?
C308 C309 1.394(14) . ?
C308 H308 0.9500 . ?
C309 C310 1.380(13) . ?
C309 H309 0.9500 . ?
C310 C311 1.461(13) . ?
C311 C312 1.418(12) . ?
C312 C313 1.367(14) . ?
C312 H312 0.9500 . ?
C313 C314 1.399(14) . ?
C313 H313 0.9500 . ?
C314 C315 1.387(12) . ?
C314 H314 0.9500 . ?
C315 C316 1.508(13) . ?
C317 C318 1.52(2) . ?
C317 H31A 0.9900 . ?
C317 H31B 0.9900 . ?
C318 H31C 0.9800 . ?
C318 H31D 0.9800 . ?
C318 H31E 0.9800 . ?
C319 C320 1.527(18) . ?
C319 H31Y 0.9900 . ?
C319 H31Z 0.9900 . ?
C320 H32A 0.9800 . ?
C320 H32B 0.9800 . ?
C320 H32C 0.9800 . ?
C321 H32D 0.9900 . ?
C321 H32E 0.9900 . ?
C322 C323 1.359(17) . ?
C322 H322 0.9500 . ?
C323 C324 1.406(13) . ?
C323 H323 0.9500 . ?
C324 C325 1.449(13) . ?
C325 C326 1.410(12) . ?
C326 C327 1.335(15) . ?
C326 H326 0.9500 . ?
C327 C328 1.379(16) . ?
C327 H327 0.9500 . ?
C328 C329 1.402(13) . ?
C328 H328 0.9500 . ?
C329 C330 1.469(14) . ?
C331 C332 1.490(19) . ?
C331 H33A 0.9900 . ?
C331 H33B 0.9900 . ?
C332 H33C 0.9800 . ?
C332 H33D 0.9800 . ?
C332 H33E 0.9800 . ?
C333 C334 1.59(2) . ?
C333 H33F 0.9900 . ?
C333 H33G 0.9900 . ?
C334 H33H 0.9800 . ?
C334 H33I 0.9800 . ?
C334 H33J 0.9800 . ?
C401 C406 1.394(17) . ?
C401 C402 1.397(17) . ?
C401 C407 1.499(18) . ?
C402 C403 1.383(19) . ?
C402 H402 0.9500 . ?
C403 C404 1.404(17) . ?
C403 H403 0.9500 . ?
C404 C405 1.384(19) . ?
C404 C421 1.54(2) . ?
C405 C406 1.36(2) . ?
C405 H405 0.9500 . ?
C406 H406 0.9500 . ?
C407 H40A 0.9900 . ?
C407 H40B 0.9900 . ?
C408 C409 1.35(2) . ?
C408 H408 0.9500 . ?
C409 C410 1.41(2) . ?
C409 H409 0.9500 . ?
C410 C11' 1.342(17) . ?
C410 C11 1.520(17) . ?
C421 H42A 0.9900 . ?
C421 H42B 0.9900 . ?
C422 C423 1.361(19) . ?
C422 H422 0.9500 . ?
C423 C424 1.383(16) . ?
C423 H423 0.9500 . ?
C424 C425 1.477(15) . ?
C425 C426 1.384(15) . ?
C426 C427 1.366(17) . ?
C426 H426 0.9500 . ?
C427 C428 1.354(17) . ?
C427 H427 0.9500 . ?
C428 C429 1.399(15) . ?
C428 H428 0.9500 . ?
C429 C430 1.506(15) . ?
C431 C432 1.36(3) . ?
C431 H43A 0.9900 . ?
C431 H43B 0.9900 . ?
C432 H43C 0.9800 . ?
C432 H43D 0.9800 . ?
C432 H43E 0.9800 . ?
C433 C434 1.59(2) . ?
C433 H43F 0.9900 . ?
C433 H43G 0.9900 . ?
C434 H43H 0.9800 . ?
C434 H43I 0.9800 . ?
C434 H43J 0.9800 . ?
O1A C16 1.23(2) . ?
N1 C19 1.486(5) . ?
N1 C17 1.501(19) . ?
N1 C16 1.51(3) . ?
C11 C12 1.3900 . ?
C11 N2 1.3900 . ?
C12 C13 1.3900 . ?
C12 H12 0.9500 . ?
C13 C14 1.3900 . ?
C13 H13 0.9500 . ?
C14 C15 1.3900 . ?
C14 H14 0.9500 . ?
C15 N2 1.3900 . ?
C15 C16 1.43(2) . ?
C17 C18 1.54(4) . ?
C17 H17A 0.9900 . ?
C17 H17B 0.9900 . ?
C18 H18A 0.9800 . ?
C18 H18B 0.9800 . ?
C18 H18C 0.9800 . ?
C19 C20 1.59(5) . ?
C19 H19A 0.9900 . ?
C19 H19B 0.9900 . ?
C20 H20C 0.9800 . ?
C20 H20D 0.9800 . ?
C20 H20E 0.9800 . ?
O1A' C16' 1.23(2) . ?
N1' C19' 1.486(5) . ?
N1' C17' 1.486(5) . ?
N1' C16' 1.52(3) . ?
C11' C12' 1.3900 . ?
C11' N2' 1.3900 . ?
C12' C13' 1.3900 . ?
C12' H12' 0.9500 . ?
C13' C14' 1.3900 . ?
C13' H13' 0.9500 . ?
C14' C15' 1.3900 . ?
C14' H14' 0.9500 . ?
C15' N2' 1.3900 . ?
C15' C16' 1.43(2) . ?
C17' C18' 1.53(4) . ?
C17' H17C 0.9900 . ?
C17' H17D 0.9900 . ?
C18' H18D 0.9800 . ?
C18' H18E 0.9800 . ?
C18' H18F 0.9800 . ?
C19' C20' 1.58(5) . ?
C19' H19C 0.9900 . ?
C19' H19D 0.9900 . ?
C20' H20F 0.9800 . ?
C20' H20G 0.9800 . ?
C20' H20H 0.9800 . ?
Cl1 O3' 1.411(13) . ?
Cl1 O4 1.417(11) . ?
Cl1 O2 1.420(13) . ?
Cl1 O2' 1.437(13) . ?
Cl1 O1 1.445(9) . ?
Cl1 O4' 1.449(11) . ?
Cl1 O3 1.464(12) . ?
Cl2 O8' 1.408(13) . ?
Cl2 O5' 1.410(14) . ?
Cl2 O6 1.420(15) . ?
Cl2 O7 1.420(10) . ?
Cl2 O8 1.422(14) . ?
Cl2 O6' 1.431(15) . ?
Cl2 O5 1.453(15) . ?
Cl3 O9 1.378(15) . ?
Cl3 O10 1.382(18) . ?
Cl3 O12 1.399(13) . ?
Cl3 O11 1.44(2) . ?
Cl3' O10' 1.386(18) . ?
Cl3' O9' 1.389(15) . ?
Cl3' O12' 1.405(13) . ?
Cl3' O11' 1.43(3) . ?
Cl11 O13 1.422(7) . ?
Cl11 O15 1.432(7) . ?
Cl11 O14 1.439(7) . ?
Cl11 O16 1.447(8) . ?
Cl5 O19 1.366(13) . ?
Cl5 O17 1.407(17) . ?
Cl5 O18 1.437(15) . ?
Cl5 O20 1.46(2) . ?
Cl5' O19' 1.357(13) . ?
Cl5' O18' 1.392(15) . ?
Cl5' O17' 1.423(16) . ?
Cl5' O20' 1.46(2) . ?
Cl6 O21 1.404(10) . ?
Cl6 O24 1.422(8) . ?
Cl6 O23 1.439(8) . ?
Cl6 O22 1.454(9) . ?
Cl7 O28 1.375(11) . ?
Cl7 O25 1.397(12) . ?
Cl7 O26 1.402(13) . ?
Cl7 O27 1.406(13) . ?
Cl12 O29 1.411(10) . ?
Cl12 O31 1.420(12) . ?
Cl12 O32 1.424(9) . ?
Cl12 O30 1.497(12) . ?
Cl9 O36 1.375(19) . ?
Cl9 O33 1.392(14) . ?
Cl9 O34 1.427(13) . ?
Cl9 O35 1.485(16) . ?
Cl9' O33' 1.39(2) . ?
Cl9' O36' 1.39(2) . ?
Cl9' O35' 1.45(2) . ?
Cl9' O34' 1.49(2) . ?
Cl10 O40 1.375(14) . ?
Cl10 O37' 1.380(16) . ?
Cl10 O38' 1.423(16) . ?
Cl10 O39 1.430(14) . ?
Cl10 O39' 1.454(16) . ?
Cl10 O37 1.456(13) . ?
Cl10 O40' 1.462(16) . ?
Cl10 O38 1.475(14) . ?
Cl4 O43 1.501(16) . ?
Cl4 O41' 1.506(18) . ?
Cl4 O43' 1.506(16) . ?
Cl4 O42 1.509(18) . ?
Cl4 O42' 1.533(18) . ?
Cl4 O41 1.536(18) . ?
Cl4 O44 1.546(18) . ?
Cl4 O44' 1.555(18) . ?
Cl8 O45 1.348(17) . ?
Cl8 O48 1.468(19) . ?
Cl8 O46 1.491(19) . ?
Cl8 O47 1.504(18) . ?
Cl8' O45' 1.327(17) . ?
Cl8' O48' 1.474(19) . ?
Cl8' O47' 1.493(18) . ?
Cl8' O46' 1.502(19) . ?
N1S C1S 1.166(16) . ?
C1S C2S 1.466(18) . ?
C2S H2S1 0.9800 . ?
C2S H2S2 0.9800 . ?
C2S H2S3 0.9800 . ?
N2S C3S 1.173(16) . ?
C3S C4S 1.494(19) . ?
C4S H4S1 0.9800 . ?
C4S H4S2 0.9800 . ?
C4S H4S3 0.9800 . ?
N3S C5S 1.180(17) . ?
C5S C6S 1.492(19) . ?
C6S H6S1 0.9800 . ?
C6S H6S2 0.9800 . ?
C6S H6S3 0.9800 . ?
N4S C7S 1.182(16) . ?
C7S C8S 1.492(19) . ?
C8S H8S1 0.9800 . ?
C8S H8S2 0.9800 . ?
C8S H8S3 0.9800 . ?

loop_
_geom_torsion_atom_site_label_1
_geom_torsion_atom_site_label_2
_geom_torsion_atom_site_label_3
_geom_torsion_atom_site_label_4
_geom_torsion
_geom_torsion_site_symmetry_1
_geom_torsion_site_symmetry_2
_geom_torsion_site_symmetry_3
_geom_torsion_site_symmetry_4
_geom_torsion_publ_flag
O402 Nd1 O101 C116 90.8(9) . . . . ?
O501 Nd1 O101 C116 -46.9(9) . . . . ?
O503 Nd1 O101 C116 164.8(10) . . . . ?
N502 Nd1 O101 C116 -120.5(10) . . . . ?
N407 Nd1 O101 C116 134.8(9) . . . . ?
N102 Nd1 O101 C116 24.1(9) . . . . ?
N406 Nd1 O101 C116 -121.1(9) . . . . ?
N103 Nd1 O101 C116 19.6(10) . . . . ?
O201 Nd2 O102 C130 164.2(6) . . . . ?
O504 Nd2 O102 C130 -117.1(6) . . . . ?
O506 Nd2 O102 C130 89.1(6) . . . . ?
O505 Nd2 O102 C130 107.9(6) . . . . ?
N107 Nd2 O102 C130 16.3(6) . . . . ?
N202 Nd2 O102 C130 -134.7(6) . . . . ?
N106 Nd2 O102 C130 7.7(7) . . . . ?
N203 Nd2 O102 C130 -69.9(6) . . . . ?
O504 Nd2 O201 C216 -54.5(7) . . . . ?
O102 Nd2 O201 C216 81.8(7) . . . . ?
O506 Nd2 O201 C216 159.2(7) . . . . ?
O505 Nd2 O201 C216 -127.2(7) . . . . ?
N107 Nd2 O201 C216 126.3(7) . . . . ?
N202 Nd2 O201 C216 16.7(7) . . . . ?
N106 Nd2 O201 C216 -130.5(7) . . . . ?
N203 Nd2 O201 C216 11.0(8) . . . . ?
O301 Nd3 O202 C230 170.3(7) . . . . ?
O507 Nd3 O202 C230 -115.6(7) . . . . ?
O509 Nd3 O202 C230 93.6(7) . . . . ?
O508 Nd3 O202 C230 116.0(7) . . . . ?
N207 Nd3 O202 C230 19.3(7) . . . . ?
N302 Nd3 O202 C230 -127.1(7) . . . . ?
N303 Nd3 O202 C230 -63.1(7) . . . . ?
N206 Nd3 O202 C230 14.8(8) . . . . ?
O202 Nd3 O301 C316 78.4(8) . . . . ?
O507 Nd3 O301 C316 -62.1(8) . . . . ?
O509 Nd3 O301 C316 154.4(9) . . . . ?
O508 Nd3 O301 C316 -132.8(9) . . . . ?
N207 Nd3 O301 C316 117.0(8) . . . . ?
N302 Nd3 O301 C316 11.6(8) . . . . ?
N303 Nd3 O301 C316 6.0(9) . . . . ?
N206 Nd3 O301 C316 -137.5(8) . . . . ?
O1A' Nd4 O302 C330 155.2(10) . . . . ?
O1A Nd4 O302 C330 149.6(9) . . . . ?
O510 Nd4 O302 C330 -127.5(8) . . . . ?
O512 Nd4 O302 C330 77.3(9) . . . . ?
N2 Nd4 O302 C330 -148.4(9) . . . . ?
O511 Nd4 O302 C330 102.6(10) . . . . ?
N307 Nd4 O302 C330 7.4(8) . . . . ?
N403 Nd4 O302 C330 -81.9(9) . . . . ?
N306 Nd4 O302 C330 -0.9(10) . . . . ?
N2' Nd4 O302 C330 -141.0(10) . . . . ?
O101 Nd1 O402 C430 158.4(9) . . . . ?
O501 Nd1 O402 C430 -123.1(9) . . . . ?
O503 Nd1 O402 C430 83.2(9) . . . . ?
N502 Nd1 O402 C430 103.9(10) . . . . ?
N407 Nd1 O402 C430 10.0(8) . . . . ?
N102 Nd1 O402 C430 -140.8(9) . . . . ?
N406 Nd1 O402 C430 1.4(10) . . . . ?
N103 Nd1 O402 C430 -77.1(9) . . . . ?
O402 Nd1 N502 C501 51(4) . . . . ?
O101 Nd1 N502 C501 -8(4) . . . . ?
O501 Nd1 N502 C501 -97(4) . . . . ?
O503 Nd1 N502 C501 72(4) . . . . ?
N407 Nd1 N502 C501 127(4) . . . . ?
N102 Nd1 N502 C501 -46(4) . . . . ?
N406 Nd1 N502 C501 171(4) . . . . ?
N103 Nd1 N502 C501 -127(4) . . . . ?
Nd1 N502 C501 C502 -24(27) . . . . ?
O402 Nd1 N102 C115 -102.1(8) . . . . ?
O101 Nd1 N102 C115 -1.9(7) . . . . ?
O501 Nd1 N102 C115 90.6(8) . . . . ?
O503 Nd1 N102 C115 -49.1(8) . . . . ?
N502 Nd1 N102 C115 38.1(9) . . . . ?
N407 Nd1 N102 C115 -133.4(7) . . . . ?
N406 Nd1 N102 C115 140.4(7) . . . . ?
N103 Nd1 N102 C115 173.7(8) . . . . ?
O402 Nd1 N102 C111 61.1(8) . . . . ?
O101 Nd1 N102 C111 161.3(8) . . . . ?
O501 Nd1 N102 C111 -106.2(8) . . . . ?
O503 Nd1 N102 C111 114.2(8) . . . . ?
N502 Nd1 N102 C111 -158.7(8) . . . . ?
N407 Nd1 N102 C111 29.8(8) . . . . ?
N406 Nd1 N102 C111 -56.4(10) . . . . ?
N103 Nd1 N102 C111 -23.1(7) . . . . ?
O402 Nd1 N103 N104 109.9(9) . . . . ?
O101 Nd1 N103 N104 -171.5(8) . . . . ?
O501 Nd1 N103 N104 -100.7(9) . . . . ?
O503 Nd1 N103 N104 76.8(10) . . . . ?
N502 Nd1 N103 N104 -71.0(11) . . . . ?
N407 Nd1 N103 N104 46.2(9) . . . . ?
N102 Nd1 N103 N104 -176.1(10) . . . . ?
N406 Nd1 N103 N104 -14.7(9) . . . . ?
O402 Nd1 N103 C110 -53.9(7) . . . . ?
O101 Nd1 N103 C110 24.6(8) . . . . ?
O501 Nd1 N103 C110 95.4(7) . . . . ?
O503 Nd1 N103 C110 -87.1(8) . . . . ?
N502 Nd1 N103 C110 125.1(8) . . . . ?
N407 Nd1 N103 C110 -117.7(7) . . . . ?
N102 Nd1 N103 C110 20.0(6) . . . . ?
N406 Nd1 N103 C110 -178.6(7) . . . . ?
C110 N103 N104 C108 0.5(11) . . . . ?
Nd1 N103 N104 C108 -164.7(8) . . . . ?
C110 N103 N104 C107 -178.2(8) . . . . ?
Nd1 N103 N104 C107 16.6(14) . . . . ?
C122 N105 N106 C124 -1.2(10) . . . . ?
C121 N105 N106 C124 -172.0(8) . . . . ?
C122 N105 N106 Nd2 -146.7(7) . . . . ?
C121 N105 N106 Nd2 42.6(11) . . . . ?
O201 Nd2 N106 C124 -105.2(6) . . . . ?
O504 Nd2 N106 C124 -179.9(6) . . . . ?
O102 Nd2 N106 C124 35.2(6) . . . . ?
O506 Nd2 N106 C124 -39.7(6) . . . . ?
O505 Nd2 N106 C124 -108.5(6) . . . . ?
N107 Nd2 N106 C124 26.5(5) . . . . ?
N202 Nd2 N106 C124 132.9(6) . . . . ?
N203 Nd2 N106 C124 105.9(6) . . . . ?
O201 Nd2 N106 N105 38.1(8) . . . . ?
O504 Nd2 N106 N105 -36.6(7) . . . . ?
O102 Nd2 N106 N105 178.5(6) . . . . ?
O506 Nd2 N106 N105 103.6(7) . . . . ?
O505 Nd2 N106 N105 34.7(7) . . . . ?
N107 Nd2 N106 N105 169.8(7) . . . . ?
N202 Nd2 N106 N105 -83.8(8) . . . . ?
N203 Nd2 N106 N105 -110.8(7) . . . . ?
O201 Nd2 N107 C129 -46.0(7) . . . . ?
O504 Nd2 N107 C129 135.2(5) . . . . ?
O102 Nd2 N107 C129 6.2(5) . . . . ?
O506 Nd2 N107 C129 -80.2(6) . . . . ?
O505 Nd2 N107 C129 -136.3(5) . . . . ?
N202 Nd2 N107 C129 38.2(6) . . . . ?
N106 Nd2 N107 C129 178.0(6) . . . . ?
N203 Nd2 N107 C129 84.4(6) . . . . ?
O201 Nd2 N107 C125 107.7(6) . . . . ?
O504 Nd2 N107 C125 -71.1(6) . . . . ?
O102 Nd2 N107 C125 160.0(6) . . . . ?
O506 Nd2 N107 C125 73.5(6) . . . . ?
O505 Nd2 N107 C125 17.4(6) . . . . ?
N202 Nd2 N107 C125 -168.1(5) . . . . ?
N106 Nd2 N107 C125 -28.3(5) . . . . ?
N203 Nd2 N107 C125 -121.9(6) . . . . ?
O201 Nd2 N202 C211 165.2(7) . . . . ?
O504 Nd2 N202 C211 -102.6(6) . . . . ?
O102 Nd2 N202 C211 64.4(6) . . . . ?
O506 Nd2 N202 C211 119.6(6) . . . . ?
O505 Nd2 N202 C211 -152.2(6) . . . . ?
N107 Nd2 N202 C211 33.8(7) . . . . ?
N106 Nd2 N202 C211 -51.4(8) . . . . ?
N203 Nd2 N202 C211 -20.2(6) . . . . ?
O201 Nd2 N202 C215 3.3(5) . . . . ?
O504 Nd2 N202 C215 95.6(6) . . . . ?
O102 Nd2 N202 C215 -97.4(6) . . . . ?
O506 Nd2 N202 C215 -42.2(6) . . . . ?
O505 Nd2 N202 C215 46.0(6) . . . . ?
N107 Nd2 N202 C215 -128.0(5) . . . . ?
N106 Nd2 N202 C215 146.8(5) . . . . ?
N203 Nd2 N202 C215 178.0(6) . . . . ?
O201 Nd2 N203 C210 19.6(7) . . . . ?
O504 Nd2 N203 C210 89.4(6) . . . . ?
O102 Nd2 N203 C210 -58.3(6) . . . . ?
O506 Nd2 N203 C210 -96.3(7) . . . . ?
O505 Nd2 N203 C210 123.5(6) . . . . ?
N107 Nd2 N203 C210 -122.3(6) . . . . ?
N202 Nd2 N203 C210 13.8(6) . . . . ?
N106 Nd2 N203 C210 176.8(6) . . . . ?
O201 Nd2 N203 N204 -166.9(7) . . . . ?
O504 Nd2 N203 N204 -97.1(8) . . . . ?
O102 Nd2 N203 N204 115.1(8) . . . . ?
O506 Nd2 N203 N204 77.1(9) . . . . ?
O505 Nd2 N203 N204 -63.0(9) . . . . ?
N107 Nd2 N203 N204 51.2(8) . . . . ?
N202 Nd2 N203 N204 -172.7(8) . . . . ?
N106 Nd2 N203 N204 -9.8(8) . . . . ?
C210 N203 N204 C208 1.1(9) . . . . ?
Nd2 N203 N204 C208 -172.9(6) . . . . ?
C210 N203 N204 C207 -177.8(8) . . . . ?
Nd2 N203 N204 C207 8.2(12) . . . . ?
C222 N205 N206 C224 -1.1(10) . . . . ?
C221 N205 N206 C224 -171.8(8) . . . . ?
C222 N205 N206 Nd3 -143.7(7) . . . . ?
C221 N205 N206 Nd3 45.7(11) . . . . ?
O301 Nd3 N206 N205 36.4(9) . . . . ?
O202 Nd3 N206 N205 171.6(6) . . . . ?
O507 Nd3 N206 N205 -38.6(7) . . . . ?
O509 Nd3 N206 N205 100.5(7) . . . . ?
O508 Nd3 N206 N205 31.7(7) . . . . ?
N207 Nd3 N206 N205 167.1(8) . . . . ?
N302 Nd3 N206 N205 -90.7(8) . . . . ?
N303 Nd3 N206 N205 -114.0(7) . . . . ?
O301 Nd3 N206 C224 -103.6(7) . . . . ?
O202 Nd3 N206 C224 31.6(7) . . . . ?
O507 Nd3 N206 C224 -178.6(6) . . . . ?
O509 Nd3 N206 C224 -39.6(6) . . . . ?
O508 Nd3 N206 C224 -108.4(6) . . . . ?
N207 Nd3 N206 C224 27.0(6) . . . . ?
N302 Nd3 N206 C224 129.3(6) . . . . ?
N303 Nd3 N206 C224 106.0(6) . . . . ?
O301 Nd3 N207 C225 113.1(6) . . . . ?
O202 Nd3 N207 C225 157.2(7) . . . . ?
O507 Nd3 N207 C225 -68.3(7) . . . . ?
O509 Nd3 N207 C225 74.2(6) . . . . ?
O508 Nd3 N207 C225 19.6(7) . . . . ?
N302 Nd3 N207 C225 -167.0(6) . . . . ?
N303 Nd3 N207 C225 -118.9(6) . . . . ?
N206 Nd3 N207 C225 -27.1(6) . . . . ?
O301 Nd3 N207 C229 -43.1(8) . . . . ?
O202 Nd3 N207 C229 1.0(6) . . . . ?
O507 Nd3 N207 C229 135.5(6) . . . . ?
O509 Nd3 N207 C229 -81.9(6) . . . . ?
O508 Nd3 N207 C229 -136.6(6) . . . . ?
N302 Nd3 N207 C229 36.9(7) . . . . ?
N303 Nd3 N207 C229 84.9(6) . . . . ?
N206 Nd3 N207 C229 176.7(7) . . . . ?
O301 Nd3 N302 C315 5.3(6) . . . . ?
O202 Nd3 N302 C315 -89.7(6) . . . . ?
O507 Nd3 N302 C315 98.2(6) . . . . ?
O509 Nd3 N302 C315 -40.0(7) . . . . ?
O508 Nd3 N302 C315 48.4(7) . . . . ?
N207 Nd3 N302 C315 -124.4(6) . . . . ?
N303 Nd3 N302 C315 -179.9(6) . . . . ?
N206 Nd3 N302 C315 153.6(5) . . . . ?
O301 Nd3 N302 C311 165.3(7) . . . . ?
O202 Nd3 N302 C311 70.2(6) . . . . ?
O507 Nd3 N302 C311 -101.9(6) . . . . ?
O509 Nd3 N302 C311 120.0(6) . . . . ?
O508 Nd3 N302 C311 -151.7(6) . . . . ?
N207 Nd3 N302 C311 35.6(7) . . . . ?
N303 Nd3 N302 C311 -20.0(6) . . . . ?
N206 Nd3 N302 C311 -46.4(8) . . . . ?
O301 Nd3 N303 N304 -166.3(7) . . . . ?
O202 Nd3 N303 N304 119.2(8) . . . . ?
O507 Nd3 N303 N304 -93.6(8) . . . . ?
O509 Nd3 N303 N304 76.8(9) . . . . ?
O508 Nd3 N303 N304 -60.0(9) . . . . ?
N207 Nd3 N303 N304 54.9(8) . . . . ?
N302 Nd3 N303 N304 -171.9(8) . . . . ?
N206 Nd3 N303 N304 -6.7(8) . . . . ?
O301 Nd3 N303 C310 20.8(7) . . . . ?
O202 Nd3 N303 C310 -53.7(6) . . . . ?
O507 Nd3 N303 C310 93.6(6) . . . . ?
O509 Nd3 N303 C310 -96.1(7) . . . . ?
O508 Nd3 N303 C310 127.1(6) . . . . ?
N207 Nd3 N303 C310 -118.0(6) . . . . ?
N302 Nd3 N303 C310 15.2(6) . . . . ?
N206 Nd3 N303 C310 -179.6(6) . . . . ?
C310 N303 N304 C308 0.9(10) . . . . ?
Nd3 N303 N304 C308 -172.5(6) . . . . ?
C310 N303 N304 C307 -178.2(7) . . . . ?
Nd3 N303 N304 C307 8.3(12) . . . . ?
C322 N305 N306 C324 -0.1(11) . . . . ?
C321 N305 N306 C324 -174.4(9) . . . . ?
C322 N305 N306 Nd4 -152.1(8) . . . . ?
C321 N305 N306 Nd4 33.6(13) . . . . ?
O1A' Nd4 N306 C324 -97.0(10) . . . . ?
O302 Nd4 N306 C324 28.4(7) . . . . ?
O1A Nd4 N306 C324 -105.4(7) . . . . ?
O510 Nd4 N306 C324 176.2(6) . . . . ?
O512 Nd4 N306 C324 -45.7(6) . . . . ?
N2 Nd4 N306 C324 137.4(8) . . . . ?
O511 Nd4 N306 C324 -114.1(6) . . . . ?
N307 Nd4 N306 C324 20.1(6) . . . . ?
N403 Nd4 N306 C324 105.8(6) . . . . ?
N2' Nd4 N306 C324 114.5(8) . . . . ?
O1A' Nd4 N306 N305 53.1(12) . . . . ?
O302 Nd4 N306 N305 178.5(7) . . . . ?
O1A Nd4 N306 N305 44.7(10) . . . . ?
O510 Nd4 N306 N305 -33.7(8) . . . . ?
O512 Nd4 N306 N305 104.4(8) . . . . ?
N2 Nd4 N306 N305 -72.5(10) . . . . ?
O511 Nd4 N306 N305 36.0(8) . . . . ?
N307 Nd4 N306 N305 170.2(8) . . . . ?
N403 Nd4 N306 N305 -104.1(8) . . . . ?
N2' Nd4 N306 N305 -95.4(10) . . . . ?
O1A' Nd4 N307 C325 125.6(7) . . . . ?
O302 Nd4 N307 C325 165.9(7) . . . . ?
O1A Nd4 N307 C325 107.8(8) . . . . ?
O510 Nd4 N307 C325 -61.3(8) . . . . ?
O512 Nd4 N307 C325 76.5(6) . . . . ?
N2 Nd4 N307 C325 -164.7(6) . . . . ?
O511 Nd4 N307 C325 26.7(7) . . . . ?
N403 Nd4 N307 C325 -111.8(6) . . . . ?
N306 Nd4 N307 C325 -21.9(6) . . . . ?
N2' Nd4 N307 C325 -163.7(6) . . . . ?
O1A' Nd4 N307 C329 -31.6(8) . . . . ?
O302 Nd4 N307 C329 8.8(6) . . . . ?
O1A Nd4 N307 C329 -49.4(9) . . . . ?
O510 Nd4 N307 C329 141.6(7) . . . . ?
O512 Nd4 N307 C329 -80.6(6) . . . . ?
N2 Nd4 N307 C329 38.2(8) . . . . ?
O511 Nd4 N307 C329 -130.4(6) . . . . ?
N403 Nd4 N307 C329 91.0(6) . . . . ?
N306 Nd4 N307 C329 -179.1(7) . . . . ?
N2' Nd4 N307 C329 39.1(7) . . . . ?
O1A' Nd4 N403 C410 8.4(11) . . . . ?
O302 Nd4 N403 C410 -59.7(9) . . . . ?
O1A Nd4 N403 C410 22.7(11) . . . . ?
O510 Nd4 N403 C410 90.1(9) . . . . ?
O512 Nd4 N403 C410 -105.6(10) . . . . ?
N2 Nd4 N403 C410 14.3(9) . . . . ?
O511 Nd4 N403 C410 116.5(9) . . . . ?
N307 Nd4 N403 C410 -121.6(9) . . . . ?
N306 Nd4 N403 C410 176.1(9) . . . . ?
N2' Nd4 N403 C410 1.8(9) . . . . ?
O1A' Nd4 N403 N404 -174.1(11) . . . . ?
O302 Nd4 N403 N404 117.8(11) . . . . ?
O1A Nd4 N403 N404 -159.8(11) . . . . ?
O510 Nd4 N403 N404 -92.4(11) . . . . ?
O512 Nd4 N403 N404 71.9(13) . . . . ?
N2 Nd4 N403 N404 -168.2(12) . . . . ?
O511 Nd4 N403 N404 -65.9(13) . . . . ?
N307 Nd4 N403 N404 56.0(11) . . . . ?
N306 Nd4 N403 N404 -6.4(11) . . . . ?
N2' Nd4 N403 N404 179.4(13) . . . . ?
C410 N403 N404 C408 -0.7(16) . . . . ?
Nd4 N403 N404 C408 -178.4(11) . . . . ?
C410 N403 N404 C407 175.9(12) . . . . ?
Nd4 N403 N404 C407 -1.8(19) . . . . ?
C422 N405 N406 C424 0.3(14) . . . . ?
C421 N405 N406 C424 -171.9(11) . . . . ?
C422 N405 N406 Nd1 -149.7(10) . . . . ?
C421 N405 N406 Nd1 38.1(16) . . . . ?
O402 Nd1 N406 C424 31.6(9) . . . . ?
O101 Nd1 N406 C424 -109.4(8) . . . . ?
O501 Nd1 N406 C424 177.4(8) . . . . ?
O503 Nd1 N406 C424 -40.8(8) . . . . ?
N502 Nd1 N406 C424 -110.0(8) . . . . ?
N407 Nd1 N406 C424 23.0(7) . . . . ?
N102 Nd1 N406 C424 131.3(8) . . . . ?
N103 Nd1 N406 C424 102.8(8) . . . . ?
O402 Nd1 N406 N405 178.7(9) . . . . ?
O101 Nd1 N406 N405 37.8(12) . . . . ?
O501 Nd1 N406 N405 -35.5(10) . . . . ?
O503 Nd1 N406 N405 106.3(10) . . . . ?
N502 Nd1 N406 N405 37.1(10) . . . . ?
N407 Nd1 N406 N405 170.1(11) . . . . ?
N102 Nd1 N406 N405 -81.5(11) . . . . ?
N103 Nd1 N406 N405 -110.1(10) . . . . ?
O402 Nd1 N407 C425 163.6(8) . . . . ?
O101 Nd1 N407 C425 111.9(7) . . . . ?
O501 Nd1 N407 C425 -65.5(9) . . . . ?
O503 Nd1 N407 C425 80.4(7) . . . . ?
N502 Nd1 N407 C425 24.6(8) . . . . ?
N102 Nd1 N407 C425 -163.3(7) . . . . ?
N406 Nd1 N407 C425 -24.6(7) . . . . ?
N103 Nd1 N407 C425 -118.6(7) . . . . ?
O402 Nd1 N407 C429 7.7(7) . . . . ?
O101 Nd1 N407 C429 -44.0(8) . . . . ?
O501 Nd1 N407 C429 138.6(7) . . . . ?
O503 Nd1 N407 C429 -75.4(7) . . . . ?
N502 Nd1 N407 C429 -131.3(7) . . . . ?
N102 Nd1 N407 C429 40.8(8) . . . . ?
N406 Nd1 N407 C429 179.5(8) . . . . ?
N103 Nd1 N407 C429 85.5(7) . . . . ?
C106 C101 C102 C103 3.0(15) . . . . ?
C107 C101 C102 C103 -177.6(10) . . . . ?
C101 C102 C103 C104 -1.9(16) . . . . ?
C102 C103 C104 C105 0.3(14) . . . . ?
C102 C103 C104 C121 176.3(9) . . . . ?
C103 C104 C105 C106 0.0(14) . . . . ?
C121 C104 C105 C106 -176.0(8) . . . . ?
C104 C105 C106 C101 1.2(14) . . . . ?
C102 C101 C106 C105 -2.7(14) . . . . ?
C107 C101 C106 C105 178.0(9) . . . . ?
C108 N104 C107 C101 82.5(13) . . . . ?
N103 N104 C107 C101 -99.0(10) . . . . ?
C102 C101 C107 N104 174.9(9) . . . . ?
C106 C101 C107 N104 -5.8(14) . . . . ?
N103 N104 C108 C109 0.4(13) . . . . ?
C107 N104 C108 C109 179.0(9) . . . . ?
N104 C108 C109 C110 -1.2(13) . . . . ?
N104 N103 C110 C109 -1.3(11) . . . . ?
Nd1 N103 C110 C109 167.9(7) . . . . ?
N104 N103 C110 C111 173.0(8) . . . . ?
Nd1 N103 C110 C111 -17.8(11) . . . . ?
C108 C109 C110 N103 1.6(13) . . . . ?
C108 C109 C110 C111 -171.9(11) . . . . ?
C115 N102 C111 C112 6.4(15) . . . . ?
Nd1 N102 C111 C112 -156.6(8) . . . . ?
C115 N102 C111 C110 -173.1(9) . . . . ?
Nd1 N102 C111 C110 24.0(12) . . . . ?
N103 C110 C111 N102 -2.8(14) . . . . ?
C109 C110 C111 N102 170.4(11) . . . . ?
N103 C110 C111 C112 177.8(10) . . . . ?
C109 C110 C111 C112 -9.1(18) . . . . ?
N102 C111 C112 C113 -3.8(17) . . . . ?
C110 C111 C112 C113 175.6(10) . . . . ?
C111 C112 C113 C114 -0.1(17) . . . . ?
C112 C113 C114 C115 1.3(18) . . . . ?
C111 N102 C115 C114 -5.1(16) . . . . ?
Nd1 N102 C115 C114 158.6(9) . . . . ?
C111 N102 C115 C116 -178.9(9) . . . . ?
Nd1 N102 C115 C116 -15.3(11) . . . . ?
C113 C114 C115 N102 1.3(18) . . . . ?
C113 C114 C115 C116 174.2(11) . . . . ?
Nd1 O101 C116 N101 138.1(9) . . . . ?
Nd1 O101 C116 C115 -42.7(13) . . . . ?
C117 N101 C116 O101 -163.3(11) . . . . ?
C119 N101 C116 O101 3.6(16) . . . . ?
C117 N101 C116 C115 17.6(17) . . . . ?
C119 N101 C116 C115 -175.5(10) . . . . ?
N102 C115 C116 O101 37.0(13) . . . . ?
C114 C115 C116 O101 -136.6(12) . . . . ?
N102 C115 C116 N101 -143.8(10) . . . . ?
C114 C115 C116 N101 42.6(17) . . . . ?
C116 N101 C117 C118 -124.7(13) . . . . ?
C119 N101 C117 C118 68.3(15) . . . . ?
C116 N101 C119 C120 80.7(14) . . . . ?
C117 N101 C119 C120 -111.0(13) . . . . ?
C122 N105 C121 C104 -90.9(11) . . . . ?
N106 N105 C121 C104 78.7(10) . . . . ?
C105 C104 C121 N105 -127.7(8) . . . . ?
C103 C104 C121 N105 56.3(11) . . . . ?
N106 N105 C122 C123 1.1(11) . . . . ?
C121 N105 C122 C123 171.4(8) . . . . ?
N105 C122 C123 C124 -0.4(11) . . . . ?
N105 N106 C124 C123 0.9(10) . . . . ?
Nd2 N106 C124 C123 154.5(6) . . . . ?
N105 N106 C124 C125 -179.3(7) . . . . ?
Nd2 N106 C124 C125 -25.8(10) . . . . ?
C122 C123 C124 N106 -0.3(11) . . . . ?
C122 C123 C124 C125 180.0(9) . . . . ?
C129 N107 C125 C126 0.8(12) . . . . ?
Nd2 N107 C125 C126 -152.9(7) . . . . ?
C129 N107 C125 C124 -178.9(7) . . . . ?
Nd2 N107 C125 C124 27.4(9) . . . . ?
N106 C124 C125 N107 0.4(12) . . . . ?
C123 C124 C125 N107 -179.9(9) . . . . ?
N106 C124 C125 C126 -179.3(8) . . . . ?
C123 C124 C125 C126 0.4(15) . . . . ?
N107 C125 C126 C127 1.9(13) . . . . ?
C124 C125 C126 C127 -178.5(9) . . . . ?
C125 C126 C127 C128 -3.2(14) . . . . ?
C126 C127 C128 C129 2.0(13) . . . . ?
C125 N107 C129 C128 -2.1(12) . . . . ?
Nd2 N107 C129 C128 151.7(7) . . . . ?
C125 N107 C129 C130 -177.2(7) . . . . ?
Nd2 N107 C129 C130 -23.3(8) . . . . ?
C127 C128 C129 N107 0.8(13) . . . . ?
C127 C128 C129 C130 175.2(8) . . . . ?
Nd2 O102 C130 N108 144.9(6) . . . . ?
Nd2 O102 C130 C129 -35.0(9) . . . . ?
C133 N108 C130 O102 -172.2(8) . . . . ?
C131 N108 C130 O102 3.9(13) . . . . ?
C133 N108 C130 C129 7.7(12) . . . . ?
C131 N108 C130 C129 -176.1(8) . . . . ?
N107 C129 C130 O102 37.5(10) . . . . ?
C128 C129 C130 O102 -137.5(8) . . . . ?
N107 C129 C130 N108 -142.5(8) . . . . ?
C128 C129 C130 N108 42.6(12) . . . . ?
C130 N108 C131 C132 -127.3(9) . . . . ?
C133 N108 C131 C132 49.2(11) . . . . ?
C130 N108 C133 C134 -116.9(10) . . . . ?
C131 N108 C133 C134 66.9(11) . . . . ?
C206 C201 C202 C203 1.1(13) . . . . ?
C207 C201 C202 C203 -177.6(8) . . . . ?
C201 C202 C203 C204 0.2(14) . . . . ?
C202 C203 C204 C205 -1.5(13) . . . . ?
C202 C203 C204 C221 175.7(8) . . . . ?
C203 C204 C205 C206 1.6(13) . . . . ?
C221 C204 C205 C206 -175.6(8) . . . . ?
C204 C205 C206 C201 -0.3(13) . . . . ?
C202 C201 C206 C205 -1.1(12) . . . . ?
C207 C201 C206 C205 177.6(8) . . . . ?
C208 N204 C207 C201 86.1(11) . . . . ?
N203 N204 C207 C201 -95.2(9) . . . . ?
C206 C201 C207 N204 -11.7(12) . . . . ?
C202 C201 C207 N204 167.0(8) . . . . ?
N203 N204 C208 C209 -0.1(11) . . . . ?
C207 N204 C208 C209 178.6(9) . . . . ?
N204 C208 C209 C210 -0.8(11) . . . . ?
N204 N203 C210 C209 -1.6(10) . . . . ?
Nd2 N203 C210 C209 174.0(6) . . . . ?
N204 N203 C210 C211 175.9(7) . . . . ?
Nd2 N203 C210 C211 -8.5(10) . . . . ?
C208 C209 C210 N203 1.5(11) . . . . ?
C208 C209 C210 C211 -175.7(9) . . . . ?
C215 N202 C211 C212 6.2(13) . . . . ?
Nd2 N202 C211 C212 -155.2(7) . . . . ?
C215 N202 C211 C210 -174.2(7) . . . . ?
Nd2 N202 C211 C210 24.4(10) . . . . ?
N203 C210 C211 N202 -9.7(12) . . . . ?
C209 C210 C211 N202 167.3(9) . . . . ?
N203 C210 C211 C212 169.9(9) . . . . ?
C209 C210 C211 C212 -13.1(15) . . . . ?
N202 C211 C212 C213 -1.6(15) . . . . ?
C210 C211 C212 C213 178.8(9) . . . . ?
C211 C212 C213 C214 -2.7(16) . . . . ?
C212 C213 C214 C215 2.3(15) . . . . ?
C211 N202 C215 C214 -6.6(12) . . . . ?
Nd2 N202 C215 C214 155.5(7) . . . . ?
C211 N202 C215 C216 -179.9(7) . . . . ?
Nd2 N202 C215 C216 -17.7(8) . . . . ?
C213 C214 C215 N202 2.4(14) . . . . ?
C213 C214 C215 C216 174.4(9) . . . . ?
Nd2 O201 C216 N201 146.6(7) . . . . ?
Nd2 O201 C216 C215 -33.0(10) . . . . ?
C217 N201 C216 O201 -173.5(10) . . . . ?
C219 N201 C216 O201 1.2(13) . . . . ?
C217 N201 C216 C215 6.0(15) . . . . ?
C219 N201 C216 C215 -179.2(8) . . . . ?
N202 C215 C216 O201 31.9(10) . . . . ?
C214 C215 C216 O201 -140.9(9) . . . . ?
N202 C215 C216 N201 -147.7(8) . . . . ?
C214 C215 C216 N201 39.5(14) . . . . ?
C216 N201 C217 C218 -114.9(13) . . . . ?
C219 N201 C217 C218 70.3(14) . . . . ?
C216 N201 C219 C220 78.9(12) . . . . ?
C217 N201 C219 C220 -105.8(12) . . . . ?
C222 N205 C221 C204 -86.7(12) . . . . ?
N206 N205 C221 C204 82.1(10) . . . . ?
C205 C204 C221 N205 -127.9(9) . . . . ?
C203 C204 C221 N205 54.9(11) . . . . ?
N206 N205 C222 C223 0.8(12) . . . . ?
C221 N205 C222 C223 170.6(9) . . . . ?
N205 C222 C223 C224 -0.2(13) . . . . ?
C222 C223 C224 N206 -0.5(12) . . . . ?
C222 C223 C224 C225 179.1(10) . . . . ?
N205 N206 C224 C223 1.0(10) . . . . ?
Nd3 N206 C224 C223 152.3(7) . . . . ?
N205 N206 C224 C225 -178.7(8) . . . . ?
Nd3 N206 C224 C225 -27.4(10) . . . . ?
C229 N207 C225 C226 -0.5(13) . . . . ?
Nd3 N207 C225 C226 -156.2(7) . . . . ?
C229 N207 C225 C224 -179.3(8) . . . . ?
Nd3 N207 C225 C224 25.0(10) . . . . ?
C223 C224 C225 N207 -176.5(10) . . . . ?
N206 C224 C225 N207 3.2(12) . . . . ?
C223 C224 C225 C226 4.8(16) . . . . ?
N206 C224 C225 C226 -175.6(9) . . . . ?
N207 C225 C226 C227 2.8(16) . . . . ?
C224 C225 C226 C227 -178.5(10) . . . . ?
C225 C226 C227 C228 -2.4(18) . . . . ?
C226 C227 C228 C229 -0.1(17) . . . . ?
C225 N207 C229 C228 -2.1(14) . . . . ?
Nd3 N207 C229 C228 153.9(8) . . . . ?
C225 N207 C229 C230 -172.6(8) . . . . ?
Nd3 N207 C229 C230 -16.6(10) . . . . ?
C227 C228 C229 N207 2.4(15) . . . . ?
C227 C228 C229 C230 171.7(10) . . . . ?
Nd3 O202 C230 N208 146.8(7) . . . . ?
Nd3 O202 C230 C229 -35.7(10) . . . . ?
C233 N208 C230 O202 -164.1(10) . . . . ?
C231 N208 C230 O202 9.9(14) . . . . ?
C233 N208 C230 C229 18.5(15) . . . . ?
C231 N208 C230 C229 -167.4(9) . . . . ?
N207 C229 C230 O202 33.4(12) . . . . ?
C228 C229 C230 O202 -136.8(10) . . . . ?
N207 C229 C230 N208 -149.1(9) . . . . ?
C228 C229 C230 N208 40.8(15) . . . . ?
C230 N208 C231 C232 117.9(11) . . . . ?
C233 N208 C231 C232 -67.7(13) . . . . ?
C230 N208 C233 C234 117.4(12) . . . . ?
C231 N208 C233 C234 -56.8(13) . . . . ?
C306 C301 C302 C303 2.5(14) . . . . ?
C307 C301 C302 C303 -177.0(9) . . . . ?
C301 C302 C303 C304 -0.7(15) . . . . ?
C302 C303 C304 C305 -1.9(14) . . . . ?
C302 C303 C304 C321 175.5(9) . . . . ?
C303 C304 C305 C306 2.7(14) . . . . ?
C321 C304 C305 C306 -174.8(9) . . . . ?
C304 C305 C306 C301 -0.8(14) . . . . ?
C302 C301 C306 C305 -1.8(13) . . . . ?
C307 C301 C306 C305 177.7(8) . . . . ?
N303 N304 C307 C301 -95.3(9) . . . . ?
C308 N304 C307 C301 85.6(11) . . . . ?
C306 C301 C307 N304 -6.1(12) . . . . ?
C302 C301 C307 N304 173.4(8) . . . . ?
N303 N304 C308 C309 -0.7(11) . . . . ?
C307 N304 C308 C309 178.4(8) . . . . ?
N304 C308 C309 C310 0.1(11) . . . . ?
N304 N303 C310 C309 -0.8(10) . . . . ?
Nd3 N303 C310 C309 174.4(6) . . . . ?
N304 N303 C310 C311 173.6(7) . . . . ?
Nd3 N303 C310 C311 -11.2(10) . . . . ?
C308 C309 C310 N303 0.4(11) . . . . ?
C308 C309 C310 C311 -173.4(9) . . . . ?
C315 N302 C311 C312 2.2(12) . . . . ?
Nd3 N302 C311 C312 -157.4(6) . . . . ?
C315 N302 C311 C310 -177.5(7) . . . . ?
Nd3 N302 C311 C310 22.9(10) . . . . ?
N303 C310 C311 N302 -7.2(12) . . . . ?
C309 C310 C311 N302 166.2(9) . . . . ?
N303 C310 C311 C312 173.1(8) . . . . ?
C309 C310 C311 C312 -13.5(15) . . . . ?
N302 C311 C312 C313 -1.2(13) . . . . ?
C310 C311 C312 C313 178.5(8) . . . . ?
C311 C312 C313 C314 -0.1(14) . . . . ?
C312 C313 C314 C315 0.4(14) . . . . ?
C311 N302 C315 C314 -1.9(13) . . . . ?
Nd3 N302 C315 C314 158.1(7) . . . . ?
C311 N302 C315 C316 -177.1(7) . . . . ?
Nd3 N302 C315 C316 -17.0(9) . . . . ?
C313 C314 C315 N302 0.6(14) . . . . ?
C313 C314 C315 C316 175.0(9) . . . . ?
Nd3 O301 C316 N301 156.4(8) . . . . ?
Nd3 O301 C316 C315 -25.1(13) . . . . ?
C319 N301 C316 O301 -168.5(10) . . . . ?
C317 N301 C316 O301 7.0(16) . . . . ?
C319 N301 C316 C315 13.1(17) . . . . ?
C317 N301 C316 C315 -171.3(10) . . . . ?
N302 C315 C316 O301 26.5(12) . . . . ?
C314 C315 C316 O301 -148.5(10) . . . . ?
N302 C315 C316 N301 -155.2(10) . . . . ?
C314 C315 C316 N301 29.9(15) . . . . ?
C316 N301 C317 C318 -87.9(15) . . . . ?
C319 N301 C317 C318 88.2(15) . . . . ?
C316 N301 C319 C320 -110.0(13) . . . . ?
C317 N301 C319 C320 74.4(13) . . . . ?
C322 N305 C321 C304 -85.2(14) . . . . ?
N306 N305 C321 C304 88.2(11) . . . . ?
C303 C304 C321 N305 42.6(13) . . . . ?
C305 C304 C321 N305 -140.0(9) . . . . ?
N306 N305 C322 C323 -0.5(14) . . . . ?
C321 N305 C322 C323 173.3(11) . . . . ?
N305 C322 C323 C324 0.8(14) . . . . ?
N305 N306 C324 C323 0.6(11) . . . . ?
Nd4 N306 C324 C323 160.0(7) . . . . ?
N305 N306 C324 C325 -178.9(8) . . . . ?
Nd4 N306 C324 C325 -19.5(10) . . . . ?
C322 C323 C324 N306 -0.9(13) . . . . ?
C322 C323 C324 C325 178.5(10) . . . . ?
C329 N307 C325 C326 -1.3(13) . . . . ?
Nd4 N307 C325 C326 -158.3(7) . . . . ?
C329 N307 C325 C324 178.7(8) . . . . ?
Nd4 N307 C325 C324 21.6(10) . . . . ?
N306 C324 C325 N307 -0.5(12) . . . . ?
C323 C324 C325 N307 -179.8(10) . . . . ?
N306 C324 C325 C326 179.5(9) . . . . ?
C323 C324 C325 C326 0.1(15) . . . . ?
N307 C325 C326 C327 1.5(15) . . . . ?
C324 C325 C326 C327 -178.4(10) . . . . ?
C325 C326 C327 C328 1.3(18) . . . . ?
C326 C327 C328 C329 -4.1(18) . . . . ?
C325 N307 C329 C328 -1.7(13) . . . . ?
Nd4 N307 C329 C328 155.6(8) . . . . ?
C325 N307 C329 C330 -177.9(8) . . . . ?
Nd4 N307 C329 C330 -20.6(10) . . . . ?
C327 C328 C329 N307 4.4(16) . . . . ?
C327 C328 C329 C330 179.9(11) . . . . ?
Nd4 O302 C330 N308 158.3(8) . . . . ?
Nd4 O302 C330 C329 -21.2(13) . . . . ?
C333 N308 C330 O302 -2.2(17) . . . . ?
C331 N308 C330 O302 -175.6(11) . . . . ?
C333 N308 C330 C329 177.3(11) . . . . ?
C331 N308 C330 C329 3.9(19) . . . . ?
N307 C329 C330 O302 26.3(13) . . . . ?
C328 C329 C330 O302 -149.6(11) . . . . ?
N307 C329 C330 N308 -153.3(10) . . . . ?
C328 C329 C330 N308 30.8(17) . . . . ?
C330 N308 C331 C332 -105.5(15) . . . . ?
C333 N308 C331 C332 80.9(15) . . . . ?
C330 N308 C333 C334 -91.8(15) . . . . ?
C331 N308 C333 C334 82.4(15) . . . . ?
C406 C401 C402 C403 0.9(16) . . . . ?
C407 C401 C402 C403 -179.0(10) . . . . ?
C401 C402 C403 C404 -0.1(17) . . . . ?
C402 C403 C404 C405 -0.2(16) . . . . ?
C402 C403 C404 C421 -179.9(10) . . . . ?
C403 C404 C405 C406 -0.2(17) . . . . ?
C421 C404 C405 C406 179.5(11) . . . . ?
C404 C405 C406 C401 1.1(19) . . . . ?
C402 C401 C406 C405 -1.3(16) . . . . ?
C407 C401 C406 C405 178.5(11) . . . . ?
C408 N404 C407 C401 88.5(17) . . . . ?
N403 N404 C407 C401 -87.5(13) . . . . ?
C406 C401 C407 N404 -6.3(14) . . . . ?
C402 C401 C407 N404 173.6(9) . . . . ?
N403 N404 C408 C409 1(2) . . . . ?
C407 N404 C408 C409 -175.9(15) . . . . ?
N404 C408 C409 C410 0(2) . . . . ?
N404 N403 C410 C11' 173.8(17) . . . . ?
Nd4 N403 C410 C11' -8(2) . . . . ?
N404 N403 C410 C409 0.5(16) . . . . ?
Nd4 N403 C410 C409 178.8(12) . . . . ?
N404 N403 C410 C11 175.8(12) . . . . ?
Nd4 N403 C410 C11 -5.9(15) . . . . ?
C408 C409 C410 N403 0(2) . . . . ?
C408 C409 C410 C11' -174.7(17) . . . . ?
C408 C409 C410 C11 -174.4(17) . . . . ?
C422 N405 C421 C404 -90.0(16) . . . . ?
N406 N405 C421 C404 80.7(14) . . . . ?
C405 C404 C421 N405 -133.3(11) . . . . ?
C403 C404 C421 N405 46.5(14) . . . . ?
N406 N405 C422 C423 -0.1(17) . . . . ?
C421 N405 C422 C423 171.4(13) . . . . ?
N405 C422 C423 C424 -0.2(18) . . . . ?
N405 N406 C424 C423 -0.4(14) . . . . ?
Nd1 N406 C424 C423 156.2(9) . . . . ?
N405 N406 C424 C425 -178.5(9) . . . . ?
Nd1 N406 C424 C425 -21.9(12) . . . . ?
C422 C423 C424 N406 0.3(16) . . . . ?
C422 C423 C424 C425 178.2(12) . . . . ?
C429 N407 C425 C426 1.2(14) . . . . ?
Nd1 N407 C425 C426 -155.0(8) . . . . ?
C429 N407 C425 C424 -179.8(9) . . . . ?
Nd1 N407 C425 C424 24.1(11) . . . . ?
N406 C424 C425 N407 -0.6(14) . . . . ?
C423 C424 C425 N407 -178.4(12) . . . . ?
N406 C424 C425 C426 178.5(10) . . . . ?
C423 C424 C425 C426 0.7(18) . . . . ?
N407 C425 C426 C427 1.7(16) . . . . ?
C424 C425 C426 C427 -177.3(10) . . . . ?
C425 C426 C427 C428 -1.7(16) . . . . ?
C426 C427 C428 C429 -1.1(16) . . . . ?
C425 N407 C429 C428 -4.2(14) . . . . ?
Nd1 N407 C429 C428 152.3(7) . . . . ?
C425 N407 C429 C430 -176.7(8) . . . . ?
Nd1 N407 C429 C430 -20.3(10) . . . . ?
C427 C428 C429 N407 4.3(15) . . . . ?
C427 C428 C429 C430 175.6(10) . . . . ?
Nd1 O402 C430 N408 155.4(9) . . . . ?
Nd1 O402 C430 C429 -24.6(13) . . . . ?
C433 N408 C430 O402 -175.1(12) . . . . ?
C431 N408 C430 O402 9.5(19) . . . . ?
C433 N408 C430 C429 4.9(19) . . . . ?
C431 N408 C430 C429 -170.5(12) . . . . ?
N407 C429 C430 O402 28.3(13) . . . . ?
C428 C429 C430 O402 -143.8(11) . . . . ?
N407 C429 C430 N408 -151.7(11) . . . . ?
C428 C429 C430 N408 36.2(17) . . . . ?
C430 N408 C431 C432 -117(2) . . . . ?
C433 N408 C431 C432 67(2) . . . . ?
C430 N408 C433 C434 -109.8(16) . . . . ?
C431 N408 C433 C434 65(2) . . . . ?
O1A' Nd4 O1A C16 48(2) . . . . ?
O302 Nd4 O1A C16 69.8(17) . . . . ?
O510 Nd4 O1A C16 -69.0(17) . . . . ?
O512 Nd4 O1A C16 148.1(17) . . . . ?
N2 Nd4 O1A C16 0.2(16) . . . . ?
O511 Nd4 O1A C16 -138.4(17) . . . . ?
N307 Nd4 O1A C16 118.0(16) . . . . ?
N403 Nd4 O1A C16 -8.3(19) . . . . ?
N306 Nd4 O1A C16 -147.4(15) . . . . ?
N2' Nd4 O1A C16 10.3(16) . . . . ?
N403 C410 C11 C12 166.2(10) . . . . ?
C11' C410 C11 C12 -19(4) . . . . ?
C409 C410 C11 C12 -20(2) . . . . ?
N403 C410 C11 N2 -14.7(18) . . . . ?
C11' C410 C11 N2 160(5) . . . . ?
C409 C410 C11 N2 159.3(17) . . . . ?
N2 C11 C12 C13 0.0 . . . . ?
C410 C11 C12 C13 179.1(16) . . . . ?
C11 C12 C13 C14 0.0 . . . . ?
C12 C13 C14 C15 0.0 . . . . ?
C13 C14 C15 N2 0.0 . . . . ?
C13 C14 C15 C16 174.3(19) . . . . ?
C14 C15 N2 C11 0.0 . . . . ?
C16 C15 N2 C11 -175.1(16) . . . . ?
C14 C15 N2 Nd4 152.0(9) . . . . ?
C16 C15 N2 Nd4 -23.1(15) . . . . ?
C12 C11 N2 C15 0.0 . . . . ?
C410 C11 N2 C15 -179.1(15) . . . . ?
C12 C11 N2 Nd4 -152.1(9) . . . . ?
C410 C11 N2 Nd4 28.8(14) . . . . ?
O1A' Nd4 N2 C15 -1.0(8) . . . . ?
O302 Nd4 N2 C15 -86.3(8) . . . . ?
O1A Nd4 N2 C15 12.8(8) . . . . ?
O510 Nd4 N2 C15 108.3(8) . . . . ?
O512 Nd4 N2 C15 -26.1(9) . . . . ?
O511 Nd4 N2 C15 55.2(8) . . . . ?
N307 Nd4 N2 C15 -113.4(8) . . . . ?
N403 Nd4 N2 C15 -174.6(8) . . . . ?
N306 Nd4 N2 C15 150.1(7) . . . . ?
N2' Nd4 N2 C15 -117(2) . . . . ?
O1A' Nd4 N2 C11 151.9(10) . . . . ?
O302 Nd4 N2 C11 66.5(8) . . . . ?
O1A Nd4 N2 C11 165.7(9) . . . . ?
O510 Nd4 N2 C11 -98.9(8) . . . . ?
O512 Nd4 N2 C11 126.8(7) . . . . ?
O511 Nd4 N2 C11 -151.9(7) . . . . ?
N307 Nd4 N2 C11 39.5(9) . . . . ?
N403 Nd4 N2 C11 -21.7(7) . . . . ?
N306 Nd4 N2 C11 -57.0(10) . . . . ?
N2' Nd4 N2 C11 35.6(17) . . . . ?
Nd4 O1A C16 C15 -13(3) . . . . ?
Nd4 O1A C16 N1 153.0(19) . . . . ?
N2 C15 C16 O1A 24(3) . . . . ?
C14 C15 C16 O1A -150.7(16) . . . . ?
N2 C15 C16 N1 -141(2) . . . . ?
C14 C15 C16 N1 45(3) . . . . ?
C19 N1 C16 O1A -129(4) . . . . ?
C17 N1 C16 O1A 23(4) . . . . ?
C19 N1 C16 C15 37(5) . . . . ?
C17 N1 C16 C15 -171(3) . . . . ?
C19 N1 C17 C18 42(5) . . . . ?
C16 N1 C17 C18 -113(3) . . . . ?
C17 N1 C19 C20 92(5) . . . . ?
C16 N1 C19 C20 -115(5) . . . . ?
O302 Nd4 O1A' C16' 46.7(18) . . . . ?
O1A Nd4 O1A' C16' -156(3) . . . . ?
O510 Nd4 O1A' C16' -93.0(18) . . . . ?
O512 Nd4 O1A' C16' 128.4(19) . . . . ?
N2 Nd4 O1A' C16' -30.9(17) . . . . ?
O511 Nd4 O1A' C16' -161.7(18) . . . . ?
N307 Nd4 O1A' C16' 82.6(18) . . . . ?
N403 Nd4 O1A' C16' -24(2) . . . . ?
N306 Nd4 O1A' C16' -178.1(15) . . . . ?
N2' Nd4 O1A' C16' -17.8(17) . . . . ?
N403 C410 C11' C12' -174.2(13) . . . . ?
C409 C410 C11' C12' -1(2) . . . . ?
C11 C410 C11' C12' 179(5) . . . . ?
N403 C410 C11' N2' 10(2) . . . . ?
C409 C410 C11' N2' -177.3(14) . . . . ?
C11 C410 C11' N2' 3(4) . . . . ?
C410 C11' C12' C13' -176(2) . . . . ?
N2' C11' C12' C13' 0.0 . . . . ?
C11' C12' C13' C14' 0.0 . . . . ?
C12' C13' C14' C15' 0.0 . . . . ?
C13' C14' C15' N2' 0.0 . . . . ?
C13' C14' C15' C16' -179(2) . . . . ?
C14' C15' N2' C11' 0.0 . . . . ?
C16' C15' N2' C11' 178.8(18) . . . . ?
C14' C15' N2' Nd4 -176.9(10) . . . . ?
C16' C15' N2' Nd4 1.8(16) . . . . ?
C410 C11' N2' C15' 176.8(16) . . . . ?
C12' C11' N2' C15' 0.0 . . . . ?
C410 C11' N2' Nd4 -6.6(15) . . . . ?
C12' C11' N2' Nd4 176.6(11) . . . . ?
O1A' Nd4 N2' C15' 6.3(9) . . . . ?
O302 Nd4 N2' C15' -83.2(9) . . . . ?
O1A Nd4 N2' C15' 16.8(9) . . . . ?
O510 Nd4 N2' C15' 105.8(9) . . . . ?
O512 Nd4 N2' C15' -35.1(10) . . . . ?
N2 Nd4 N2' C15' 62.8(17) . . . . ?
O511 Nd4 N2' C15' 54.2(10) . . . . ?
N307 Nd4 N2' C15' -113.7(8) . . . . ?
N403 Nd4 N2' C15' 179.6(10) . . . . ?
N306 Nd4 N2' C15' 169.4(8) . . . . ?
O1A' Nd4 N2' C11' -170.5(11) . . . . ?
O302 Nd4 N2' C11' 100.0(10) . . . . ?
O1A Nd4 N2' C11' -159.9(11) . . . . ?
O510 Nd4 N2' C11' -70.9(10) . . . . ?
O512 Nd4 N2' C11' 148.2(9) . . . . ?
N2 Nd4 N2' C11' -114(2) . . . . ?
O511 Nd4 N2' C11' -122.5(10) . . . . ?
N307 Nd4 N2' C11' 69.5(10) . . . . ?
N403 Nd4 N2' C11' 2.9(9) . . . . ?
N306 Nd4 N2' C11' -7.3(13) . . . . ?
Nd4 O1A' C16' C15' 27(3) . . . . ?
Nd4 O1A' C16' N1' -139(2) . . . . ?
N2' C15' C16' O1A' -16(3) . . . . ?
C14' C15' C16' O1A' 162.2(17) . . . . ?
N2' C15' C16' N1' 150(2) . . . . ?
C14' C15' C16' N1' -31(3) . . . . ?
C19' N1' C16' O1A' 155(3) . . . . ?
C17' N1' C16' O1A' -1(5) . . . . ?
C19' N1' C16' C15' -12(5) . . . . ?
C17' N1' C16' C15' -168(3) . . . . ?
C19' N1' C17' C18' 130(4) . . . . ?
C16' N1' C17' C18' -72(4) . . . . ?
C17' N1' C19' C20' -94(4) . . . . ?
C16' N1' C19' C20' 108(4) . . . . ?
